data_1552918
loop_
_publ_author_name
'Nair, Lakshmi V.'
'Hossain, Sakiat'
'Takagi, Shunjiro'
'Imai, Yukari'
'Hu, Guoxiang'
'Wakayama, Shota'
'Kumar, Bharat'
'Kurashige, Wataru'
'Jiang, De-En'
'Negishi, Yuichi'

_publ_section_title
;
 Hetero-biicosahedral
 [Au<sub>24</sub>Pd(PPh<sub>3</sub>)<sub>10</sub>(SC<sub>2</sub>H<sub>4</sub>Ph)<sub>5</sub>Cl<sub>2</sub>]<sup>+</sup>
 nanocluster: selective synthesis and optical and electrochemical
 properties.
;
_journal_issue 40
_journal_name_full Nanoscale
_journal_page_first 18969
_journal_page_last 18979
_journal_paper_doi 10.1039/c8nr04078h
_journal_volume 10
_journal_year 2018
_chemical_formula_moiety 'C220 H195 Au25 Cl2 P10 S5, 1.27(F6 Sb), 0.38(F5 Sb), 0.26(F4 Sb1), F0.09 Sb0.12'
_chemical_formula_sum 'C220 H195 Au25 Cl2 F10.62 P10 S5 Sb2.02'
_chemical_formula_weight 8751.88
_chemical_name_systematic Au25Biicosahedral
_chemical_properties_physical Air-sensitive
_space_group_crystal_system monoclinic
_space_group_IT_number 14
_space_group_name_Hall '-P 2yn'
_space_group_name_H-M_alt 'P 1 21/n 1'
_symmetry_space_group_name_Hall '-P 2yn'
_symmetry_space_group_name_H-M 'P 1 21/n 1'
_atom_sites_solution_hydrogens geom
_atom_sites_solution_primary dual
_audit_creation_date 2018-07-18
_audit_creation_method
;
Olex2 1.2
(compiled 2018.05.29 svn.r3508 for OlexSys, GUI svn.r5506)
;
_audit_update_record
;
2018-07-18 deposited with the CCDC.
2018-08-22 downloaded from the CCDC.
;
_cell_angle_alpha 90
_cell_angle_beta 91.1204(6)
_cell_angle_gamma 90
_cell_formula_units_Z 4
_cell_length_a 20.44900(14)
_cell_length_b 35.9379(2)
_cell_length_c 31.80647(19)
_cell_measurement_reflns_used 114721
_cell_measurement_temperature 113(2)
_cell_measurement_theta_max 73.1500
_cell_measurement_theta_min 2.5720
_cell_volume 23369.9(2)
_computing_cell_refinement 'CrysAlisPro 1.171.39.20a (Rigaku OD, 2015)'
_computing_data_collection 'CrysAlisPro 1.171.39.20a (Rigaku OD, 2015)'
_computing_data_reduction 'CrysAlisPro 1.171.39.20a (Rigaku OD, 2015)'
_computing_molecular_graphics 'Olex2 (Dolomanov et al., 2009)'
_computing_publication_material 'Olex2 (Dolomanov et al., 2009)'
_computing_structure_refinement 'ShelXL (Sheldrick, 2015)'
_computing_structure_solution SIR-92
_diffrn_ambient_temperature 113(2)
_diffrn_detector 'CCD plate'
_diffrn_measured_fraction_theta_full 0.999
_diffrn_measured_fraction_theta_max 0.987
_diffrn_measurement_details
;
List of Runs (angles in degrees, time in seconds):

  # Type    Start    End  Width  t~exp~   \w     \q     \k     \f   Frames
#--------------------------------------------------------------------------
  1  \w     63.00  89.00   0.50    2.37    --    0.00  38.00 -30.00   52
  2  \w     28.00  54.00   0.50    2.37    --    0.00  38.00 -30.00   52
  3  \w     -3.00  24.00   0.50    2.37    --    0.00 -57.00-120.00   54
  4  \w    -23.00  78.00   0.50    2.37    --    0.00  38.00 -60.00  202
  5  \w    -89.00 -40.00   0.50    2.37    --    0.00 -57.00-120.00   98
  6  \w    -27.00  86.00   0.50    2.37    --    0.00  38.00 150.00  226
  7  \w     65.00  91.00   0.50   20.00    --   98.20  77.00 150.00   52
  8  \w      9.00 127.00   0.50   20.00    --   98.20 -61.00 120.00  236
  9  \w    100.00 165.00   0.50   20.00    --   98.20  15.00  60.00  130
 10  \w     11.00 127.00   0.50   20.00    --   98.20 -61.00 -30.00  232
 11  \w     76.00 127.00   0.50   20.00    --   98.20  45.00-180.00  102
 12  \w     64.00  90.00   0.50   20.00    --   98.20  77.00 120.00   52
 13  \w     69.00 157.00   0.50   20.00    --   98.20  30.00 -90.00  176
 14  \w     87.00 112.00   0.50   20.00    --   98.20 -82.00  30.00   50
 15  \w     45.00  82.00   0.50   20.00    --   98.20 -30.00   0.00   74
 16  \w     72.00 176.00   0.50   20.00    --   98.20  45.00 -30.00  208
 17  \w    110.00 182.00   0.50   20.00    --   98.20  45.00 150.00  144
 18  \w     72.00  99.00   0.50   20.00    --   98.20  45.00 150.00   54
 19  \w     22.00  48.00   0.50   20.00    --   98.20 -82.00  90.00   52
 20  \w     74.00 100.00   0.50   20.00    --   98.20 -82.00  90.00   52
 21  \w     25.00 148.00   0.50   20.00    --   98.20 -15.00 150.00  246
 22  \w     82.00 108.00   0.50   20.00    --   98.20 -45.00  60.00   52
 23  \w     19.00 131.00   0.50   20.00    --   98.20 -82.00 -30.00  224
 24  \w     49.00  89.00   0.50   20.00    --   98.20  15.00  60.00   80
 25  \w     75.00 101.00   0.50   20.00    --   98.20  82.00 120.00   52
 26  \w      9.00 132.00   0.50   20.00    --   98.20 -82.00 120.00  246
;
_diffrn_measurement_device 'four-circle diffractometer'
_diffrn_measurement_device_type 'XtaLAB Pro: Kappa single'
_diffrn_measurement_method '\w scans'
_diffrn_orient_matrix_type 'CrysAlisPro convention (1999,Acta A55,543-557)'
_diffrn_orient_matrix_UB_11 0.0437827000
_diffrn_orient_matrix_UB_12 -0.0262133000
_diffrn_orient_matrix_UB_13 0.0265445000
_diffrn_orient_matrix_UB_21 0.0114265000
_diffrn_orient_matrix_UB_22 0.0312400000
_diffrn_orient_matrix_UB_23 0.0324595000
_diffrn_orient_matrix_UB_31 -0.0602992000
_diffrn_orient_matrix_UB_32 -0.0131636000
_diffrn_orient_matrix_UB_33 0.0242469000
_diffrn_radiation_monochromator graphite
_diffrn_radiation_probe x-ray
_diffrn_radiation_type CuK\a
_diffrn_radiation_wavelength 1.54184
_diffrn_reflns_av_R_equivalents 0.0612
_diffrn_reflns_av_unetI/netI 0.0382
_diffrn_reflns_Laue_measured_fraction_full 0.999
_diffrn_reflns_Laue_measured_fraction_max 0.987
_diffrn_reflns_limit_h_max 23
_diffrn_reflns_limit_h_min -25
_diffrn_reflns_limit_k_max 44
_diffrn_reflns_limit_k_min -44
_diffrn_reflns_limit_l_max 39
_diffrn_reflns_limit_l_min -37
_diffrn_reflns_number 250020
_diffrn_reflns_point_group_measured_fraction_full 0.999
_diffrn_reflns_point_group_measured_fraction_max 0.987
_diffrn_reflns_theta_full 67.684
_diffrn_reflns_theta_max 73.638
_diffrn_reflns_theta_min 2.486
_diffrn_source 'fine-focus sealed X-ray tube'
_diffrn_source_type 'Enhance (Cu) X-ray Source'
_exptl_absorpt_coefficient_mu 32.178
_exptl_absorpt_correction_T_max 1.00000
_exptl_absorpt_correction_T_min 0.15280
_exptl_absorpt_correction_type multi-scan
_exptl_absorpt_process_details
;
CrysAlisPro 1.171.39.20a (Rigaku Oxford Diffraction, 2015)
Empirical absorption correction using spherical harmonics,
 implemented in SCALE3 ABSPACK scaling algorithm.
;
_exptl_crystal_colour black
_exptl_crystal_colour_primary black
_exptl_crystal_density_diffrn 2.487
_exptl_crystal_description block
_exptl_crystal_F_000 15811
_exptl_crystal_recrystallization_method 'Vapour deposition'
_exptl_crystal_size_max 0.2
_exptl_crystal_size_mid 0.16
_exptl_crystal_size_min 0.08
_refine_diff_density_max 3.578
_refine_diff_density_min -2.587
_refine_diff_density_rms 0.258
_refine_ls_extinction_method none
_refine_ls_goodness_of_fit_ref 1.072
_refine_ls_hydrogen_treatment constr
_refine_ls_matrix_type full
_refine_ls_number_parameters 2504
_refine_ls_number_reflns 46597
_refine_ls_number_restraints 2848
_refine_ls_restrained_S_all 1.051
_refine_ls_R_factor_all 0.0489
_refine_ls_R_factor_gt 0.0416
_refine_ls_shift/su_max 0.003
_refine_ls_shift/su_mean 0.000
_refine_ls_structure_factor_coef Fsqd
_refine_ls_weighting_details 'w=1/[\s^2^(Fo^2^)+(0.0670P)^2^+160.2890P] where P=(Fo^2^+2Fc^2^)/3'
_refine_ls_weighting_scheme calc
_refine_ls_wR_factor_gt 0.1158
_refine_ls_wR_factor_ref 0.1195
_reflns_Friedel_coverage 0.000
_reflns_number_gt 40024
_reflns_number_total 46597
_reflns_threshold_expression 'I > 2\s(I)'
_cod_data_source_file c8nr04078h3.cif
_cod_data_source_block au25biicosahedral
_cod_original_cell_volume 23369.9(3)
_cod_database_code 1552918
_shelx_shelxl_version_number 2018/3
_chemical_oxdiff_formula Au25P10C220H195S5Cl2Sb2F12
_shelx_space_group_comment
;
The symmetry employed for this shelxl refinement is uniquely defined
by the following loop, which should always be used as a source of
symmetry information in preference to the above space-group names.
They are only intended as comments.
;
_reflns_odcompleteness_completeness 99.99
_reflns_odcompleteness_iscentric 1
_reflns_odcompleteness_theta 66.97
_olex2_refinement_description
;
1. Fixed Uiso
 At 1.2 times of:
  All C(H) groups, All C(H,H) groups
2. Restrained distances
 Sb2-F11 \\sim Sb2-F8 \\sim Sb2-F7 \\sim Sb2-F12 \\sim Sb2-F10 \\sim Sb2-F9
 with sigma of 0.02
 F11-F8 \\sim F11-F7 \\sim F11-F12 \\sim F11-F10 \\sim F8-F7 \\sim F8-F10 \\sim
F8-F9 \\sim F7-F12 \\sim F7-F9
 \\sim F12-F10 \\sim F12-F9 \\sim F10-F9
 with sigma of 0.04
3. Uiso/Uaniso restraints and constraints
C1 \\sim C2 \\sim C3 \\sim C4 \\sim C5 \\sim C6 \\sim C7 \\sim C8 \\sim C9
\\sim C10 \\sim C11 \\sim C12 \\sim C13 \\sim C14 \\sim C15 \\sim C16 \\sim C17
\\sim C18 \\sim C19 \\sim C20 \\sim C21 \\sim C22 \\sim C23 \\sim C24 \\sim C25
\\sim C26 \\sim C27 \\sim C28 \\sim C29 \\sim C30 \\sim C31 \\sim C32 \\sim C33
\\sim C34 \\sim C35 \\sim C36 \\sim C37 \\sim C38 \\sim C39 \\sim C40 \\sim C41
\\sim C42 \\sim C43 \\sim C44 \\sim C45 \\sim C46 \\sim C47 \\sim C48 \\sim C49
\\sim C50 \\sim C51 \\sim C52 \\sim C53 \\sim C54 \\sim C55 \\sim C56 \\sim C57
\\sim C58 \\sim C59 \\sim C60 \\sim C61 \\sim C62 \\sim C63 \\sim C64 \\sim C65
\\sim C66 \\sim C67 \\sim C68 \\sim C69 \\sim C70 \\sim C71 \\sim C72 \\sim C73
\\sim C74 \\sim C75 \\sim C76 \\sim C77 \\sim C78 \\sim C79 \\sim C80 \\sim C81
\\sim C82 \\sim C83 \\sim C84 \\sim C85 \\sim C86 \\sim C87 \\sim C88 \\sim C89
\\sim C90 \\sim C91 \\sim C92 \\sim C93 \\sim C94 \\sim C95 \\sim C96 \\sim C97
\\sim C98 \\sim C99 \\sim C100 \\sim C101 \\sim C102 \\sim C103 \\sim C104
\\sim C105 \\sim C106 \\sim C107 \\sim C108 \\sim C109 \\sim C110 \\sim C111
\\sim C112 \\sim C113 \\sim C114 \\sim C115 \\sim C116 \\sim C117 \\sim C118
\\sim C119 \\sim C120 \\sim C121 \\sim C122 \\sim C123 \\sim C124 \\sim C125
\\sim C126 \\sim C127 \\sim C128 \\sim C129 \\sim C130 \\sim C131 \\sim C132
\\sim C133 \\sim C134 \\sim C135 \\sim C136 \\sim C137 \\sim C138 \\sim C139
\\sim C140 \\sim C141 \\sim C142 \\sim C143 \\sim C144 \\sim C145 \\sim C146
\\sim C147 \\sim C148 \\sim C149 \\sim C150 \\sim C151 \\sim C152 \\sim C153
\\sim C154 \\sim C155 \\sim C156 \\sim C157 \\sim C158 \\sim C159 \\sim C160
\\sim C161 \\sim C162 \\sim C163 \\sim C164 \\sim C165 \\sim C166 \\sim C167
\\sim C168 \\sim C169 \\sim C170 \\sim C171 \\sim C172 \\sim C173 \\sim C174
\\sim C175 \\sim C176 \\sim C177 \\sim C178 \\sim C179 \\sim C180 \\sim C181
\\sim C182 \\sim C183 \\sim C184 \\sim C185 \\sim C186 \\sim C187 \\sim C188
\\sim C189 \\sim C190 \\sim C191 \\sim C192 \\sim C193 \\sim C194 \\sim C195
\\sim C196 \\sim C197 \\sim C198 \\sim C199 \\sim C200 \\sim C201 \\sim C202
\\sim C203 \\sim C204 \\sim C205 \\sim C206 \\sim C207 \\sim C208 \\sim C209
\\sim C210 \\sim C211 \\sim C212 \\sim C213 \\sim C214 \\sim C215 \\sim C216
\\sim C217 \\sim C218 \\sim C219 \\sim C220: within 1.7A with sigma of 0.02 and
sigma for terminal atoms of 0.04
Sb2 \\sim F11 \\sim F8 \\sim F7 \\sim F12 \\sim F10 \\sim F9: within 2A with
sigma of 0.04 and sigma for terminal atoms of 0.08
Uanis(Sb5) \\sim Ueq: with sigma of 0.005 and sigma for terminal atoms of 0.002
Uanis(Sb4) \\sim Ueq: with sigma of 0.005 and sigma for terminal atoms of 0.002
Uanis(F125) \\sim Ueq: with sigma of 0.005 and sigma for terminal atoms of 0.002
Uanis(C113) = Uanis(C116)
4. Rigid body (RIGU) restrains
 C1, C2, C3, C4, C5, C6, C7, C8, C9, C10, C11, C12, C13, C14, C15, C16, C17,
 C18, C19, C20, C21, C22, C23, C24, C25, C26, C27, C28, C29, C30, C31, C32, C33,
  C34, C35, C36, C37, C38, C39, C40, C41, C42, C43, C44, C45, C46, C47, C48,
 C49, C50, C51, C52, C53, C54, C55, C56, C57, C58, C59, C60, C61, C62, C63, C64,
  C65, C66, C67, C68, C69, C70, C71, C72, C73, C74, C75, C76, C77, C78, C79,
 C80, C81, C82, C83, C84, C85, C86, C87, C88, C89, C90, C91, C92, C93, C94, C95,
  C96, C97, C98, C99, C100, C101, C102, C103, C104, C105, C106, C107, C108,
 C109, C110, C111, C112, C113, C114, C115, C116, C117, C118, C119, C120, C121,
 C122, C123, C124, C125, C126, C127, C128, C129, C130, C131, C132, C133, C134,
 C135, C136, C137, C138, C139, C140, C141, C142, C143, C144, C145, C146, C147,
 C148, C149, C150, C151, C152, C153, C154, C155, C156, C157, C158, C159, C160,
 C161, C162, C163, C164, C165, C166, C167, C168, C169, C170, C171, C172, C173,
 C174, C175, C176, C177, C178, C179, C180, C181, C182, C183, C184, C185, C186,
 C187, C188, C189, C190, C191, C192, C193, C194, C195, C196, C197, C198, C199,
 C200, C201, C202, C203, C204, C205, C206, C207, C208, C209, C210, C211, C212,
 C213, C214, C215, C216, C217, C218, C219, C220
 with sigma for 1-2 distances of 0.004 and sigma for 1-3 distances of 0.004
 Sb2, F11, F8, F7, F12, F10, F9
 with sigma for 1-2 distances of 0.004 and sigma for 1-3 distances of 0.004
5. Others
 1*[Sof(Sb2)+Sof(F11)+Sof(F8)+Sof(F7)+Sof(F12)+Sof(F10)+Sof(F9)]+1*[Sof(Sb3)+
 Sof(F18)+Sof(F14)+Sof(F17)+Sof(F15)+Sof(F13)]+1*[Sof(Sb4)+Sof(F104)+Sof(F121)+
 Sof(F178)+Sof(F290)]+1*[Sof(Sb5)+Sof(F125)]=1 with esd of 0.001
 Sof(Sb2)=Sof(F11)=Sof(F8)=Sof(F7)=Sof(F12)=Sof(F10)=Sof(F9)=FVAR(1)
 Sof(Sb3)=Sof(F18)=Sof(F14)=Sof(F17)=Sof(F15)=Sof(F13)=FVAR(2)
 Sof(Sb4)=Sof(F104)=Sof(F121)=Sof(F178)=Sof(F290)=FVAR(3)
 Sof(F125)=FVAR(4)
 Sof(Sb5)=1.25*FVAR(5)
6.a Secondary CH2 refined with riding coordinates:
 C3(H3A,H3B), C9(H9A,H9B), C28(H28A,H28B), C78(H78A,H78B), C80(H80A,H80B),
 C81(H81A,H81B), C117(H11A,H11B), C143(H14A,H14B), C153(H15A,H15B), C154(H15C,
 H15D)
6.b Aromatic/amide H refined with riding coordinates:
 C5(H5), C10(H10), C15(H15), C17(H17), C20(H20), C21(H21), C22(H22), C23(H23),
 C24(H24), C25(H25), C26(H26), C27(H27), C30(H30), C31(H31), C32(H32), C33(H33),
  C36(H36), C37(H37), C38(H38), C39(H39), C97(H97), C187(H187), C209(H209),
 C136(H136), C34(H34), C42(H42), C43(H43), C44(H44), C45(H45), C46(H46),
 C48(H48), C49(H49), C51(H51), C52(H52), C55(H55), C56(H56), C57(H57), C58(H58),
  C60(H60), C61(H61), C62(H62), C63(H63), C64(H64), C65(H65), C66(H66),
 C67(H67), C68(H68), C69(H69), C70(H70), C71(H71), C72(H72), C73(H73), C76(H76),
  C77(H77), C79(H79), C82(H82), C83(H83), C84(H84), C86(H86), C87(H87),
 C88(H88), C89(H89), C90(H90), C91(H91), C92(H92), C93(H93), C94(H94), C95(H95),
  C96(H96), C98(H98), C99(H99), C100(H100), C101(H101), C102(H102), C104(H104),
 C105(H105), C106(H106), C107(H107), C110(H110), C112(H112), C113(H113),
 C114(H114), C115(H115), C116(H116), C118(H118), C119(H119), C120(H120),
 C121(H121), C122(H122), C123(H123), C124(H124), C126(H126), C127(H127),
 C128(H128), C129(H129), C130(H130), C131(H131), C132(H132), C133(H133),
 C135(H135), C137(H137), C138(H138), C139(H139), C140(H140), C141(H141),
 C142(H142), C144(H144), C145(H145), C148(H148), C149(H149), C150(H150),
 C151(H151), C152(H152), C155(H155), C156(H156), C157(H157), C158(H158),
 C160(H160), C161(H161), C162(H162), C163(H163), C164(H164), C165(H165),
 C166(H166), C167(H167), C168(H168), C169(H169), C170(H170), C171(H171),
 C173(H173), C174(H174), C175(H175), C176(H176), C177(H177), C178(H178),
 C179(H179), C180(H180), C181(H181), C182(H182), C183(H183), C184(H184),
 C185(H185), C186(H186), C188(H188), C189(H189), C190(H190), C191(H191),
 C192(H192), C193(H193), C194(H194), C195(H195), C196(H196), C197(H197),
 C198(H198), C199(H199), C200(H200), C201(H201), C202(H202), C203(H203),
 C204(H204), C205(H205), C206(H206), C207(H207), C208(H208), C210(H210),
 C211(H211), C212(H212), C213(H213), C214(H214), C215(H215), C216(H216),
 C217(H217), C218(H218), C219(H219), C220(H220)
6.c Fitted hexagon refined as free rotating group:
 C41(C97,C187,C209,C136,C34), C111(C112,C113,C114,C115,C116), C125(C126,C127,
 C128,C129,C130), C159(C160,C161,C162,C163,C164)
;
_olex2_submission_special_instructions 'No special instructions were received'
_oxdiff_exptl_absorpt_empirical_details
;
Empirical correction (ABSPACK) includes:
- Absorption correction using spherical harmonics
- Frame scaling
;
_oxdiff_exptl_absorpt_empirical_full_max 4.434
_oxdiff_exptl_absorpt_empirical_full_min 0.571

loop_
_space_group_symop_operation_xyz
'x, y, z'
'-x+1/2, y+1/2, -z+1/2'
'-x, -y, -z'
'x-1/2, -y-1/2, z-1/2'

loop_
_atom_site_label
_atom_site_type_symbol
_atom_site_fract_x
_atom_site_fract_y
_atom_site_fract_z
_atom_site_U_iso_or_equiv
_atom_site_adp_type
_atom_site_occupancy
_atom_site_site_symmetry_order
_atom_site_calc_flag
_atom_site_refinement_flags_posn
_atom_site_refinement_flags_adp
_atom_site_refinement_flags_occupancy
_atom_site_disorder_assembly
_atom_site_disorder_group
Au1 Au 0.11050(2) 0.34172(2) 0.28351(2) 0.02348(7) Uani 1 1 d . . . . .
Au2 Au 0.38660(2) 0.36539(2) 0.28969(2) 0.02391(7) Uani 1 1 d . . . . .
Au3 Au 0.15911(2) 0.40429(2) 0.32526(2) 0.02474(7) Uani 1 1 d . . . . .
Au4 Au 0.24878(2) 0.35276(2) 0.28669(2) 0.02420(7) Uani 1 1 d . . . . .
Au5 Au 0.19237(2) 0.27939(2) 0.29136(2) 0.02641(8) Uani 1 1 d . . . . .
Au6 Au 0.17718(2) 0.33082(2) 0.35936(2) 0.02566(8) Uani 1 1 d . . . . .
Au7 Au 0.33144(2) 0.33304(2) 0.21745(2) 0.02639(8) Uani 1 1 d . . . . .
Au8 Au 0.30402(2) 0.41691(2) 0.32821(2) 0.02535(8) Uani 1 1 d . . . . .
Au9 Au 0.04742(2) 0.36519(2) 0.35420(2) 0.02620(8) Uani 1 1 d . . . . .
Au10 Au 0.18406(2) 0.32125(2) 0.21431(2) 0.02700(8) Uani 1 1 d . . . . .
Au11 Au 0.03930(2) 0.40611(2) 0.27452(2) 0.02823(8) Uani 1 1 d . . . . .
Au12 Au 0.30934(2) 0.41021(2) 0.23816(2) 0.02651(8) Uani 1 1 d . . . . .
Au13 Au 0.06587(2) 0.28628(2) 0.33494(2) 0.02811(8) Uani 1 1 d . . . . .
Au14 Au 0.32574(2) 0.34372(2) 0.36324(2) 0.02611(8) Uani 1 1 d . . . . .
Au15 Au 0.16253(2) 0.39892(2) 0.23522(2) 0.02681(8) Uani 1 1 d . . . . .
Au16 Au 0.42885(2) 0.40028(2) 0.36180(2) 0.02693(8) Uani 1 1 d . . . . .
Au17 Au 0.34178(2) 0.29250(2) 0.29572(2) 0.02676(8) Uani 1 1 d . . . . .
Au18 Au 0.45881(2) 0.31031(2) 0.25301(2) 0.02889(8) Uani 1 1 d . . . . .
Au19 Au 0.07224(2) 0.27764(2) 0.24411(2) 0.02751(8) Uani 1 1 d . . . . .
Au20 Au 0.45667(2) 0.32178(2) 0.34487(2) 0.02900(8) Uani 1 1 d . . . . .
Au21 Au 0.42340(2) 0.43853(2) 0.28010(2) 0.02876(8) Uani 1 1 d . . . . .
Au22 Au 0.43920(2) 0.38292(2) 0.21345(2) 0.02980(8) Uani 1 1 d . . . . .
Au23 Au 0.05574(2) 0.35122(2) 0.20480(2) 0.02911(8) Uani 1 1 d . . . . .
Au24 Au 0.51659(2) 0.37864(2) 0.29247(2) 0.03131(8) Uani 1 1 d . . . . .
Au25 Au -0.02079(2) 0.33199(2) 0.27932(2) 0.03100(8) Uani 1 1 d . . . . .
S35 S 0.21951(11) 0.45120(6) 0.36077(7) 0.0299(4) Uani 1 1 d . . . . .
S44 S 0.26289(11) 0.31176(6) 0.16155(7) 0.0284(4) Uani 1 1 d . . . . .
S53 S 0.25423(11) 0.32033(6) 0.41483(7) 0.0302(4) Uani 1 1 d . . . . .
S54 S 0.28085(11) 0.23623(6) 0.29359(7) 0.0301(4) Uani 1 1 d . . . . .
S70 S 0.22702(12) 0.44505(6) 0.20265(7) 0.0304(4) Uani 1 1 d . . . . .
P77 P 0.46065(12) 0.43146(7) 0.42189(7) 0.0294(5) Uani 1 1 d . . . . .
P96 P -0.00729(12) 0.38368(7) 0.41309(7) 0.0299(5) Uani 1 1 d . . . . .
P115 P 0.02481(13) 0.23917(7) 0.37535(8) 0.0334(5) Uani 1 1 d . . . . .
P134 P 0.45257(12) 0.49974(6) 0.27123(8) 0.0323(5) Uani 1 1 d . . . . .
P153 P 0.04196(12) 0.22243(6) 0.21336(7) 0.0309(5) Uani 1 1 d . . . . .
P172 P 0.51878(13) 0.28782(7) 0.39187(8) 0.0370(5) Uani 1 1 d . . . . .
P191 P 0.00777(13) 0.35851(7) 0.13955(8) 0.0350(5) Uani 1 1 d . . . . .
P207 P -0.02340(13) 0.45894(7) 0.27004(8) 0.0367(5) Uani 1 1 d . . . . .
Cl1 Cl 0.62983(12) 0.39074(8) 0.29574(9) 0.0494(7) Uani 1 1 d . . . . .
P226 P 0.48273(14) 0.39838(7) 0.14970(8) 0.0380(6) Uani 1 1 d . . . . .
P245 P 0.52415(13) 0.26760(7) 0.22041(8) 0.0378(6) Uani 1 1 d . . . . .
Cl2 Cl -0.13408(12) 0.32058(8) 0.27195(10) 0.0514(7) Uani 1 1 d . . . . .
C1 C 0.4452(5) 0.4812(3) 0.4187(3) 0.0333(18) Uani 1 1 d . U . . .
C2 C 0.1008(5) 0.2069(3) 0.1752(3) 0.0322(18) Uani 1 1 d . U . . .
C3 C 0.2193(5) 0.4368(3) 0.4178(3) 0.036(2) Uani 1 1 d . U . . .
H3A H 0.187836 0.417027 0.421960 0.044 Uiso 1 1 calc R . . . .
H3B H 0.262272 0.427839 0.426469 0.044 Uiso 1 1 calc R . . . .
C4 C 0.0352(5) 0.3717(3) 0.4624(3) 0.0349(19) Uani 1 1 d . U . . .
C5 C 0.0128(5) 0.3830(3) 0.5010(3) 0.037(2) Uani 1 1 d . U . . .
H5 H -0.024762 0.397432 0.502483 0.044 Uiso 1 1 calc R . . . .
C6 C 0.4128(5) 0.4188(3) 0.4673(3) 0.0357(19) Uani 1 1 d . U . . .
C7 C 0.5470(5) 0.4251(3) 0.4342(3) 0.040(2) Uani 1 1 d . U . . .
C8 C -0.0136(6) 0.2533(3) 0.4240(3) 0.041(2) Uani 1 1 d . U . . .
C9 C 0.2012(5) 0.4707(3) 0.4431(3) 0.039(2) Uani 1 1 d . U . . .
H9A H 0.228436 0.491298 0.434425 0.047 Uiso 1 1 calc R . . . .
H9B H 0.156194 0.477204 0.436150 0.047 Uiso 1 1 calc R . . . .
C10 C 0.4163(6) 0.4392(4) 0.5050(3) 0.049(2) Uani 1 1 d . U . . .
H10 H 0.445756 0.458848 0.507746 0.059 Uiso 1 1 calc R . . . .
C11 C 0.5237(6) 0.5148(3) 0.3018(4) 0.044(2) Uani 1 1 d . U . . .
C12 C 0.0876(5) 0.2065(3) 0.3938(3) 0.039(2) Uani 1 1 d . U . . .
C13 C 0.4823(5) 0.2385(3) 0.1823(3) 0.040(2) Uani 1 1 d . U . . .
C14 C 0.5345(5) 0.3105(3) 0.4426(3) 0.039(2) Uani 1 1 d . U . . .
C15 C 0.5498(7) 0.3434(3) 0.5205(4) 0.053(2) Uani 1 1 d . U . . .
H15 H 0.555494 0.354038 0.546948 0.064 Uiso 1 1 calc R . . . .
C16 C 0.3864(5) 0.5308(3) 0.2844(3) 0.0326(18) Uani 1 1 d . U . . .
C17 C 0.1835(6) 0.2226(3) 0.1254(3) 0.044(2) Uani 1 1 d . U . . .
H17 H 0.209557 0.240423 0.112662 0.053 Uiso 1 1 calc R . . . .
C18 C 0.0387(5) 0.1836(3) 0.2492(3) 0.0344(19) Uani 1 1 d . U . . .
C19 C 0.2076(5) 0.4668(3) 0.4898(3) 0.039(2) Uani 1 1 d . U . . .
C20 C 0.0255(6) 0.4949(3) 0.4139(4) 0.050(2) Uani 1 1 d . U . . .
H20 H 0.057802 0.510775 0.404197 0.060 Uiso 1 1 calc R . . . .
C21 C 0.4181(5) 0.2482(3) 0.1681(3) 0.040(2) Uani 1 1 d . U . . .
H21 H 0.398152 0.269550 0.178351 0.048 Uiso 1 1 calc R . . . .
C22 C 0.3663(5) 0.3905(3) 0.4639(3) 0.0360(19) Uani 1 1 d . U . . .
H22 H 0.362328 0.377028 0.438959 0.043 Uiso 1 1 calc R . . . .
C23 C 0.0923(5) 0.1776(3) 0.2770(3) 0.038(2) Uani 1 1 d . U . . .
H23 H 0.127043 0.194286 0.277239 0.045 Uiso 1 1 calc R . . . .
C24 C 0.2148(6) 0.4623(3) 0.5773(4) 0.049(2) Uani 1 1 d . U . . .
H24 H 0.216168 0.461171 0.606472 0.058 Uiso 1 1 calc R . . . .
C25 C 0.0759(7) 0.1821(3) 0.4275(4) 0.049(2) Uani 1 1 d . U . . .
H25 H 0.036356 0.182247 0.441411 0.059 Uiso 1 1 calc R . . . .
C26 C 0.0931(5) 0.3513(3) 0.4605(3) 0.0357(19) Uani 1 1 d . U . . .
H26 H 0.109052 0.344139 0.434573 0.043 Uiso 1 1 calc R . . . .
C27 C 0.4946(6) 0.5075(3) 0.4133(3) 0.043(2) Uani 1 1 d . U . . .
H27 H 0.538019 0.500053 0.411742 0.052 Uiso 1 1 calc R . . . .
C28 C 0.2512(5) 0.3535(3) 0.1283(3) 0.039(2) Uani 1 1 d . U . . .
H28A H 0.204765 0.357504 0.123288 0.047 Uiso 1 1 calc R . . . .
H28B H 0.268555 0.375069 0.143030 0.047 Uiso 1 1 calc R . . . .
C29 C -0.0399(5) 0.2128(3) 0.3493(3) 0.038(2) Uani 1 1 d . U . . .
C30 C 0.5852(5) 0.4090(3) 0.4029(4) 0.046(2) Uani 1 1 d . U . . .
H30 H 0.566051 0.401581 0.377552 0.055 Uiso 1 1 calc R . . . .
C31 C 0.1273(6) 0.3416(3) 0.4973(3) 0.043(2) Uani 1 1 d . U . . .
H31 H 0.166012 0.328096 0.495931 0.051 Uiso 1 1 calc R . . . .
C32 C -0.0706(5) 0.4475(3) 0.4432(3) 0.042(2) Uani 1 1 d . U . . .
H32 H -0.102613 0.431495 0.453104 0.050 Uiso 1 1 calc R . . . .
C33 C 0.0463(5) 0.3729(3) 0.5376(3) 0.039(2) Uani 1 1 d . U . . .
H33 H 0.030451 0.380038 0.563598 0.047 Uiso 1 1 calc R . . . .
C35 C -0.0890(5) 0.3641(3) 0.4138(3) 0.036(2) Uani 1 1 d . U . . .
C36 C -0.0590(6) 0.1773(3) 0.3630(4) 0.045(2) Uani 1 1 d . U . . .
H36 H -0.034191 0.164906 0.383451 0.053 Uiso 1 1 calc R . . . .
C37 C 0.1388(5) 0.2334(3) 0.1555(3) 0.038(2) Uani 1 1 d . U . . .
H37 H 0.134313 0.258456 0.162389 0.045 Uiso 1 1 calc R . . . .
C38 C 0.4801(6) 0.3220(3) 0.4659(4) 0.044(2) Uani 1 1 d . U . . .
H38 H 0.438132 0.318513 0.454776 0.053 Uiso 1 1 calc R . . . .
C39 C 0.3261(5) 0.3822(3) 0.4969(3) 0.041(2) Uani 1 1 d . U . . .
H39 H 0.294881 0.363534 0.493945 0.049 Uiso 1 1 calc R . . . .
C40 C 0.4734(6) 0.5137(3) 0.2171(3) 0.039(2) Uani 1 1 d . U . . .
C41 C 0.2706(4) 0.2618(2) 0.4904(2) 0.047(2) Uani 1 1 d . U . . .
C97 C 0.2129(4) 0.2433(2) 0.4997(2) 0.058(3) Uani 1 1 d G U . . .
H97 H 0.195889 0.225632 0.481180 0.069 Uiso 1 1 calc R . . . .
C187 C 0.1808(4) 0.2513(2) 0.5367(3) 0.071(3) Uani 1 1 d G U . . .
H187 H 0.142189 0.238899 0.542988 0.085 Uiso 1 1 calc R . . . .
C209 C 0.2062(4) 0.2777(2) 0.5645(2) 0.067(3) Uani 1 1 d G U . . .
H209 H 0.184686 0.283019 0.589229 0.081 Uiso 1 1 calc R . . . .
C136 C 0.2638(4) 0.2962(2) 0.5551(2) 0.062(3) Uani 1 1 d G U . . .
H136 H 0.280883 0.313872 0.573661 0.074 Uiso 1 1 calc R . . . .
C34 C 0.2960(3) 0.2882(2) 0.5181(2) 0.054(3) Uani 1 1 d G U . . .
H34 H 0.334584 0.300606 0.511853 0.065 Uiso 1 1 calc R . . . .
C42 C -0.0037(7) 0.2777(3) 0.4941(4) 0.053(3) Uani 1 1 d . U . . .
H42 H 0.021777 0.287555 0.516000 0.063 Uiso 1 1 calc R . . . .
C43 C 0.3810(6) 0.4926(3) 0.4217(4) 0.046(2) Uani 1 1 d . U . . .
H43 H 0.348202 0.475235 0.426107 0.055 Uiso 1 1 calc R . . . .
C44 C 0.1033(6) 0.3521(3) 0.5355(3) 0.042(2) Uani 1 1 d . U . . .
H44 H 0.125393 0.345257 0.560087 0.051 Uiso 1 1 calc R . . . .
C45 C 0.2917(6) 0.5424(3) 0.3262(3) 0.043(2) Uani 1 1 d . U . . .
H45 H 0.262579 0.534780 0.346593 0.051 Uiso 1 1 calc R . . . .
C46 C 0.5766(5) 0.4351(3) 0.4727(3) 0.040(2) Uani 1 1 d . U . . .
H46 H 0.551805 0.445940 0.493626 0.048 Uiso 1 1 calc R . . . .
C47 C 0.0565(5) 0.3860(3) 0.1027(3) 0.043(2) Uani 1 1 d . U . . .
C48 C 0.3320(6) 0.4017(3) 0.5344(4) 0.048(2) Uani 1 1 d . U . . .
H48 H 0.306125 0.395349 0.557050 0.058 Uiso 1 1 calc R . . . .
C49 C 0.1086(5) 0.1693(3) 0.1645(3) 0.039(2) Uani 1 1 d . U . . .
H49 H 0.084303 0.151150 0.177959 0.047 Uiso 1 1 calc R . . . .
C50 C 0.5999(6) 0.2759(4) 0.3737(4) 0.052(2) Uani 1 1 d . U . . .
C51 C 0.5113(6) 0.2065(3) 0.1661(4) 0.053(3) Uani 1 1 d . U . . .
H51 H 0.553134 0.199788 0.175153 0.064 Uiso 1 1 calc R . . . .
C52 C 0.4881(7) 0.3384(3) 0.5045(4) 0.050(2) Uani 1 1 d . U . . .
H52 H 0.451971 0.345935 0.519680 0.060 Uiso 1 1 calc R . . . .
C53 C -0.0377(6) 0.2233(3) 0.1877(3) 0.045(2) Uani 1 1 d . U . . .
C54 C 0.4794(6) 0.2440(3) 0.4052(4) 0.047(2) Uani 1 1 d . U . . .
C55 C -0.0244(6) 0.5092(3) 0.4369(4) 0.051(2) Uani 1 1 d . U . . .
H55 H -0.026599 0.534545 0.442351 0.061 Uiso 1 1 calc R . . . .
C56 C 0.1047(5) 0.4084(3) 0.1183(3) 0.040(2) Uani 1 1 d . U . . .
H56 H 0.112647 0.409221 0.147208 0.048 Uiso 1 1 calc R . . . .
C57 C 0.3785(6) 0.5658(3) 0.2664(3) 0.040(2) Uani 1 1 d . U . . .
H57 H 0.408754 0.574178 0.247095 0.048 Uiso 1 1 calc R . . . .
C58 C 0.6520(6) 0.4042(4) 0.4101(4) 0.052(3) Uani 1 1 d . U . . .
H58 H 0.677931 0.394844 0.388847 0.063 Uiso 1 1 calc R . . . .
C59 C -0.0180(5) 0.4337(3) 0.4184(3) 0.0346(19) Uani 1 1 d . U . . .
C60 C 0.0257(6) 0.2677(3) 0.4566(3) 0.046(2) Uani 1 1 d . U . . .
H60 H 0.070499 0.270469 0.453296 0.056 Uiso 1 1 calc R . . . .
C61 C -0.2163(6) 0.3365(4) 0.4099(4) 0.051(3) Uani 1 1 d . U . . .
H61 H -0.258430 0.326714 0.408243 0.062 Uiso 1 1 calc R . . . .
C62 C 0.3762(6) 0.4302(3) 0.5381(3) 0.047(2) Uani 1 1 d . U . . .
H62 H 0.379334 0.443666 0.563009 0.057 Uiso 1 1 calc R . . . .
C63 C 0.1770(6) 0.4369(3) 0.5551(3) 0.044(2) Uani 1 1 d . U . . .
H63 H 0.154428 0.418367 0.569101 0.053 Uiso 1 1 calc R . . . .
C64 C 0.4671(6) 0.3286(3) 0.1144(4) 0.046(2) Uani 1 1 d . U . . .
H64 H 0.431973 0.326530 0.132413 0.055 Uiso 1 1 calc R . . . .
C65 C 0.2837(6) 0.5771(3) 0.3071(3) 0.042(2) Uani 1 1 d . U . . .
H65 H 0.249443 0.592562 0.314644 0.050 Uiso 1 1 calc R . . . .
C66 C 0.6033(6) 0.3331(4) 0.4986(4) 0.052(3) Uani 1 1 d . U . . .
H66 H 0.645003 0.336858 0.509995 0.063 Uiso 1 1 calc R . . . .
C67 C 0.4915(7) 0.2265(4) 0.4433(5) 0.064(3) Uani 1 1 d . U . . .
H67 H 0.519819 0.237145 0.463167 0.077 Uiso 1 1 calc R . . . .
C68 C 0.5691(6) 0.4884(3) 0.3152(4) 0.049(2) Uani 1 1 d . U . . .
H68 H 0.562024 0.463271 0.309813 0.058 Uiso 1 1 calc R . . . .
C69 C 0.3427(5) 0.5194(3) 0.3151(3) 0.038(2) Uani 1 1 d . U . . .
H69 H 0.348001 0.496407 0.328039 0.046 Uiso 1 1 calc R . . . .
C70 C 0.1730(6) 0.4395(3) 0.5117(3) 0.044(2) Uani 1 1 d . U . . .
H70 H 0.146895 0.422738 0.496739 0.053 Uiso 1 1 calc R . . . .
C71 C -0.0690(7) 0.2733(4) 0.4991(4) 0.062(3) Uani 1 1 d . U . . .
H71 H -0.088163 0.280088 0.524256 0.074 Uiso 1 1 calc R . . . .
C72 C 0.4136(6) 0.5560(3) 0.4131(4) 0.049(2) Uani 1 1 d . U . . .
H72 H 0.403033 0.581145 0.411495 0.059 Uiso 1 1 calc R . . . .
C73 C 0.5350(6) 0.5529(3) 0.3100(4) 0.051(2) Uani 1 1 d . U . . .
H73 H 0.504463 0.570587 0.301300 0.061 Uiso 1 1 calc R . . . .
C74 C -0.0092(6) 0.3152(3) 0.1103(3) 0.044(2) Uani 1 1 d . U . . .
C75 C 0.5096(6) 0.3594(3) 0.1169(3) 0.045(2) Uani 1 1 d . U . . .
C76 C 0.1521(6) 0.1593(3) 0.1340(3) 0.042(2) Uani 1 1 d . U . . .
H76 H 0.156492 0.134425 0.126519 0.051 Uiso 1 1 calc R . . . .
C77 C -0.0115(6) 0.1284(3) 0.2778(4) 0.045(2) Uani 1 1 d . U . . .
H77 H -0.046505 0.111854 0.278004 0.055 Uiso 1 1 calc R . . . .
C78 C 0.2226(6) 0.4872(3) 0.2365(3) 0.043(2) Uani 1 1 d . U . . .
H78A H 0.205874 0.480309 0.263718 0.051 Uiso 1 1 calc R . . . .
H78B H 0.266281 0.497234 0.240829 0.051 Uiso 1 1 calc R . . . .
C79 C -0.0137(5) 0.1584(3) 0.2512(4) 0.041(2) Uani 1 1 d . U . . .
H79 H -0.050533 0.162091 0.234180 0.049 Uiso 1 1 calc R . . . .
C80 C 0.1790(7) 0.5169(3) 0.2170(4) 0.054(3) Uani 1 1 d . U . . .
H80A H 0.176820 0.538055 0.235921 0.065 Uiso 1 1 calc R . . . .
H80B H 0.135081 0.507127 0.213166 0.065 Uiso 1 1 calc R . . . .
C81 C 0.2854(6) 0.3494(3) 0.0860(3) 0.042(2) Uani 1 1 d . U . . .
H81A H 0.282331 0.372722 0.070786 0.050 Uiso 1 1 calc R . . . .
H81B H 0.331412 0.344136 0.091157 0.050 Uiso 1 1 calc R . . . .
C82 C -0.0723(6) 0.4851(3) 0.4521(4) 0.047(2) Uani 1 1 d . U . . .
H82 H -0.105648 0.494498 0.468457 0.057 Uiso 1 1 calc R . . . .
C83 C 0.0942(6) 0.1471(3) 0.3041(4) 0.044(2) Uani 1 1 d . U . . .
H83 H 0.130030 0.143204 0.321999 0.053 Uiso 1 1 calc R . . . .
C84 C 0.5356(6) 0.5271(3) 0.2080(4) 0.045(2) Uani 1 1 d . U . . .
H84 H 0.568069 0.528643 0.228801 0.053 Uiso 1 1 calc R . . . .
C85 C 0.0115(6) 0.5004(3) 0.2944(4) 0.045(2) Uani 1 1 d . U . . .
C86 C 0.0419(7) 0.2934(3) 0.0994(4) 0.058(3) Uani 1 1 d . U . . .
H86 H 0.083981 0.299742 0.108372 0.070 Uiso 1 1 calc R . . . .
C87 C 0.3270(6) 0.5883(3) 0.2767(3) 0.044(2) Uani 1 1 d . U . . .
H87 H 0.321173 0.611109 0.263242 0.053 Uiso 1 1 calc R . . . .
C88 C 0.3301(7) 0.4570(4) 0.0650(4) 0.061(3) Uani 1 1 d . U . . .
H88 H 0.299014 0.469145 0.048242 0.073 Uiso 1 1 calc R . . . .
C89 C 0.6417(6) 0.4289(3) 0.4795(4) 0.045(2) Uani 1 1 d . U . . .
H89 H 0.660781 0.435451 0.505207 0.054 Uiso 1 1 calc R . . . .
C90 C -0.1224(6) 0.3612(4) 0.3758(4) 0.057(3) Uani 1 1 d . U . . .
H90 H -0.102021 0.367960 0.351043 0.068 Uiso 1 1 calc R . . . .
C91 C -0.0826(5) 0.2489(3) 0.2009(4) 0.044(2) Uani 1 1 d . U . . .
H91 H -0.069946 0.266614 0.220817 0.053 Uiso 1 1 calc R . . . .
C92 C 0.3852(6) 0.2259(3) 0.1389(3) 0.047(2) Uani 1 1 d . U . . .
H92 H 0.342744 0.231805 0.130312 0.056 Uiso 1 1 calc R . . . .
C93 C 0.0411(6) 0.1224(3) 0.3039(4) 0.046(2) Uani 1 1 d . U . . .
H93 H 0.041768 0.101821 0.321716 0.055 Uiso 1 1 calc R . . . .
C94 C 0.1895(6) 0.1861(3) 0.1144(3) 0.043(2) Uani 1 1 d . U . . .
H94 H 0.218728 0.179245 0.093711 0.052 Uiso 1 1 calc R . . . .
C95 C 0.6801(6) 0.4132(4) 0.4488(4) 0.050(2) Uani 1 1 d . U . . .
H95 H 0.724278 0.408728 0.454126 0.059 Uiso 1 1 calc R . . . .
C96 C 0.5958(6) 0.3168(3) 0.4588(3) 0.045(2) Uani 1 1 d . U . . .
H96 H 0.632339 0.310205 0.443576 0.055 Uiso 1 1 calc R . . . .
C98 C 0.3655(6) 0.5303(3) 0.4181(4) 0.051(3) Uani 1 1 d . U . . .
H98 H 0.322024 0.537861 0.419056 0.061 Uiso 1 1 calc R . . . .
C99 C 0.1266(7) 0.1575(3) 0.4392(4) 0.058(3) Uani 1 1 d . U . . .
H99 H 0.119740 0.140582 0.460856 0.069 Uiso 1 1 calc R . . . .
C100 C -0.0776(5) 0.2305(3) 0.3186(3) 0.041(2) Uani 1 1 d . U . . .
H100 H -0.065434 0.254010 0.309270 0.049 Uiso 1 1 calc R . . . .
C101 C 0.4388(7) 0.5221(3) 0.1452(4) 0.056(3) Uani 1 1 d . U . . .
H101 H 0.407205 0.519961 0.123959 0.067 Uiso 1 1 calc R . . . .
C102 C 0.1421(6) 0.4300(4) 0.0920(4) 0.055(3) Uani 1 1 d . U . . .
H102 H 0.175065 0.445176 0.102884 0.066 Uiso 1 1 calc R . . . .
C103 C -0.1027(5) 0.4520(3) 0.2938(4) 0.042(2) Uani 1 1 d . U . . .
C104 C 0.5735(7) 0.4510(4) 0.1218(5) 0.062(3) Uani 1 1 d . U . . .
H104 H 0.548795 0.452586 0.096964 0.075 Uiso 1 1 calc R . . . .
C105 C -0.1209(6) 0.3525(3) 0.4505(3) 0.048(2) Uani 1 1 d . U . . .
H105 H -0.099281 0.353792 0.476434 0.058 Uiso 1 1 calc R . . . .
C106 C 0.5630(7) 0.3615(3) 0.0917(4) 0.056(3) Uani 1 1 d . U . . .
H106 H 0.592777 0.380930 0.094918 0.067 Uiso 1 1 calc R . . . .
C107 C 0.2464(6) 0.4915(3) 0.5135(3) 0.044(2) Uani 1 1 d . U . . .
H107 H 0.270030 0.509803 0.499695 0.053 Uiso 1 1 calc R . . . .
C108 C 0.5632(6) 0.2336(3) 0.2538(4) 0.055(3) Uani 1 1 d . U . . .
C109 C 0.2047(7) 0.5297(3) 0.1747(4) 0.058(3) Uani 1 1 d . U . . .
C110 C -0.0808(7) 0.2497(4) 0.4296(4) 0.059(3) Uani 1 1 d . U . . .
H110 H -0.107770 0.241017 0.407877 0.071 Uiso 1 1 calc R . . . .
C111 C -0.0709(4) 0.3804(3) 0.1438(4) 0.067(3) Uani 1 1 d . U . . .
C112 C -0.0947(5) 0.4076(3) 0.1164(3) 0.090(4) Uani 1 1 d G U . . .
H112 H -0.069017 0.415983 0.094575 0.108 Uiso 1 1 calc R . . . .
C113 C -0.1570(5) 0.4222(3) 0.1217(4) 0.098(3) Uani 1 1 d G U . . .
H113 H -0.172902 0.440351 0.103422 0.117 Uiso 1 1 calc R . . . .
C114 C -0.1954(4) 0.4096(3) 0.1544(4) 0.106(4) Uani 1 1 d G U . . .
H114 H -0.237006 0.419359 0.157932 0.128 Uiso 1 1 calc R . . . .
C115 C -0.1715(5) 0.3824(4) 0.1817(4) 0.102(4) Uani 1 1 d G U . . .
H115 H -0.197225 0.373999 0.203596 0.122 Uiso 1 1 calc R . . . .
C116 C -0.1093(5) 0.3678(3) 0.1764(3) 0.098(3) Uani 1 1 d G U . . .
H116 H -0.093339 0.349631 0.194749 0.117 Uiso 1 1 calc R . . . .
C117 C 0.2900(6) 0.2219(3) 0.2385(3) 0.042(2) Uani 1 1 d . U . . .
H11A H 0.261085 0.236677 0.220715 0.050 Uiso 1 1 calc R . . . .
H11B H 0.334600 0.226574 0.230050 0.050 Uiso 1 1 calc R . . . .
C118 C 0.0442(7) 0.3843(4) 0.0598(4) 0.065(3) Uani 1 1 d . U . . .
H118 H 0.011209 0.369054 0.048885 0.078 Uiso 1 1 calc R . . . .
C119 C 0.1485(5) 0.2064(3) 0.3742(3) 0.041(2) Uani 1 1 d . U . . .
H119 H 0.156177 0.222854 0.352329 0.049 Uiso 1 1 calc R . . . .
C120 C -0.1180(6) 0.4655(3) 0.3352(4) 0.049(2) Uani 1 1 d . U . . .
H120 H -0.087839 0.479806 0.350440 0.059 Uiso 1 1 calc R . . . .
C121 C 0.1053(7) 0.5325(4) 0.3235(4) 0.056(3) Uani 1 1 d . U . . .
H121 H 0.148924 0.531803 0.332405 0.067 Uiso 1 1 calc R . . . .
C122 C 0.4249(7) 0.5109(3) 0.1864(3) 0.048(2) Uani 1 1 d . U . . .
H122 H 0.383696 0.501786 0.192931 0.058 Uiso 1 1 calc R . . . .
C123 C 0.2849(7) 0.2837(4) 0.0562(4) 0.056(3) Uani 1 1 d . U . . .
H123 H 0.324373 0.279667 0.070494 0.067 Uiso 1 1 calc R . . . .
C124 C 0.4784(7) 0.1846(4) 0.1367(4) 0.057(3) Uani 1 1 d . U . . .
H124 H 0.497784 0.163075 0.126419 0.068 Uiso 1 1 calc R . . . .
C125 C -0.0421(4) 0.4739(2) 0.2171(2) 0.054(3) Uani 1 1 d . U . . .
C126 C 0.0037(4) 0.4675(2) 0.1862(3) 0.055(3) Uani 1 1 d G U . . .
H126 H 0.040525 0.453091 0.192230 0.066 Uiso 1 1 calc R . . . .
C127 C -0.0055(5) 0.4825(3) 0.1462(2) 0.070(3) Uani 1 1 d G U . . .
H127 H 0.025132 0.478190 0.125567 0.085 Uiso 1 1 calc R . . . .
C128 C -0.0605(6) 0.5040(3) 0.1372(2) 0.087(4) Uani 1 1 d G U . . .
H128 H -0.066699 0.514047 0.110464 0.104 Uiso 1 1 calc R . . . .
C129 C -0.1063(5) 0.5104(3) 0.1681(3) 0.096(5) Uani 1 1 d G U . . .
H129 H -0.143138 0.524804 0.162023 0.115 Uiso 1 1 calc R . . . .
C130 C -0.0971(4) 0.4954(3) 0.2080(3) 0.076(4) Uani 1 1 d G U . . .
H130 H -0.127747 0.499705 0.228686 0.091 Uiso 1 1 calc R . . . .
C131 C 0.4779(6) 0.5449(3) 0.4103(4) 0.047(2) Uani 1 1 d . U . . .
H131 H 0.510412 0.562626 0.406397 0.057 Uiso 1 1 calc R . . . .
C132 C 0.4367(6) 0.2284(3) 0.3760(4) 0.050(3) Uani 1 1 d . U . . .
H132 H 0.427706 0.240480 0.350617 0.060 Uiso 1 1 calc R . . . .
C133 C 0.4786(7) 0.3016(4) 0.0846(4) 0.054(3) Uani 1 1 d . U . . .
H133 H 0.450757 0.281237 0.082567 0.065 Uiso 1 1 calc R . . . .
C134 C 0.5535(6) 0.4286(3) 0.1543(4) 0.050(2) Uani 1 1 d . U . . .
C135 C 0.0763(6) 0.5010(3) 0.3069(3) 0.045(2) Uani 1 1 d . U . . .
H135 H 0.101274 0.479591 0.304007 0.054 Uiso 1 1 calc R . . . .
C137 C 0.3696(6) 0.4385(3) 0.1326(3) 0.045(2) Uani 1 1 d . U . . .
H137 H 0.364354 0.437903 0.161540 0.053 Uiso 1 1 calc R . . . .
C138 C 0.4157(6) 0.1950(3) 0.1225(4) 0.052(2) Uani 1 1 d . U . . .
H138 H 0.394423 0.180877 0.101912 0.063 Uiso 1 1 calc R . . . .
C139 C -0.1852(6) 0.3485(5) 0.3745(4) 0.063(3) Uani 1 1 d . U . . .
H139 H -0.207652 0.347888 0.348777 0.076 Uiso 1 1 calc R . . . .
C140 C 0.6268(6) 0.2970(4) 0.3424(4) 0.053(3) Uani 1 1 d . U . . .
H140 H 0.602019 0.315786 0.329755 0.063 Uiso 1 1 calc R . . . .
C141 C 0.1971(6) 0.1821(3) 0.3870(4) 0.047(2) Uani 1 1 d . U . . .
H141 H 0.237152 0.182314 0.373715 0.056 Uiso 1 1 calc R . . . .
C142 C 0.2506(6) 0.4894(3) 0.5572(4) 0.049(2) Uani 1 1 d . U . . .
H142 H 0.276842 0.505786 0.572527 0.059 Uiso 1 1 calc R . . . .
C143 C 0.2740(6) 0.1804(3) 0.2324(4) 0.046(2) Uani 1 1 d . U . . .
H14A H 0.230251 0.175608 0.242329 0.055 Uiso 1 1 calc R . . . .
H14B H 0.274463 0.174576 0.202653 0.055 Uiso 1 1 calc R . . . .
C144 C 0.5474(7) 0.5382(3) 0.1672(4) 0.053(2) Uani 1 1 d . U . . .
H144 H 0.588645 0.547115 0.160542 0.064 Uiso 1 1 calc R . . . .
C145 C 0.1866(7) 0.1577(3) 0.4193(4) 0.056(3) Uani 1 1 d . U . . .
H145 H 0.219460 0.141344 0.427910 0.067 Uiso 1 1 calc R . . . .
C146 C 0.2564(6) 0.3188(4) 0.0590(4) 0.052(2) Uani 1 1 d . U . . .
C147 C 0.4239(6) 0.4213(3) 0.1155(3) 0.045(2) Uani 1 1 d . U . . .
C148 C 0.0699(7) 0.5652(4) 0.3270(5) 0.064(3) Uani 1 1 d . U . . .
H148 H 0.089808 0.587020 0.336331 0.077 Uiso 1 1 calc R . . . .
C149 C 0.0292(5) 0.4576(3) 0.4047(4) 0.043(2) Uani 1 1 d . U . . .
H149 H 0.063802 0.448587 0.389223 0.052 Uiso 1 1 calc R . . . .
C150 C 0.3821(8) 0.4400(4) 0.0467(4) 0.070(3) Uani 1 1 d . U . . .
H150 H 0.386259 0.440528 0.017625 0.084 Uiso 1 1 calc R . . . .
C151 C 0.2621(8) 0.5504(4) 0.1717(5) 0.065(3) Uani 1 1 d . U . . .
H151 H 0.286339 0.555715 0.196023 0.078 Uiso 1 1 calc R . . . .
C152 C 0.6324(7) 0.4716(4) 0.1267(5) 0.070(3) Uani 1 1 d . U . . .
H152 H 0.647060 0.486071 0.104528 0.083 Uiso 1 1 calc R . . . .
C153 C 0.3045(7) 0.2547(3) 0.4493(4) 0.052(3) Uani 1 1 d . U . . .
H15A H 0.311378 0.228184 0.445941 0.062 Uiso 1 1 calc R . . . .
H15B H 0.346931 0.266765 0.449978 0.062 Uiso 1 1 calc R . . . .
C154 C 0.2636(6) 0.2696(3) 0.4117(3) 0.045(2) Uani 1 1 d . U . . .
H15C H 0.220791 0.257984 0.411470 0.054 Uiso 1 1 calc R . . . .
H15D H 0.284894 0.263138 0.385739 0.054 Uiso 1 1 calc R . . . .
C155 C 0.5300(7) 0.3043(4) 0.0581(4) 0.060(3) Uani 1 1 d . U . . .
H155 H 0.536737 0.285954 0.037937 0.072 Uiso 1 1 calc R . . . .
C156 C 0.5720(8) 0.3344(4) 0.0613(5) 0.068(3) Uani 1 1 d . U . . .
H156 H 0.606654 0.336536 0.042929 0.082 Uiso 1 1 calc R . . . .
C157 C 0.5893(6) 0.4278(4) 0.1921(4) 0.057(3) Uani 1 1 d . U . . .
H157 H 0.574976 0.413635 0.214575 0.068 Uiso 1 1 calc R . . . .
C158 C -0.0719(8) 0.3047(4) 0.0995(5) 0.067(3) Uani 1 1 d . U . . .
H158 H -0.107343 0.318610 0.108539 0.080 Uiso 1 1 calc R . . . .
C159 C 0.3205(4) 0.1555(2) 0.2549(3) 0.055(2) Uani 1 1 d . U . . .
C160 C 0.3047(4) 0.1396(2) 0.2933(3) 0.064(3) Uani 1 1 d G U . . .
H160 H 0.263629 0.143611 0.304482 0.077 Uiso 1 1 calc R . . . .
C161 C 0.3503(6) 0.1177(2) 0.3148(3) 0.082(4) Uani 1 1 d G U . . .
H161 H 0.339711 0.107129 0.340503 0.098 Uiso 1 1 calc R . . . .
C162 C 0.4117(5) 0.1118(3) 0.2981(4) 0.103(5) Uani 1 1 d G U . . .
H162 H 0.442157 0.097129 0.312529 0.124 Uiso 1 1 calc R . . . .
C163 C 0.4275(4) 0.1276(3) 0.2597(4) 0.107(5) Uani 1 1 d G U . . .
H163 H 0.468522 0.123611 0.248534 0.128 Uiso 1 1 calc R . . . .
C164 C 0.3819(5) 0.1495(3) 0.2382(3) 0.081(4) Uani 1 1 d G U . . .
H164 H 0.392440 0.160093 0.212513 0.098 Uiso 1 1 calc R . . . .
C165 C 0.5908(6) 0.5636(4) 0.3305(4) 0.059(3) Uani 1 1 d . U . . .
H165 H 0.598239 0.588696 0.335638 0.071 Uiso 1 1 calc R . . . .
C166 C 0.6258(6) 0.5000(4) 0.3368(4) 0.060(3) Uani 1 1 d . U . . .
H166 H 0.656399 0.482671 0.346420 0.073 Uiso 1 1 calc R . . . .
C167 C 0.4285(7) 0.4222(4) 0.0714(4) 0.061(3) Uani 1 1 d . U . . .
H167 H 0.463486 0.410457 0.058660 0.073 Uiso 1 1 calc R . . . .
C168 C 0.1725(9) 0.5220(4) 0.1371(5) 0.073(3) Uani 1 1 d . U . . .
H168 H 0.134353 0.507860 0.137384 0.088 Uiso 1 1 calc R . . . .
C169 C 0.3234(6) 0.4563(3) 0.1078(4) 0.051(2) Uani 1 1 d . U . . .
H169 H 0.287690 0.467748 0.119996 0.061 Uiso 1 1 calc R . . . .
C170 C -0.1331(6) 0.2137(4) 0.3015(4) 0.051(2) Uani 1 1 d . U . . .
H170 H -0.157981 0.225937 0.280965 0.061 Uiso 1 1 calc R . . . .
C171 C 0.6159(6) 0.2787(4) 0.1554(4) 0.063(3) Uani 1 1 d . U . . .
H171 H 0.594407 0.260210 0.139972 0.076 Uiso 1 1 calc R . . . .
C172 C 0.5923(6) 0.2896(4) 0.1947(4) 0.054(3) Uani 1 1 d . U . . .
C173 C 0.6212(7) 0.3196(4) 0.2144(5) 0.072(4) Uani 1 1 d . U . . .
H173 H 0.604358 0.328176 0.239511 0.087 Uiso 1 1 calc R . . . .
C174 C 0.4072(7) 0.1941(3) 0.3850(5) 0.066(3) Uani 1 1 d . U . . .
H174 H 0.378160 0.183486 0.365606 0.079 Uiso 1 1 calc R . . . .
C175 C 0.6358(7) 0.2472(5) 0.3911(5) 0.075(3) Uani 1 1 d . U . . .
H175 H 0.617703 0.231518 0.410998 0.090 Uiso 1 1 calc R . . . .
C176 C 0.6285(8) 0.2258(5) 0.2529(6) 0.080(4) Uani 1 1 d . U . . .
H176 H 0.655868 0.238605 0.234864 0.096 Uiso 1 1 calc R . . . .
C177 C 0.0030(8) 0.5644(4) 0.3162(6) 0.074(4) Uani 1 1 d . U . . .
H177 H -0.022448 0.585562 0.319750 0.089 Uiso 1 1 calc R . . . .
C178 C -0.1146(6) 0.1609(3) 0.3461(4) 0.053(2) Uani 1 1 d . U . . .
H178 H -0.127314 0.137534 0.355639 0.064 Uiso 1 1 calc R . . . .
C179 C 0.6703(7) 0.2953(5) 0.1398(5) 0.080(4) Uani 1 1 d . U . . .
H179 H 0.688296 0.286319 0.115129 0.096 Uiso 1 1 calc R . . . .
C180 C 0.4999(7) 0.5363(3) 0.1365(4) 0.059(3) Uani 1 1 d . U . . .
H180 H 0.508655 0.544575 0.109532 0.071 Uiso 1 1 calc R . . . .
C181 C -0.0566(7) 0.1970(4) 0.1577(4) 0.066(3) Uani 1 1 d . U . . .
H181 H -0.026289 0.180017 0.147703 0.079 Uiso 1 1 calc R . . . .
C182 C 0.1296(8) 0.4286(4) 0.0497(4) 0.070(3) Uani 1 1 d . U . . .
H182 H 0.153942 0.443351 0.031785 0.084 Uiso 1 1 calc R . . . .
C183 C 0.6677(7) 0.4705(4) 0.1633(5) 0.069(3) Uani 1 1 d . U . . .
H183 H 0.705489 0.484748 0.166509 0.082 Uiso 1 1 calc R . . . .
C184 C -0.0309(9) 0.2519(4) 0.0634(5) 0.080(4) Uani 1 1 d . U . . .
H184 H -0.038480 0.230574 0.047572 0.096 Uiso 1 1 calc R . . . .
C185 C -0.1061(8) 0.2590(4) 0.4674(4) 0.067(3) Uani 1 1 d . U . . .
H185 H -0.150583 0.255352 0.471580 0.080 Uiso 1 1 calc R . . . .
C186 C -0.1515(6) 0.1786(3) 0.3153(4) 0.053(2) Uani 1 1 d . U . . .
H186 H -0.188523 0.167054 0.303882 0.063 Uiso 1 1 calc R . . . .
C188 C 0.6472(7) 0.4484(4) 0.1956(5) 0.066(3) Uani 1 1 d . U . . .
H188 H 0.672186 0.447054 0.220334 0.080 Uiso 1 1 calc R . . . .
C189 C -0.1835(6) 0.3392(4) 0.4479(4) 0.052(3) Uani 1 1 d . U . . .
H189 H -0.204252 0.331982 0.472376 0.063 Uiso 1 1 calc R . . . .
C190 C -0.2235(6) 0.4368(4) 0.3289(5) 0.062(3) Uani 1 1 d . U . . .
H190 H -0.265689 0.433797 0.338701 0.074 Uiso 1 1 calc R . . . .
C191 C -0.1780(6) 0.4569(4) 0.3519(4) 0.062(3) Uani 1 1 d . U . . .
H191 H -0.187768 0.464733 0.378966 0.074 Uiso 1 1 calc R . . . .
C192 C -0.1654(7) 0.2220(5) 0.1560(5) 0.077(4) Uani 1 1 d . U . . .
H192 H -0.208036 0.221534 0.145331 0.093 Uiso 1 1 calc R . . . .
C193 C 0.5232(9) 0.2129(5) 0.2816(5) 0.079(4) Uani 1 1 d . U . . .
H193 H 0.478600 0.217785 0.283030 0.094 Uiso 1 1 calc R . . . .
C194 C -0.0249(7) 0.5323(4) 0.3003(5) 0.066(3) Uani 1 1 d . U . . .
H194 H -0.069267 0.532085 0.293415 0.079 Uiso 1 1 calc R . . . .
C195 C 0.2587(9) 0.2552(5) 0.0341(4) 0.075(3) Uani 1 1 d . U . . .
H195 H 0.279348 0.232207 0.033071 0.089 Uiso 1 1 calc R . . . .
C196 C -0.1465(6) 0.4297(4) 0.2743(4) 0.065(3) Uani 1 1 d . U . . .
H196 H -0.136296 0.419642 0.248286 0.078 Uiso 1 1 calc R . . . .
C197 C 0.6896(6) 0.2908(5) 0.3294(4) 0.069(3) Uani 1 1 d . U . . .
H197 H 0.706576 0.305152 0.307853 0.083 Uiso 1 1 calc R . . . .
C198 C -0.1469(6) 0.2489(4) 0.1852(4) 0.058(3) Uani 1 1 d . U . . .
H198 H -0.176802 0.266638 0.194155 0.070 Uiso 1 1 calc R . . . .
C199 C 0.0319(8) 0.2617(4) 0.0749(4) 0.069(3) Uani 1 1 d . U . . .
H199 H 0.067185 0.247377 0.066511 0.082 Uiso 1 1 calc R . . . .
C200 C 0.6360(7) 0.5381(4) 0.3439(5) 0.066(3) Uani 1 1 d . U . . .
H200 H 0.673916 0.546006 0.357730 0.079 Uiso 1 1 calc R . . . .
C201 C 0.1953(9) 0.5346(4) 0.0989(5) 0.079(4) Uani 1 1 d . U . . .
H201 H 0.173057 0.528397 0.074134 0.094 Uiso 1 1 calc R . . . .
C202 C 0.2487(10) 0.5556(4) 0.0976(5) 0.078(4) Uani 1 1 d . U . . .
H202 H 0.261914 0.565223 0.071960 0.094 Uiso 1 1 calc R . . . .
C203 C 0.7017(7) 0.2420(5) 0.3777(6) 0.080(4) Uani 1 1 d . U . . .
H203 H 0.727381 0.223343 0.389752 0.097 Uiso 1 1 calc R . . . .
C204 C -0.2060(7) 0.4213(5) 0.2916(5) 0.071(4) Uani 1 1 d . U . . .
H204 H -0.234405 0.404970 0.277779 0.085 Uiso 1 1 calc R . . . .
C205 C 0.4208(8) 0.1765(4) 0.4219(6) 0.077(4) Uani 1 1 d . U . . .
H205 H 0.402685 0.153214 0.426969 0.092 Uiso 1 1 calc R . . . .
C206 C 0.7266(8) 0.2642(5) 0.3477(6) 0.083(4) Uani 1 1 d . U . . .
H206 H 0.769760 0.261073 0.339650 0.100 Uiso 1 1 calc R . . . .
C207 C 0.6992(8) 0.3253(5) 0.1600(6) 0.092(5) Uani 1 1 d . U . . .
H207 H 0.734739 0.337450 0.148448 0.110 Uiso 1 1 calc R . . . .
C208 C 0.4608(8) 0.1926(4) 0.4516(6) 0.078(4) Uani 1 1 d . U . . .
H208 H 0.467593 0.181030 0.477399 0.093 Uiso 1 1 calc R . . . .
C210 C 0.2841(9) 0.5633(4) 0.1329(5) 0.077(3) Uani 1 1 d . U . . .
H210 H 0.322672 0.576895 0.131376 0.092 Uiso 1 1 calc R . . . .
C211 C 0.1962(8) 0.3238(5) 0.0393(5) 0.080(4) Uani 1 1 d . U . . .
H211 H 0.173594 0.346100 0.041891 0.095 Uiso 1 1 calc R . . . .
C212 C -0.0819(9) 0.2734(4) 0.0752(5) 0.084(4) Uani 1 1 d . U . . .
H212 H -0.124174 0.266955 0.066682 0.100 Uiso 1 1 calc R . . . .
C213 C -0.1211(7) 0.1962(5) 0.1428(5) 0.082(4) Uani 1 1 d . U . . .
H213 H -0.134191 0.177990 0.123624 0.098 Uiso 1 1 calc R . . . .
C214 C 0.0822(8) 0.4059(5) 0.0333(5) 0.077(4) Uani 1 1 d . U . . .
H214 H 0.075127 0.404851 0.004318 0.092 Uiso 1 1 calc R . . . .
C215 C 0.6539(10) 0.1973(6) 0.2805(7) 0.102(5) Uani 1 1 d . U . . .
H215 H 0.698730 0.193133 0.281556 0.122 Uiso 1 1 calc R . . . .
C216 C 0.6156(11) 0.1768(6) 0.3045(7) 0.102(5) Uani 1 1 d . U . . .
H216 H 0.632400 0.156822 0.319761 0.123 Uiso 1 1 calc R . . . .
C217 C 0.1701(10) 0.2945(7) 0.0152(6) 0.102(5) Uani 1 1 d . U . . .
H217 H 0.130904 0.297870 0.000303 0.123 Uiso 1 1 calc R . . . .
C218 C 0.2014(11) 0.2614(6) 0.0133(5) 0.096(4) Uani 1 1 d . U . . .
H218 H 0.182891 0.242313 -0.002667 0.116 Uiso 1 1 calc R . . . .
C219 C 0.5511(11) 0.1858(6) 0.3060(6) 0.102(5) Uani 1 1 d . U . . .
H219 H 0.524854 0.172981 0.324665 0.122 Uiso 1 1 calc R . . . .
C220 C 0.6738(8) 0.3369(5) 0.1979(6) 0.093(5) Uani 1 1 d . U . . .
H220 H 0.693071 0.356757 0.212209 0.112 Uiso 1 1 calc R . . . .
Sb1 Sb 0.18479(3) 0.60303(2) 0.43112(2) 0.03508(14) Uani 1 1 d . . . . .
F1 F 0.1878(3) 0.62242(17) 0.37638(18) 0.0454(14) Uani 1 1 d . . . . .
F2 F 0.1921(4) 0.55475(18) 0.4092(2) 0.0540(17) Uani 1 1 d . . . . .
F3 F 0.1798(4) 0.65200(18) 0.45168(19) 0.0560(18) Uani 1 1 d . . . . .
F4 F 0.2764(3) 0.60581(19) 0.4358(2) 0.0527(16) Uani 1 1 d . . . . .
F5 F 0.1828(4) 0.5844(2) 0.4861(2) 0.0595(18) Uani 1 1 d . . . . .
F6 F 0.0930(3) 0.6013(2) 0.4271(2) 0.0609(19) Uani 1 1 d . . . . .
Sb2 Sb 0.1887(2) 0.37239(12) 0.67132(12) 0.0715(14) Uani 0.267(3) 1 d D U . A 1
F11 F 0.2511(14) 0.3678(10) 0.7062(10) 0.153(13) Uani 0.267(3) 1 d D U . A 1
F8 F 0.2409(14) 0.3715(8) 0.6308(9) 0.115(10) Uani 0.267(3) 1 d D U . A 1
F7 F 0.1803(14) 0.3261(7) 0.6670(10) 0.113(10) Uani 0.267(3) 1 d D U . A 1
F12 F 0.1358(14) 0.3746(8) 0.7110(8) 0.116(10) Uani 0.267(3) 1 d D U . A 1
F10 F 0.1983(16) 0.4192(7) 0.6749(10) 0.128(11) Uani 0.267(3) 1 d D U . A 1
F9 F 0.1259(13) 0.3782(9) 0.6365(9) 0.119(10) Uani 0.267(3) 1 d D U . A 1
Sb3 Sb 0.7757(3) 0.50946(19) 0.04778(11) 0.162(3) Uani 0.377(4) 1 d . . . B 2
Sb4 Sb 0.7565(4) 0.5640(2) 0.0753(2) 0.145(3) Uani 0.261(4) 1 d . U . C 3
Sb5 Sb 1.000000 0.500000 0.000000 0.209(10) Uani 0.237(9) 2 d S TU P D 4
F18 F 0.7743(19) 0.5105(12) 0.1045(12) 0.126(12) Uiso 0.377(4) 1 d . . . B 2
F14 F 0.697(2) 0.5246(11) 0.0382(13) 0.144(13) Uiso 0.377(4) 1 d . . . B 2
F17 F 0.736(3) 0.4594(16) 0.0482(18) 0.20(2) Uiso 0.377(4) 1 d . . . B 2
F15 F 0.784(3) 0.4956(18) 0.006(2) 0.22(2) Uiso 0.377(4) 1 d . . . B 2
F13 F 0.845(2) 0.5493(13) 0.0540(14) 0.160(15) Uiso 0.377(4) 1 d . . . B 2
F104 F 0.753(2) 0.5873(13) 0.0255(14) 0.106(13) Uiso 0.261(4) 1 d . . . C 3
F121 F 0.655(3) 0.570(2) 0.088(2) 0.18(2) Uiso 0.261(4) 1 d . . . C 3
F178 F 0.786(5) 0.622(3) 0.091(3) 0.27(5) Uiso 0.261(4) 1 d . . . C 3
F290 F 0.760(3) 0.5311(17) 0.1108(18) 0.123(17) Uiso 0.261(4) 1 d . . . C 3
F125 F 0.957(4) 0.463(2) -0.031(2) 0.060(18) Uani 0.095(4) 1 d . U . D 4

loop_
_atom_site_aniso_label
_atom_site_aniso_U_11
_atom_site_aniso_U_22
_atom_site_aniso_U_33
_atom_site_aniso_U_23
_atom_site_aniso_U_13
_atom_site_aniso_U_12
Au1 0.02436(17) 0.02302(16) 0.02319(16) -0.00138(12) 0.00345(13) 0.00039(13)
Au2 0.02385(17) 0.02275(16) 0.02526(16) -0.00505(12) 0.00407(13) 0.00049(13)
Au3 0.02575(18) 0.02347(16) 0.02511(17) -0.00237(12) 0.00345(13) 0.00062(13)
Au4 0.02370(17) 0.02361(16) 0.02542(16) -0.00172(12) 0.00376(13) 0.00042(13)
Au5 0.02748(18) 0.02282(16) 0.02902(17) -0.00086(13) 0.00318(14) 0.00131(13)
Au6 0.02681(18) 0.02682(17) 0.02343(16) 0.00093(13) 0.00265(13) 0.00088(13)
Au7 0.02710(18) 0.02674(17) 0.02548(17) -0.00603(13) 0.00392(13) -0.00061(14)
Au8 0.02638(18) 0.02377(16) 0.02606(17) -0.00435(13) 0.00461(13) 0.00169(13)
Au9 0.02721(18) 0.02690(17) 0.02471(17) -0.00225(13) 0.00625(13) 0.00138(14)
Au10 0.02915(19) 0.02776(17) 0.02425(17) -0.00355(13) 0.00469(14) -0.00003(14)
Au11 0.02659(18) 0.02816(18) 0.02999(18) 0.00111(14) 0.00208(14) 0.00407(14)
Au12 0.02978(19) 0.02424(16) 0.02567(17) -0.00074(13) 0.00481(14) 0.00035(14)
Au13 0.03112(19) 0.02637(17) 0.02705(17) 0.00044(13) 0.00596(14) -0.00301(14)
Au14 0.02669(18) 0.02691(17) 0.02482(17) -0.00142(13) 0.00287(13) 0.00086(14)
Au15 0.02906(19) 0.02611(17) 0.02537(17) 0.00205(13) 0.00335(14) 0.00026(14)
Au16 0.02711(18) 0.02669(17) 0.02704(17) -0.00741(13) 0.00184(14) 0.00028(14)
Au17 0.02771(18) 0.02232(16) 0.03029(18) -0.00340(13) 0.00165(14) 0.00109(13)
Au18 0.02716(18) 0.02829(18) 0.03135(18) -0.00981(14) 0.00388(14) 0.00259(14)
Au19 0.02954(19) 0.02515(17) 0.02791(17) -0.00360(13) 0.00225(14) -0.00151(14)
Au20 0.02761(19) 0.02975(18) 0.02958(18) -0.00519(14) -0.00071(14) 0.00461(14)
Au21 0.0326(2) 0.02379(17) 0.03015(18) -0.00495(13) 0.00655(15) -0.00325(14)
Au22 0.03111(19) 0.03039(18) 0.02822(18) -0.00667(14) 0.00922(14) -0.00294(15)
Au23 0.03110(19) 0.03140(18) 0.02481(17) -0.00159(14) 0.00025(14) 0.00016(15)
Au24 0.02515(18) 0.03301(19) 0.0360(2) -0.01098(15) 0.00552(15) -0.00169(15)
Au25 0.02558(19) 0.03319(19) 0.03436(19) -0.00285(15) 0.00408(15) -0.00101(15)
S35 0.0300(11) 0.0245(10) 0.0351(11) -0.0075(8) 0.0039(9) 0.0015(8)
S44 0.0305(11) 0.0294(10) 0.0253(10) -0.0058(8) 0.0042(8) -0.0015(8)
S53 0.0327(12) 0.0325(11) 0.0255(10) 0.0030(8) 0.0007(8) -0.0007(9)
S54 0.0339(12) 0.0229(10) 0.0335(11) -0.0019(8) 0.0015(9) 0.0020(8)
S70 0.0377(12) 0.0257(10) 0.0277(10) 0.0019(8) 0.0024(9) -0.0003(9)
P77 0.0304(12) 0.0316(11) 0.0261(11) -0.0086(9) -0.0006(9) 0.0006(9)
P96 0.0317(12) 0.0314(11) 0.0269(11) -0.0049(9) 0.0083(9) 0.0009(9)
P115 0.0385(13) 0.0285(11) 0.0335(12) 0.0006(9) 0.0100(10) -0.0049(10)
P134 0.0376(13) 0.0240(11) 0.0357(12) -0.0048(9) 0.0091(10) -0.0072(9)
P153 0.0329(12) 0.0271(11) 0.0327(12) -0.0048(9) -0.0004(9) -0.0031(9)
P172 0.0341(13) 0.0372(13) 0.0391(13) -0.0039(10) -0.0092(10) 0.0085(10)
P191 0.0355(13) 0.0374(13) 0.0317(12) -0.0017(10) -0.0062(10) 0.0031(10)
P207 0.0335(13) 0.0328(12) 0.0434(14) 0.0018(10) -0.0057(11) 0.0063(10)
Cl1 0.0258(12) 0.0660(17) 0.0568(16) -0.0304(13) 0.0078(10) -0.0062(11)
P226 0.0448(15) 0.0364(13) 0.0333(12) -0.0071(10) 0.0167(11) -0.0064(11)
P245 0.0336(13) 0.0385(13) 0.0414(13) -0.0196(11) -0.0018(10) 0.0074(10)
Cl2 0.0280(12) 0.0549(16) 0.0716(18) -0.0179(13) 0.0071(12) -0.0051(11)
C1 0.040(4) 0.035(4) 0.025(4) -0.010(3) -0.008(3) 0.002(3)
C2 0.039(5) 0.027(4) 0.031(4) -0.002(3) -0.004(3) -0.004(3)
C3 0.042(5) 0.038(5) 0.029(4) 0.005(4) 0.002(4) 0.002(4)
C4 0.038(5) 0.032(4) 0.036(4) 0.004(3) 0.012(4) -0.001(4)
C5 0.046(5) 0.037(5) 0.028(4) -0.003(3) 0.006(3) 0.003(4)
C6 0.035(5) 0.038(5) 0.034(4) -0.007(4) 0.003(4) 0.000(4)
C7 0.040(5) 0.040(5) 0.040(5) -0.002(4) -0.002(4) 0.004(4)
C8 0.058(5) 0.029(5) 0.038(5) 0.003(4) 0.011(4) -0.004(4)
C9 0.042(5) 0.039(5) 0.036(4) -0.007(4) 0.002(4) -0.003(4)
C10 0.048(6) 0.061(6) 0.038(5) -0.016(4) 0.001(4) -0.006(5)
C11 0.043(5) 0.047(5) 0.044(5) -0.010(4) 0.006(4) -0.007(4)
C12 0.047(5) 0.029(4) 0.042(5) -0.001(4) 0.002(4) -0.008(4)
C13 0.036(4) 0.035(5) 0.048(5) -0.012(4) 0.002(4) 0.000(4)
C14 0.045(5) 0.035(5) 0.036(5) 0.006(4) -0.003(4) 0.004(4)
C15 0.075(6) 0.044(6) 0.040(5) -0.004(4) -0.006(4) 0.002(5)
C16 0.041(5) 0.029(4) 0.029(4) -0.005(3) 0.003(3) -0.006(3)
C17 0.058(6) 0.035(4) 0.040(5) 0.001(4) 0.016(4) -0.004(4)
C18 0.037(4) 0.029(4) 0.038(5) -0.009(3) 0.002(3) -0.004(3)
C19 0.044(5) 0.037(4) 0.036(4) -0.010(3) 0.003(4) 0.007(4)
C20 0.045(5) 0.039(5) 0.066(7) -0.002(5) -0.001(5) 0.002(4)
C21 0.037(5) 0.039(5) 0.044(5) -0.007(4) -0.001(4) 0.001(4)
C22 0.043(5) 0.038(5) 0.026(4) -0.006(3) -0.003(3) 0.001(4)
C23 0.044(5) 0.031(4) 0.038(5) -0.003(3) 0.006(4) 0.000(4)
C24 0.053(6) 0.058(6) 0.035(5) -0.007(4) 0.004(4) 0.000(5)
C25 0.064(6) 0.035(5) 0.048(6) 0.006(4) 0.004(5) -0.005(4)
C26 0.044(5) 0.037(5) 0.027(4) 0.004(3) 0.008(3) -0.001(4)
C27 0.041(5) 0.042(5) 0.046(5) 0.001(4) 0.001(4) -0.001(4)
C28 0.043(6) 0.036(5) 0.040(5) 0.003(4) 0.006(4) 0.000(4)
C29 0.039(5) 0.039(5) 0.036(5) -0.003(4) 0.014(4) -0.006(4)
C30 0.031(4) 0.057(6) 0.049(5) -0.013(5) -0.002(4) -0.001(4)
C31 0.046(5) 0.044(5) 0.038(4) 0.010(4) 0.005(4) 0.007(4)
C32 0.041(5) 0.045(5) 0.039(5) -0.007(4) 0.012(4) 0.008(4)
C33 0.052(5) 0.039(5) 0.028(4) 0.001(4) 0.008(4) -0.002(4)
C35 0.032(4) 0.043(5) 0.035(4) -0.005(4) 0.008(3) 0.001(4)
C36 0.047(5) 0.038(5) 0.048(6) -0.003(4) 0.013(4) -0.009(4)
C37 0.056(6) 0.028(4) 0.030(4) -0.012(3) 0.004(4) -0.010(4)
C38 0.046(5) 0.038(5) 0.048(5) 0.000(4) 0.001(4) 0.001(4)
C39 0.039(5) 0.046(5) 0.039(5) -0.001(4) 0.002(4) 0.000(4)
C40 0.057(5) 0.024(4) 0.037(4) -0.005(4) 0.018(4) -0.001(4)
C41 0.055(5) 0.039(5) 0.044(4) 0.019(4) -0.013(4) 0.001(4)
C97 0.068(6) 0.051(6) 0.054(6) 0.014(5) -0.010(5) -0.010(5)
C187 0.086(8) 0.065(7) 0.061(6) 0.026(5) 0.004(5) -0.009(6)
C209 0.093(8) 0.062(7) 0.047(6) 0.025(5) 0.000(6) 0.008(6)
C136 0.084(7) 0.056(6) 0.045(5) 0.011(5) -0.012(5) 0.005(5)
C34 0.061(6) 0.050(6) 0.051(5) 0.011(4) -0.013(4) 0.000(5)
C42 0.082(6) 0.042(6) 0.035(5) -0.003(4) 0.008(5) -0.004(5)
C43 0.042(5) 0.032(4) 0.064(6) -0.011(4) -0.001(5) -0.006(4)
C44 0.051(5) 0.042(5) 0.034(4) 0.007(4) -0.001(4) 0.003(4)
C45 0.057(6) 0.032(4) 0.041(5) -0.011(4) 0.017(4) -0.001(4)
C46 0.044(5) 0.041(5) 0.035(4) -0.001(4) -0.004(4) -0.001(4)
C47 0.044(5) 0.055(6) 0.031(4) 0.008(4) 0.002(4) 0.001(4)
C48 0.051(6) 0.057(6) 0.037(5) -0.003(4) 0.011(4) 0.004(4)
C49 0.046(5) 0.033(4) 0.039(5) -0.004(4) 0.005(4) 0.000(4)
C50 0.038(5) 0.063(6) 0.055(6) -0.023(4) -0.011(4) 0.011(4)
C51 0.051(6) 0.051(6) 0.057(6) -0.031(5) 0.004(5) 0.011(5)
C52 0.066(6) 0.040(5) 0.043(5) -0.001(4) 0.002(4) 0.004(5)
C53 0.046(5) 0.050(5) 0.038(5) -0.004(4) -0.003(4) 0.002(4)
C54 0.045(6) 0.037(5) 0.059(6) 0.001(4) -0.015(5) 0.006(4)
C55 0.056(6) 0.040(5) 0.057(6) -0.015(4) 0.000(5) 0.007(4)
C56 0.042(5) 0.047(5) 0.032(4) 0.009(4) -0.002(4) 0.007(4)
C57 0.051(5) 0.034(4) 0.036(5) 0.001(4) 0.008(4) -0.006(4)
C58 0.034(5) 0.076(7) 0.047(5) -0.013(5) 0.000(4) 0.003(5)
C59 0.042(5) 0.037(4) 0.025(4) -0.004(3) 0.010(4) 0.006(4)
C60 0.062(6) 0.039(5) 0.038(5) 0.007(4) 0.011(4) -0.010(5)
C61 0.038(5) 0.065(7) 0.052(5) -0.021(5) 0.006(4) -0.010(5)
C62 0.050(6) 0.058(6) 0.034(5) -0.013(4) 0.000(4) 0.003(4)
C63 0.046(6) 0.046(5) 0.041(4) -0.003(4) 0.010(4) 0.003(4)
C64 0.049(6) 0.045(5) 0.044(5) -0.013(4) 0.009(4) -0.001(4)
C65 0.056(6) 0.030(4) 0.040(5) -0.011(4) 0.012(4) 0.003(4)
C66 0.055(6) 0.056(6) 0.046(5) -0.002(5) -0.013(4) -0.004(5)
C67 0.071(7) 0.049(6) 0.072(7) 0.011(5) -0.029(6) -0.006(5)
C68 0.045(5) 0.050(5) 0.051(6) -0.013(5) 0.005(4) 0.001(4)
C69 0.047(5) 0.027(4) 0.041(5) -0.003(4) 0.010(4) -0.006(4)
C70 0.051(6) 0.044(5) 0.038(4) -0.003(4) -0.001(4) 0.000(4)
C71 0.086(7) 0.054(6) 0.045(5) -0.009(5) 0.030(5) -0.005(6)
C72 0.060(5) 0.036(5) 0.052(6) -0.001(4) -0.016(5) 0.000(4)
C73 0.048(5) 0.046(5) 0.058(6) -0.014(5) 0.012(5) -0.014(4)
C74 0.064(6) 0.040(5) 0.029(5) -0.004(4) -0.005(4) 0.004(4)
C75 0.056(6) 0.044(5) 0.035(5) -0.007(4) 0.018(4) -0.001(4)
C76 0.055(6) 0.037(5) 0.035(5) -0.008(4) 0.007(4) -0.002(4)
C77 0.053(5) 0.025(4) 0.059(6) -0.008(4) 0.019(4) -0.003(4)
C78 0.057(6) 0.036(5) 0.036(5) 0.000(4) 0.003(5) 0.002(4)
C79 0.042(5) 0.031(4) 0.049(5) -0.005(4) 0.012(4) -0.008(4)
C80 0.075(7) 0.033(5) 0.053(5) -0.002(4) -0.007(5) 0.011(5)
C81 0.046(5) 0.053(5) 0.027(4) 0.007(4) 0.008(4) -0.005(4)
C82 0.056(6) 0.045(5) 0.041(5) -0.008(4) 0.006(4) 0.014(4)
C83 0.058(6) 0.030(4) 0.045(5) -0.001(4) 0.002(4) 0.003(4)
C84 0.059(5) 0.024(4) 0.051(5) -0.004(4) 0.021(4) -0.010(4)
C85 0.047(5) 0.039(5) 0.048(6) 0.007(4) -0.011(4) 0.000(4)
C86 0.072(6) 0.044(6) 0.058(6) -0.009(5) -0.011(5) 0.013(5)
C87 0.058(6) 0.031(5) 0.044(5) 0.000(4) 0.008(4) -0.002(4)
C88 0.073(7) 0.065(7) 0.045(5) 0.009(5) 0.000(5) -0.002(6)
C89 0.046(5) 0.048(6) 0.041(5) -0.003(4) -0.010(4) -0.004(4)
C90 0.041(5) 0.095(8) 0.035(5) -0.009(5) 0.006(4) -0.010(5)
C91 0.042(5) 0.049(5) 0.042(5) -0.002(4) -0.002(4) -0.002(4)
C92 0.049(6) 0.052(5) 0.040(5) 0.000(4) -0.006(4) -0.013(4)
C93 0.064(6) 0.028(4) 0.048(5) -0.002(4) 0.018(4) 0.001(4)
C94 0.058(6) 0.041(4) 0.031(5) -0.007(4) 0.012(4) 0.003(4)
C95 0.035(5) 0.064(7) 0.049(5) -0.003(5) -0.009(4) -0.002(5)
C96 0.042(5) 0.058(6) 0.037(5) 0.005(4) -0.003(4) 0.002(5)
C98 0.053(5) 0.035(4) 0.066(7) -0.008(5) -0.005(5) 0.006(4)
C99 0.078(7) 0.037(5) 0.059(7) 0.009(5) -0.005(5) -0.003(5)
C100 0.037(5) 0.044(5) 0.042(5) -0.001(4) 0.014(4) -0.003(4)
C101 0.086(7) 0.049(6) 0.034(5) -0.002(4) 0.012(5) -0.005(5)
C102 0.056(6) 0.055(6) 0.055(5) 0.010(5) 0.010(5) -0.005(5)
C103 0.035(5) 0.043(5) 0.048(5) -0.006(4) -0.005(4) 0.007(4)
C104 0.068(7) 0.049(6) 0.071(7) -0.006(5) 0.030(5) -0.013(5)
C105 0.052(5) 0.060(6) 0.033(4) -0.006(4) 0.005(4) -0.017(5)
C106 0.062(6) 0.048(6) 0.057(6) -0.018(5) 0.031(5) -0.011(5)
C107 0.046(6) 0.047(5) 0.041(4) -0.007(4) 0.004(4) -0.003(4)
C108 0.061(6) 0.050(6) 0.054(6) -0.026(4) -0.017(5) 0.028(5)
C109 0.088(7) 0.027(5) 0.059(5) 0.005(4) -0.011(5) 0.007(5)
C110 0.060(6) 0.062(7) 0.057(6) -0.023(5) 0.020(5) -0.010(5)
C111 0.038(6) 0.045(6) 0.118(9) -0.031(6) -0.019(5) 0.003(5)
C112 0.050(6) 0.073(8) 0.146(11) -0.001(7) -0.022(7) 0.013(6)
C113 0.054(5) 0.098(7) 0.140(9) -0.028(6) -0.012(5) 0.009(5)
C114 0.058(8) 0.104(10) 0.156(12) -0.049(8) 0.002(7) 0.009(7)
C115 0.057(7) 0.118(11) 0.131(11) -0.058(8) -0.006(7) 0.005(7)
C116 0.054(5) 0.098(7) 0.140(9) -0.028(6) -0.012(5) 0.009(5)
C117 0.048(6) 0.038(5) 0.039(5) -0.004(4) 0.003(4) -0.006(4)
C118 0.073(7) 0.077(8) 0.044(5) 0.011(5) -0.010(5) -0.015(6)
C119 0.046(5) 0.033(5) 0.043(5) -0.001(4) -0.003(4) -0.001(4)
C120 0.042(5) 0.054(6) 0.052(5) -0.015(5) -0.003(4) 0.005(5)
C121 0.057(6) 0.058(6) 0.052(6) -0.007(5) -0.018(5) 0.000(4)
C122 0.072(6) 0.037(5) 0.036(5) 0.000(4) 0.010(4) -0.010(5)
C123 0.068(7) 0.063(6) 0.039(5) -0.005(4) 0.027(5) -0.014(5)
C124 0.070(6) 0.051(6) 0.050(6) -0.024(5) 0.001(5) 0.000(5)
C125 0.068(7) 0.045(6) 0.047(5) 0.013(5) -0.006(5) 0.014(5)
C126 0.071(7) 0.045(6) 0.048(5) 0.006(5) -0.007(5) 0.007(5)
C127 0.099(9) 0.065(7) 0.047(6) 0.007(5) 0.000(6) 0.023(7)
C128 0.114(10) 0.093(9) 0.052(7) 0.018(7) -0.011(6) 0.037(8)
C129 0.106(10) 0.112(10) 0.070(7) 0.025(8) -0.009(6) 0.047(8)
C130 0.078(8) 0.085(9) 0.065(7) 0.019(7) -0.002(6) 0.037(7)
C131 0.057(5) 0.039(4) 0.045(6) 0.001(4) -0.006(5) -0.003(4)
C132 0.056(6) 0.034(5) 0.060(6) -0.007(4) -0.016(5) 0.009(4)
C133 0.072(7) 0.049(6) 0.042(5) -0.017(4) 0.014(5) -0.002(5)
C134 0.054(6) 0.042(5) 0.056(5) -0.019(4) 0.028(4) -0.014(5)
C135 0.045(5) 0.053(5) 0.038(5) -0.005(4) -0.004(4) 0.003(4)
C137 0.055(6) 0.045(5) 0.034(5) 0.005(4) 0.017(4) -0.004(4)
C138 0.063(6) 0.049(5) 0.045(6) -0.010(4) 0.003(5) -0.019(5)
C139 0.044(5) 0.101(9) 0.045(5) -0.011(6) -0.001(4) -0.018(6)
C140 0.042(5) 0.076(7) 0.039(5) -0.028(4) -0.006(4) 0.012(5)
C141 0.049(5) 0.034(5) 0.056(6) -0.004(4) -0.006(4) 0.000(4)
C142 0.053(6) 0.055(6) 0.040(5) -0.010(4) 0.000(4) -0.007(5)
C143 0.054(6) 0.037(5) 0.046(5) -0.015(4) 0.003(5) -0.008(4)
C144 0.072(6) 0.035(5) 0.055(5) 0.001(4) 0.028(4) -0.006(5)
C145 0.068(6) 0.033(5) 0.065(7) 0.001(4) -0.010(5) 0.002(5)
C146 0.047(5) 0.071(6) 0.039(5) -0.007(4) 0.011(4) -0.009(5)
C147 0.054(6) 0.048(6) 0.034(4) -0.006(4) 0.017(4) -0.010(4)
C148 0.069(6) 0.051(6) 0.073(8) -0.003(6) -0.010(6) -0.002(5)
C149 0.039(5) 0.042(5) 0.048(6) -0.001(4) 0.006(4) 0.005(4)
C150 0.092(8) 0.081(8) 0.039(6) 0.007(5) 0.012(5) 0.008(6)
C151 0.092(8) 0.040(6) 0.063(6) 0.008(5) -0.012(6) -0.002(5)
C152 0.069(7) 0.046(6) 0.095(7) -0.010(6) 0.038(6) -0.017(5)
C153 0.067(7) 0.040(5) 0.048(5) 0.016(4) -0.010(4) 0.009(5)
C154 0.062(7) 0.042(6) 0.032(5) 0.002(4) -0.004(4) 0.002(5)
C155 0.076(7) 0.056(6) 0.048(6) -0.022(5) 0.019(5) 0.003(5)
C156 0.078(8) 0.063(7) 0.065(7) -0.023(6) 0.029(6) -0.003(5)
C157 0.057(6) 0.049(6) 0.065(6) -0.019(5) 0.023(5) -0.013(5)
C158 0.071(6) 0.061(7) 0.067(7) -0.019(6) -0.022(6) 0.001(5)
C159 0.074(6) 0.031(5) 0.060(6) -0.017(4) 0.000(5) 0.003(4)
C160 0.090(8) 0.036(5) 0.065(6) -0.007(4) -0.013(5) -0.013(5)
C161 0.116(9) 0.041(6) 0.086(8) -0.008(6) -0.032(7) -0.008(6)
C162 0.126(10) 0.067(9) 0.115(10) -0.014(7) -0.026(8) 0.025(8)
C163 0.114(10) 0.089(10) 0.117(10) -0.018(8) -0.003(8) 0.049(8)
C164 0.091(8) 0.070(8) 0.084(8) -0.016(6) 0.012(6) 0.031(7)
C165 0.054(6) 0.055(6) 0.070(7) -0.021(5) 0.007(5) -0.020(4)
C166 0.045(6) 0.071(6) 0.065(7) -0.006(6) 0.002(5) -0.005(5)
C167 0.079(7) 0.069(7) 0.037(5) 0.003(5) 0.023(5) 0.008(6)
C168 0.105(9) 0.049(7) 0.065(6) 0.003(5) -0.019(6) -0.010(6)
C169 0.059(6) 0.050(6) 0.043(5) 0.009(4) 0.007(4) -0.006(5)
C170 0.038(5) 0.056(5) 0.059(6) -0.011(5) 0.008(4) -0.002(4)
C171 0.047(6) 0.076(7) 0.067(7) -0.044(6) 0.016(5) -0.007(5)
C172 0.041(6) 0.057(6) 0.063(6) -0.034(5) 0.011(5) 0.001(5)
C173 0.058(7) 0.075(7) 0.085(8) -0.054(6) 0.033(6) -0.016(6)
C174 0.077(8) 0.039(5) 0.082(7) -0.011(5) -0.022(6) -0.004(5)
C175 0.062(7) 0.074(8) 0.089(8) -0.012(6) -0.010(6) 0.033(6)
C176 0.065(6) 0.083(8) 0.092(9) -0.023(6) -0.029(6) 0.033(6)
C177 0.070(6) 0.048(6) 0.104(9) -0.015(6) -0.013(7) 0.012(5)
C178 0.045(5) 0.043(5) 0.073(7) -0.010(5) 0.015(5) -0.008(4)
C179 0.060(7) 0.100(9) 0.081(8) -0.054(7) 0.032(6) -0.022(6)
C180 0.090(7) 0.045(6) 0.044(5) -0.003(5) 0.024(5) -0.006(5)
C181 0.057(6) 0.077(7) 0.063(7) -0.027(6) -0.022(6) 0.008(6)
C182 0.075(8) 0.080(8) 0.055(6) 0.031(6) 0.004(5) -0.012(6)
C183 0.055(7) 0.054(6) 0.099(8) -0.023(6) 0.036(5) -0.017(5)
C184 0.115(9) 0.056(7) 0.067(8) -0.026(6) -0.026(7) 0.007(6)
C185 0.080(7) 0.069(7) 0.052(6) -0.019(5) 0.035(5) -0.017(6)
C186 0.043(6) 0.051(5) 0.065(6) -0.014(5) 0.011(4) -0.009(4)
C188 0.055(6) 0.065(7) 0.079(7) -0.026(5) 0.022(5) -0.018(5)
C189 0.049(5) 0.065(7) 0.044(5) -0.008(5) 0.012(4) -0.014(5)
C190 0.037(5) 0.077(8) 0.071(7) -0.022(6) 0.006(5) 0.000(5)
C191 0.051(6) 0.078(8) 0.056(6) -0.023(6) 0.005(5) 0.003(5)
C192 0.053(7) 0.106(9) 0.073(8) -0.033(7) -0.025(6) 0.012(6)
C193 0.085(8) 0.082(9) 0.069(8) 0.006(6) -0.007(6) 0.035(7)
C194 0.064(7) 0.044(5) 0.090(9) -0.003(6) -0.015(6) 0.008(5)
C195 0.101(8) 0.075(7) 0.049(7) -0.012(5) 0.033(6) -0.024(6)
C196 0.046(6) 0.088(8) 0.062(7) -0.039(6) 0.003(5) -0.010(5)
C197 0.039(5) 0.111(9) 0.057(7) -0.035(6) -0.009(4) 0.011(5)
C198 0.047(5) 0.076(7) 0.051(6) -0.012(5) -0.010(5) 0.010(5)
C199 0.103(8) 0.047(6) 0.054(7) -0.019(5) -0.012(6) 0.016(6)
C200 0.049(6) 0.074(6) 0.075(8) -0.016(6) -0.002(6) -0.020(5)
C201 0.120(10) 0.059(7) 0.056(6) 0.003(6) -0.018(7) 0.002(6)
C202 0.124(10) 0.047(7) 0.064(6) 0.004(6) 0.001(7) 0.003(6)
C203 0.055(7) 0.091(9) 0.094(9) -0.032(6) -0.021(6) 0.038(6)
C204 0.043(6) 0.095(9) 0.073(7) -0.032(6) 0.001(5) -0.013(6)
C205 0.090(9) 0.038(6) 0.101(8) 0.010(5) -0.024(7) -0.010(6)
C206 0.052(7) 0.112(10) 0.083(9) -0.042(6) -0.010(6) 0.028(6)
C207 0.076(8) 0.108(10) 0.094(9) -0.059(8) 0.043(7) -0.034(7)
C208 0.084(8) 0.049(6) 0.099(8) 0.023(6) -0.034(7) -0.003(6)
C210 0.104(9) 0.050(7) 0.075(7) 0.007(6) 0.003(6) -0.008(7)
C211 0.067(7) 0.110(9) 0.062(7) -0.012(7) -0.013(6) -0.009(6)
C212 0.100(8) 0.066(7) 0.084(9) -0.029(6) -0.033(7) 0.002(6)
C213 0.062(7) 0.103(9) 0.080(8) -0.041(7) -0.021(6) 0.011(6)
C214 0.084(8) 0.100(9) 0.045(6) 0.023(6) -0.008(6) -0.014(7)
C215 0.093(9) 0.094(10) 0.115(11) -0.015(7) -0.045(8) 0.044(8)
C216 0.118(10) 0.088(10) 0.099(11) -0.012(7) -0.033(8) 0.052(8)
C217 0.097(10) 0.132(10) 0.077(9) -0.023(8) -0.025(8) -0.019(8)
C218 0.119(10) 0.113(9) 0.057(8) -0.028(8) 0.007(7) -0.031(8)
C219 0.118(10) 0.092(10) 0.094(10) 0.011(7) -0.021(8) 0.046(8)
C220 0.076(8) 0.102(9) 0.104(9) -0.071(7) 0.047(7) -0.038(7)
Sb1 0.0409(4) 0.0329(3) 0.0316(3) -0.0003(2) 0.0067(3) 0.0065(3)
F1 0.054(4) 0.047(3) 0.035(3) 0.000(3) 0.008(3) 0.007(3)
F2 0.068(4) 0.038(3) 0.057(4) -0.004(3) 0.016(3) -0.003(3)
F3 0.090(5) 0.046(4) 0.032(3) -0.001(3) 0.002(3) 0.016(4)
F4 0.051(4) 0.049(4) 0.058(4) 0.013(3) -0.002(3) 0.003(3)
F5 0.077(5) 0.056(4) 0.046(4) 0.016(3) 0.004(3) 0.000(4)
F6 0.041(4) 0.084(5) 0.058(4) 0.002(4) 0.009(3) 0.011(4)
Sb2 0.073(3) 0.077(3) 0.064(2) 0.0100(18) 0.0032(18) -0.0097(19)
F11 0.15(2) 0.17(3) 0.14(2) 0.02(3) -0.02(2) -0.05(2)
F8 0.12(2) 0.08(2) 0.14(2) -0.010(18) -0.014(18) 0.009(19)
F7 0.07(2) 0.16(2) 0.11(3) -0.035(16) 0.040(17) 0.001(15)
F12 0.17(2) 0.07(2) 0.105(18) 0.007(16) -0.010(19) 0.040(19)
F10 0.11(3) 0.14(2) 0.14(3) -0.042(17) 0.01(2) -0.010(16)
F9 0.124(19) 0.13(3) 0.105(18) -0.03(2) 0.019(18) -0.023(19)
Sb3 0.169(5) 0.269(7) 0.0468(18) 0.041(3) -0.018(2) -0.123(5)
Sb4 0.147(5) 0.161(5) 0.127(4) 0.096(3) 0.005(3) -0.011(3)
Sb5 0.207(10) 0.211(10) 0.208(10) 0.013(5) 0.002(5) 0.013(5)
F125 0.060(18) 0.060(18) 0.060(18) 0.000(2) 0.001(2) 0.000(2)

loop_
_atom_type_symbol
_atom_type_description
_atom_type_scat_dispersion_real
_atom_type_scat_dispersion_imag
_atom_type_scat_source
C C 0.0181 0.0091 'International Tables Vol C Tables 4.2.6.8 and 6.1.1.4'
H H 0.0000 0.0000 'International Tables Vol C Tables 4.2.6.8 and 6.1.1.4'
Au Au -4.4197 7.2980 'International Tables Vol C Tables 4.2.6.8 and 6.1.1.4'
Cl Cl 0.3639 0.7018 'International Tables Vol C Tables 4.2.6.8 and 6.1.1.4'
F F 0.0727 0.0534 'International Tables Vol C Tables 4.2.6.8 and 6.1.1.4'
P P 0.2955 0.4335 'International Tables Vol C Tables 4.2.6.8 and 6.1.1.4'
S S 0.3331 0.5567 'International Tables Vol C Tables 4.2.6.8 and 6.1.1.4'
Sb Sb -0.0562 5.8946 'International Tables Vol C Tables 4.2.6.8 and 6.1.1.4'

loop_
_geom_angle_atom_site_label_1
_geom_angle_atom_site_label_2
_geom_angle_atom_site_label_3
_geom_angle
_geom_angle_site_symmetry_3
Au3 Au1 Au4 61.768(12) .
Au3 Au1 Au5 113.300(16) .
Au3 Au1 Au10 113.348(15) .
Au3 Au1 Au15 62.035(12) .
Au5 Au1 Au4 61.235(12) .
Au6 Au1 Au3 62.275(12) .
Au6 Au1 Au4 61.284(12) .
Au6 Au1 Au5 61.820(12) .
Au6 Au1 Au10 112.676(16) .
Au6 Au1 Au15 113.354(16) .
Au9 Au1 Au3 62.012(12) .
Au9 Au1 Au4 114.144(15) .
Au9 Au1 Au5 117.483(16) .
Au9 Au1 Au6 64.049(13) .
Au9 Au1 Au10 175.035(18) .
Au9 Au1 Au15 114.500(15) .
Au10 Au1 Au4 61.025(12) .
Au10 Au1 Au5 61.930(12) .
Au10 Au1 Au15 62.768(13) .
Au11 Au1 Au3 63.441(13) .
Au11 Au1 Au4 114.167(16) .
Au11 Au1 Au5 175.327(18) .
Au11 Au1 Au6 117.381(16) .
Au11 Au1 Au9 64.528(13) .
Au11 Au1 Au10 115.661(16) .
Au11 Au1 Au15 61.884(13) .
Au13 Au1 Au3 114.937(15) .
Au13 Au1 Au4 114.853(16) .
Au13 Au1 Au5 64.669(13) .
Au13 Au1 Au6 62.814(13) .
Au13 Au1 Au9 64.419(13) .
Au13 Au1 Au10 118.006(16) .
Au13 Au1 Au11 119.464(16) .
Au13 Au1 Au15 176.166(18) .
Au15 Au1 Au4 61.900(12) .
Au15 Au1 Au5 113.841(16) .
Au19 Au1 Au3 175.372(18) .
Au19 Au1 Au4 114.099(15) .
Au19 Au1 Au5 62.108(13) .
Au19 Au1 Au6 114.309(16) .
Au19 Au1 Au9 120.002(16) .
Au19 Au1 Au10 64.481(13) .
Au19 Au1 Au11 121.102(17) .
Au19 Au1 Au13 64.248(13) .
Au19 Au1 Au15 118.558(16) .
Au19 Au1 Au23 65.025(13) .
Au23 Au1 Au3 118.039(16) .
Au23 Au1 Au4 113.657(15) .
Au23 Au1 Au5 114.385(16) .
Au23 Au1 Au6 174.507(18) .
Au23 Au1 Au9 121.253(16) .
Au23 Au1 Au10 61.930(13) .
Au23 Au1 Au11 66.041(13) .
Au23 Au1 Au13 119.963(17) .
Au23 Au1 Au15 63.841(13) .
Au25 Au1 Au3 118.164(16) .
Au25 Au1 Au4 179.028(19) .
Au25 Au1 Au5 119.387(16) .
Au25 Au1 Au6 119.618(16) .
Au25 Au1 Au9 66.354(14) .
Au25 Au1 Au10 118.457(16) .
Au25 Au1 Au11 65.199(14) .
Au25 Au1 Au13 66.096(14) .
Au25 Au1 Au15 117.159(16) .
Au25 Au1 Au19 66.008(14) .
Au25 Au1 Au23 65.457(14) .
Au7 Au2 Au4 61.555(12) .
Au7 Au2 Au8 113.410(16) .
Au8 Au2 Au4 61.117(12) .
Au12 Au2 Au4 61.407(12) .
Au12 Au2 Au7 62.536(13) .
Au12 Au2 Au8 62.180(12) .
Au12 Au2 Au14 113.631(16) .
Au12 Au2 Au17 113.774(16) .
Au14 Au2 Au4 61.706(12) .
Au14 Au2 Au7 113.267(16) .
Au14 Au2 Au8 62.246(12) .
Au14 Au2 Au17 61.660(13) .
Au16 Au2 Au4 113.322(15) .
Au16 Au2 Au7 174.323(17) .
Au16 Au2 Au8 60.963(12) .
Au16 Au2 Au12 113.347(15) .
Au16 Au2 Au14 64.087(13) .
Au16 Au2 Au17 118.167(16) .
Au16 Au2 Au18 121.520(17) .
Au16 Au2 Au21 64.745(13) .
Au16 Au2 Au22 120.803(17) .
Au17 Au2 Au4 61.724(12) .
Au17 Au2 Au7 62.398(13) .
Au17 Au2 Au8 112.920(15) .
Au18 Au2 Au4 114.218(15) .
Au18 Au2 Au7 64.019(13) .
Au18 Au2 Au8 174.866(18) .
Au18 Au2 Au12 118.248(16) .
Au18 Au2 Au14 114.131(16) .
Au18 Au2 Au17 62.022(13) .
Au18 Au2 Au21 119.422(16) .
Au18 Au2 Au22 64.314(13) .
Au20 Au2 Au4 115.756(16) .
Au20 Au2 Au7 119.151(16) .
Au20 Au2 Au8 114.212(16) .
Au20 Au2 Au12 176.024(17) .
Au20 Au2 Au14 62.469(13) .
Au20 Au2 Au16 64.689(13) .
Au20 Au2 Au17 65.536(13) .
Au20 Au2 Au18 65.177(13) .
Au20 Au2 Au21 118.489(17) .
Au20 Au2 Au22 119.247(17) .
Au21 Au2 Au4 114.842(16) .
Au21 Au2 Au7 114.400(16) .
Au21 Au2 Au8 65.559(13) .
Au21 Au2 Au12 62.181(13) .
Au21 Au2 Au14 119.227(15) .
Au21 Au2 Au17 175.954(18) .
Au22 Au2 Au4 114.244(16) .
Au22 Au2 Au7 61.821(13) .
Au22 Au2 Au8 118.959(16) .
Au22 Au2 Au12 64.706(13) .
Au22 Au2 Au14 175.089(17) .
Au22 Au2 Au17 114.337(15) .
Au22 Au2 Au21 64.547(13) .
Au24 Au2 Au4 178.999(18) .
Au24 Au2 Au7 118.802(16) .
Au24 Au2 Au8 118.046(16) .
Au24 Au2 Au12 117.810(17) .
Au24 Au2 Au14 118.558(17) .
Au24 Au2 Au16 66.276(13) .
Au24 Au2 Au17 119.276(16) .
Au24 Au2 Au18 66.641(13) .
Au24 Au2 Au20 64.992(14) .
Au24 Au2 Au21 64.161(14) .
Au24 Au2 Au22 65.544(14) .
Au1 Au3 Au4 60.309(12) .
Au1 Au3 Au6 58.706(12) .
Au1 Au3 Au8 118.722(15) .
Au1 Au3 Au9 58.338(12) .
Au1 Au3 Au11 57.631(12) .
Au1 Au3 Au15 59.061(12) .
Au4 Au3 Au8 58.417(11) .
Au4 Au3 Au11 108.234(15) .
Au6 Au3 Au4 59.659(12) .
Au6 Au3 Au8 90.430(14) .
Au6 Au3 Au11 109.313(15) .
Au9 Au3 Au4 109.861(15) .
Au9 Au3 Au6 61.531(12) .
Au9 Au3 Au8 149.614(16) .
Au9 Au3 Au11 61.218(13) .
Au9 Au3 Au15 108.922(15) .
Au11 Au3 Au8 146.678(16) .
Au15 Au3 Au4 60.445(12) .
Au15 Au3 Au6 108.004(14) .
Au15 Au3 Au8 89.889(13) .
Au15 Au3 Au11 58.995(12) .
S35 Au3 Au1 169.07(6) .
S35 Au3 Au4 109.23(5) .
S35 Au3 Au6 114.36(6) .
S35 Au3 Au8 50.97(5) .
S35 Au3 Au9 127.72(6) .
S35 Au3 Au11 132.50(6) .
S35 Au3 Au15 120.10(6) .
Au1 Au4 Au3 57.924(12) .
Au1 Au4 Au5 58.524(12) .
Au1 Au4 Au6 57.995(12) .
Au1 Au4 Au7 122.177(15) .
Au1 Au4 Au8 120.483(15) .
Au1 Au4 Au10 58.349(12) .
Au1 Au4 Au12 121.184(16) .
Au1 Au4 Au14 122.453(15) .
Au1 Au4 Au15 57.939(12) .
Au1 Au4 Au17 123.252(15) .
Au2 Au4 Au1 178.824(17) .
Au2 Au4 Au3 121.134(15) .
Au2 Au4 Au5 122.652(15) .
Au2 Au4 Au6 122.382(15) .
Au2 Au4 Au7 58.177(12) .
Au2 Au4 Au8 58.571(12) .
Au2 Au4 Au10 121.993(15) .
Au2 Au4 Au12 57.855(12) .
Au2 Au4 Au14 57.920(12) .
Au2 Au4 Au15 121.090(15) .
Au2 Au4 Au17 57.924(12) .
Au3 Au4 Au15 59.383(12) .
Au5 Au4 Au3 107.808(15) .
Au5 Au4 Au7 93.191(14) .
Au5 Au4 Au14 93.763(14) .
Au5 Au4 Au15 108.210(15) .
Au5 Au4 Au17 64.732(12) .
Au6 Au4 Au3 59.820(12) .
Au6 Au4 Au5 59.770(12) .
Au6 Au4 Au7 149.465(16) .
Au6 Au4 Au8 92.997(14) .
Au6 Au4 Au12 149.538(16) .
Au6 Au4 Au14 64.464(12) .
Au6 Au4 Au15 107.286(15) .
Au6 Au4 Au17 93.396(14) .
Au7 Au4 Au3 149.784(16) .
Au7 Au4 Au14 107.290(15) .
Au7 Au4 Au15 93.918(14) .
Au7 Au4 Au17 59.933(12) .
Au8 Au4 Au3 62.563(12) .
Au8 Au4 Au5 149.672(16) .
Au8 Au4 Au7 108.412(15) .
Au8 Au4 Au14 60.071(12) .
Au8 Au4 Au15 91.696(14) .
Au8 Au4 Au17 107.626(15) .
Au10 Au4 Au3 107.859(15) .
Au10 Au4 Au5 60.081(12) .
Au10 Au4 Au6 107.675(15) .
Au10 Au4 Au7 63.828(12) .
Au10 Au4 Au8 148.899(17) .
Au10 Au4 Au12 92.830(14) .
Au10 Au4 Au14 150.139(16) .
Au10 Au4 Au15 60.461(12) .
Au10 Au4 Au17 94.384(14) .
Au12 Au4 Au3 92.934(14) .
Au12 Au4 Au5 149.547(16) .
Au12 Au4 Au7 60.139(12) .
Au12 Au4 Au8 60.081(12) .
Au12 Au4 Au14 107.450(15) .
Au12 Au4 Au15 63.247(13) .
Au12 Au4 Au17 107.568(15) .
Au14 Au4 Au3 93.085(14) .
Au14 Au4 Au15 148.599(16) .
Au14 Au4 Au17 59.093(12) .
Au17 Au4 Au3 149.012(16) .
Au17 Au4 Au15 151.011(16) .
Au1 Au5 Au4 60.241(12) .
Au1 Au5 Au6 58.590(12) .
Au1 Au5 Au10 58.764(12) .
Au1 Au5 Au13 56.698(12) .
Au1 Au5 Au17 118.023(15) .
Au1 Au5 Au19 57.648(12) .
Au4 Au5 Au13 107.512(14) .
Au4 Au5 Au17 57.786(12) .
Au6 Au5 Au4 59.901(12) .
Au6 Au5 Au10 107.454(15) .
Au6 Au5 Au13 59.049(12) .
Au6 Au5 Au17 89.398(14) .
Au10 Au5 Au4 59.671(12) .
Au10 Au5 Au13 108.447(15) .
Au10 Au5 Au17 90.022(14) .
Au13 Au5 Au17 146.681(16) .
Au19 Au5 Au4 109.510(15) .
Au19 Au5 Au6 107.850(15) .
Au19 Au5 Au10 61.794(13) .
Au19 Au5 Au13 59.939(12) .
Au19 Au5 Au17 150.017(16) .
S54 Au5 Au1 166.89(6) .
S54 Au5 Au4 107.00(6) .
S54 Au5 Au6 119.38(6) .
S54 Au5 Au10 113.44(6) .
S54 Au5 Au13 135.10(6) .
S54 Au5 Au17 49.37(5) .
S54 Au5 Au19 130.26(6) .
Au1 Au6 Au3 59.018(12) .
Au1 Au6 Au4 60.721(12) .
Au1 Au6 Au5 59.590(12) .
Au1 Au6 Au9 57.496(12) .
Au1 Au6 Au13 58.080(12) .
Au1 Au6 Au14 118.813(15) .
Au3 Au6 Au9 58.804(12) .
Au3 Au6 Au13 108.295(15) .
Au3 Au6 Au14 89.786(14) .
Au4 Au6 Au3 60.521(12) .
Au4 Au6 Au9 108.355(15) .
Au4 Au6 Au13 110.403(15) .
Au4 Au6 Au14 58.097(12) .
Au5 Au6 Au3 108.811(15) .
Au5 Au6 Au4 60.329(12) .
Au5 Au6 Au9 109.945(15) .
Au5 Au6 Au13 62.248(13) .
Au5 Au6 Au14 90.335(14) .
Au9 Au6 Au14 146.360(16) .
Au13 Au6 Au9 60.553(12) .
Au13 Au6 Au14 150.568(16) .
S53 Au6 Au1 167.57(6) .
S53 Au6 Au3 120.33(6) .
S53 Au6 Au4 107.49(6) .
S53 Au6 Au5 112.23(6) .
S53 Au6 Au9 134.16(6) .
S53 Au6 Au13 128.52(6) .
S53 Au6 Au14 49.65(5) .
Au2 Au7 Au4 60.268(12) .
Au2 Au7 Au10 117.955(15) .
Au2 Au7 Au12 58.348(12) .
Au2 Au7 Au17 58.631(12) .
Au2 Au7 Au18 57.173(12) .
Au2 Au7 Au22 58.263(12) .
Au4 Au7 Au10 57.698(12) .
Au4 Au7 Au18 107.605(15) .
Au12 Au7 Au4 59.632(12) .
Au12 Au7 Au10 88.961(14) .
Au12 Au7 Au17 107.277(14) .
Au12 Au7 Au18 108.733(15) .
Au17 Au7 Au4 60.071(12) .
Au17 Au7 Au10 90.795(14) .
Au17 Au7 Au18 58.539(13) .
Au18 Au7 Au10 147.638(17) .
Au22 Au7 Au4 110.163(15) .
Au22 Au7 Au10 148.604(17) .
Au22 Au7 Au12 61.970(13) .
Au22 Au7 Au17 108.220(16) .
Au22 Au7 Au18 60.692(13) .
S44 Au7 Au2 167.20(5) .
S44 Au7 Au4 107.73(5) .
S44 Au7 Au10 50.16(5) .
S44 Au7 Au12 112.84(6) .
S44 Au7 Au17 121.07(6) .
S44 Au7 Au18 134.97(5) .
S44 Au7 Au22 128.11(6) .
Au2 Au8 Au3 119.332(15) .
Au2 Au8 Au4 60.312(12) .
Au2 Au8 Au12 58.343(12) .
Au2 Au8 Au14 58.514(12) .
Au2 Au8 Au16 58.378(12) .
Au2 Au8 Au21 56.400(12) .
Au3 Au8 Au21 146.581(16) .
Au4 Au8 Au3 59.020(12) .
Au4 Au8 Au12 59.890(12) .
Au4 Au8 Au14 60.211(12) .
Au4 Au8 Au21 106.780(14) .
Au12 Au8 Au3 90.727(14) .
Au12 Au8 Au14 107.410(14) .
Au12 Au8 Au21 57.904(12) .
Au14 Au8 Au3 91.073(14) .
Au14 Au8 Au21 108.138(15) .
Au16 Au8 Au3 150.365(17) .
Au16 Au8 Au4 110.453(15) .
Au16 Au8 Au12 107.977(15) .
Au16 Au8 Au14 61.845(13) .
Au16 Au8 Au21 60.569(13) .
S35 Au8 Au2 169.16(6) .
S35 Au8 Au3 50.60(5) .
S35 Au8 Au4 109.46(5) .
S35 Au8 Au12 121.26(6) .
S35 Au8 Au14 114.32(6) .
S35 Au8 Au16 127.38(6) .
S35 Au8 Au21 133.79(6) .
Au1 Au9 Au3 59.649(12) .
Au1 Au9 Au6 58.455(12) .
Au1 Au9 Au11 57.725(12) .
Au1 Au9 Au13 57.769(12) .
Au1 Au9 Au25 56.202(12) .
Au3 Au9 Au6 59.666(12) .
Au3 Au9 Au11 60.375(12) .
Au3 Au9 Au13 107.615(15) .
Au3 Au9 Au25 107.711(15) .
Au6 Au9 Au11 107.212(14) .
Au6 Au9 Au25 106.548(14) .
Au11 Au9 Au25 59.545(13) .
Au13 Au9 Au6 58.856(12) .
Au13 Au9 Au11 108.079(15) .
Au13 Au9 Au25 60.391(12) .
P96 Au9 Au1 178.57(6) .
P96 Au9 Au3 121.78(6) .
P96 Au9 Au6 122.08(6) .
P96 Au9 Au11 122.63(6) .
P96 Au9 Au13 121.15(6) .
P96 Au9 Au25 122.58(6) .
Au1 Au10 Au4 60.625(12) .
Au1 Au10 Au5 59.306(12) .
Au1 Au10 Au7 119.099(15) .
Au1 Au10 Au15 58.624(12) .
Au1 Au10 Au19 56.778(12) .
Au1 Au10 Au23 58.259(12) .
Au4 Au10 Au5 60.248(12) .
Au4 Au10 Au7 58.474(12) .
Au4 Au10 Au15 60.405(12) .
Au4 Au10 Au19 107.518(15) .
Au5 Au10 Au7 90.158(14) .
Au5 Au10 Au15 108.297(15) .
Au5 Au10 Au19 58.726(12) .
Au15 Au10 Au7 90.748(14) .
Au15 Au10 Au19 108.405(15) .
Au19 Au10 Au7 146.971(17) .
Au23 Au10 Au4 110.245(15) .
Au23 Au10 Au5 109.101(15) .
Au23 Au10 Au7 149.420(17) .
Au23 Au10 Au15 61.143(13) .
Au23 Au10 Au19 61.031(13) .
S44 Au10 Au1 168.48(5) .
S44 Au10 Au4 108.38(5) .
S44 Au10 Au5 119.81(6) .
S44 Au10 Au7 50.03(5) .
S44 Au10 Au15 114.08(5) .
S44 Au10 Au19 133.89(5) .
S44 Au10 Au23 128.06(6) .
Au1 Au11 Au3 58.928(12) .
Au1 Au11 Au9 57.747(12) .
Au1 Au11 Au15 59.805(12) .
Au1 Au11 Au23 56.945(12) .
Au1 Au11 Au25 56.777(12) .
Au3 Au11 Au9 58.406(12) .
Au3 Au11 Au23 106.905(15) .
Au3 Au11 Au25 107.411(15) .
Au9 Au11 Au23 107.741(15) .
Au9 Au11 Au25 61.125(13) .
Au15 Au11 Au3 59.875(12) .
Au15 Au11 Au9 107.357(15) .
Au15 Au11 Au23 60.095(13) .
Au15 Au11 Au25 108.372(15) .
Au25 Au11 Au23 59.605(13) .
P207 Au11 Au1 176.93(7) .
P207 Au11 Au3 121.12(7) .
P207 Au11 Au9 119.40(7) .
P207 Au11 Au15 123.13(7) .
P207 Au11 Au23 124.79(7) .
P207 Au11 Au25 121.32(7) .
Au2 Au12 Au4 60.737(12) .
Au2 Au12 Au7 59.116(12) .
Au2 Au12 Au8 59.477(12) .
Au2 Au12 Au15 119.592(15) .
Au2 Au12 Au21 58.600(13) .
Au2 Au12 Au22 57.234(12) .
Au4 Au12 Au7 60.230(12) .
Au4 Au12 Au8 60.029(12) .
Au4 Au12 Au15 58.867(12) .
Au4 Au12 Au22 107.689(15) .
Au7 Au12 Au15 91.369(14) .
Au7 Au12 Au22 58.309(12) .
Au8 Au12 Au7 108.444(15) .
Au8 Au12 Au15 89.151(14) .
Au8 Au12 Au22 110.144(15) .
Au21 Au12 Au4 111.243(16) .
Au21 Au12 Au7 108.608(16) .
Au21 Au12 Au8 63.332(13) .
Au21 Au12 Au15 149.678(16) .
Au21 Au12 Au22 60.741(12) .
Au22 Au12 Au15 147.526(16) .
S70 Au12 Au2 169.06(6) .
S70 Au12 Au4 109.06(6) .
S70 Au12 Au7 120.82(6) .
S70 Au12 Au8 112.96(6) .
S70 Au12 Au15 50.28(6) .
S70 Au12 Au21 127.00(6) .
S70 Au12 Au22 133.14(6) .
Au1 Au13 Au5 58.634(12) .
Au1 Au13 Au6 59.106(12) .
Au1 Au13 Au9 57.812(12) .
Au1 Au13 Au19 57.607(12) .
Au1 Au13 Au25 56.349(12) .
Au5 Au13 Au25 106.426(15) .
Au6 Au13 Au5 58.703(12) .
Au6 Au13 Au9 60.591(12) .
Au6 Au13 Au19 106.068(15) .
Au6 Au13 Au25 108.193(15) .
Au9 Au13 Au5 107.189(15) .
Au9 Au13 Au25 60.767(13) .
Au19 Au13 Au5 58.094(12) .
Au19 Au13 Au9 108.632(15) .
Au19 Au13 Au25 60.418(13) .
P115 Au13 Au1 177.15(7) .
P115 Au13 Au5 122.12(7) .
P115 Au13 Au6 123.74(7) .
P115 Au13 Au9 123.19(6) .
P115 Au13 Au19 120.08(6) .
P115 Au13 Au25 121.37(7) .
Au2 Au14 Au4 60.375(12) .
Au2 Au14 Au6 117.812(15) .
Au2 Au14 Au8 59.240(12) .
Au2 Au14 Au16 57.234(12) .
Au2 Au14 Au17 59.184(12) .
Au2 Au14 Au20 57.990(12) .
Au4 Au14 Au6 57.439(11) .
Au4 Au14 Au16 106.800(15) .
Au8 Au14 Au4 59.717(12) .
Au8 Au14 Au6 88.708(13) .
Au8 Au14 Au16 57.813(12) .
Au16 Au14 Au6 144.608(16) .
Au17 Au14 Au4 60.474(12) .
Au17 Au14 Au6 90.036(14) .
Au17 Au14 Au8 108.448(15) .
Au17 Au14 Au16 110.035(15) .
Au17 Au14 Au20 63.050(13) .
Au20 Au14 Au4 110.795(15) .
Au20 Au14 Au6 151.426(16) .
Au20 Au14 Au8 108.033(15) .
Au20 Au14 Au16 60.758(13) .
S53 Au14 Au2 166.49(6) .
S53 Au14 Au4 106.82(6) .
S53 Au14 Au6 49.63(5) .
S53 Au14 Au8 119.82(6) .
S53 Au14 Au16 135.23(6) .
S53 Au14 Au17 111.93(6) .
S53 Au14 Au20 129.43(6) .
Au1 Au15 Au3 58.904(12) .
Au1 Au15 Au4 60.160(12) .
Au1 Au15 Au10 58.608(12) .
Au1 Au15 Au11 58.310(12) .
Au1 Au15 Au12 118.046(15) .
Au1 Au15 Au23 57.324(12) .
Au3 Au15 Au4 60.172(12) .
Au3 Au15 Au10 107.432(15) .
Au3 Au15 Au12 90.214(14) .
Au3 Au15 Au23 109.664(15) .
Au4 Au15 Au10 59.135(12) .
Au4 Au15 Au12 57.887(12) .
Au4 Au15 Au23 107.030(15) .
Au10 Au15 Au12 88.922(14) .
Au10 Au15 Au23 58.450(12) .
Au11 Au15 Au3 61.130(12) .
Au11 Au15 Au4 109.728(15) .
Au11 Au15 Au10 109.098(15) .
Au11 Au15 Au12 149.290(17) .
Au11 Au15 Au23 62.417(13) .
Au23 Au15 Au12 145.233(16) .
S70 Au15 Au1 167.94(6) .
S70 Au15 Au3 114.43(5) .
S70 Au15 Au4 108.01(6) .
S70 Au15 Au10 118.95(6) .
S70 Au15 Au11 129.31(6) .
S70 Au15 Au12 50.21(6) .
S70 Au15 Au23 133.11(6) .
Au2 Au16 Au8 60.659(12) .
Au2 Au16 Au14 58.679(12) .
Au2 Au16 Au20 57.628(12) .
Au2 Au16 Au21 57.854(12) .
Au2 Au16 Au24 56.241(12) .
Au8 Au16 Au14 60.342(12) .
Au8 Au16 Au20 108.239(15) .
Au8 Au16 Au21 63.023(13) .
Au8 Au16 Au24 109.284(15) .
Au14 Au16 Au20 58.487(12) .
Au14 Au16 Au21 108.864(15) .
Au14 Au16 Au24 105.968(14) .
Au20 Au16 Au21 106.969(14) .
Au20 Au16 Au24 59.319(13) .
Au21 Au16 Au24 58.649(13) .
P77 Au16 Au2 177.45(6) .
P77 Au16 Au8 116.89(6) .
P77 Au16 Au14 121.16(6) .
P77 Au16 Au20 124.72(6) .
P77 Au16 Au21 120.81(6) .
P77 Au16 Au24 125.39(6) .
Au2 Au17 Au4 60.351(12) .
Au2 Au17 Au5 117.830(15) .
Au2 Au17 Au7 58.970(12) .
Au2 Au17 Au14 59.156(12) .
Au2 Au17 Au18 58.310(12) .
Au2 Au17 Au20 56.489(12) .
Au4 Au17 Au5 57.482(11) .
Au4 Au17 Au20 107.279(14) .
Au7 Au17 Au4 59.996(12) .
Au7 Au17 Au5 89.006(14) .
Au7 Au17 Au20 108.470(15) .
Au14 Au17 Au4 60.433(12) .
Au14 Au17 Au5 90.231(14) .
Au14 Au17 Au7 108.408(15) .
Au14 Au17 Au20 58.639(12) .
Au18 Au17 Au4 109.967(15) .
Au18 Au17 Au5 148.409(17) .
Au18 Au17 Au7 61.549(13) .
Au18 Au17 Au14 108.920(15) .
Au18 Au17 Au20 60.719(13) .
Au20 Au17 Au5 147.495(16) .
S54 Au17 Au2 166.54(6) .
S54 Au17 Au4 106.92(6) .
S54 Au17 Au5 49.59(5) .
S54 Au17 Au7 112.04(6) .
S54 Au17 Au14 120.19(6) .
S54 Au17 Au18 128.53(6) .
S54 Au17 Au20 136.17(6) .
Au2 Au18 Au7 58.807(12) .
Au2 Au18 Au17 59.668(12) .
Au2 Au18 Au20 57.302(12) .
Au2 Au18 Au22 57.868(12) .
Au2 Au18 Au24 55.983(12) .
Au7 Au18 Au20 108.195(15) .
Au7 Au18 Au24 105.867(15) .
Au17 Au18 Au7 59.912(13) .
Au17 Au18 Au20 61.991(13) .
Au17 Au18 Au22 107.255(15) .
Au17 Au18 Au24 108.247(15) .
Au20 Au18 Au24 58.884(13) .
Au22 Au18 Au7 58.134(13) .
Au22 Au18 Au20 107.272(15) .
Au22 Au18 Au24 59.802(13) .
P245 Au18 Au2 175.76(8) .
P245 Au18 Au7 122.14(7) .
P245 Au18 Au17 124.56(7) .
P245 Au18 Au20 124.09(7) .
P245 Au18 Au22 118.61(8) .
P245 Au18 Au24 120.66(7) .
Au1 Au19 Au5 60.244(12) .
Au1 Au19 Au10 58.741(12) .
Au1 Au19 Au13 58.145(12) .
Au1 Au19 Au23 57.728(12) .
Au1 Au19 Au25 56.652(12) .
Au5 Au19 Au10 59.480(12) .
Au5 Au19 Au13 61.966(13) .
Au5 Au19 Au23 107.111(15) .
Au5 Au19 Au25 109.798(15) .
Au10 Au19 Au25 106.211(15) .
Au13 Au19 Au10 108.229(15) .
Au13 Au19 Au23 108.595(15) .
Au13 Au19 Au25 60.844(13) .
Au23 Au19 Au10 57.853(12) .
Au23 Au19 Au25 59.910(13) .
P153 Au19 Au1 177.58(6) .
P153 Au19 Au5 117.79(6) .
P153 Au19 Au10 121.91(6) .
P153 Au19 Au13 119.93(6) .
P153 Au19 Au23 124.68(6) .
P153 Au19 Au25 124.21(6) .
Au2 Au20 Au14 59.541(12) .
Au2 Au20 Au16 57.684(12) .
Au2 Au20 Au17 57.975(12) .
Au2 Au20 Au18 57.521(12) .
Au2 Au20 Au24 56.895(13) .
Au14 Au20 Au16 60.755(12) .
Au14 Au20 Au17 58.311(12) .
Au14 Au20 Au18 105.813(15) .
Au14 Au20 Au24 109.162(16) .
Au16 Au20 Au17 106.363(15) .
Au16 Au20 Au18 108.854(16) .
Au18 Au20 Au17 57.289(12) .
Au24 Au20 Au16 61.088(13) .
Au24 Au20 Au17 106.386(15) .
Au24 Au20 Au18 61.220(13) .
P172 Au20 Au2 177.06(7) .
P172 Au20 Au14 121.44(7) .
P172 Au20 Au16 119.97(7) .
P172 Au20 Au17 124.97(7) .
P172 Au20 Au18 123.50(7) .
P172 Au20 Au24 120.73(7) .
Au2 Au21 Au8 58.041(12) .
Au2 Au21 Au12 59.219(12) .
Au2 Au21 Au16 57.402(12) .
Au2 Au21 Au22 57.608(12) .
Au2 Au21 Au24 57.044(12) .
Au12 Au21 Au8 58.764(12) .
Au12 Au21 Au16 105.252(15) .
Au12 Au21 Au22 61.309(13) .
Au12 Au21 Au24 109.167(15) .
Au16 Au21 Au8 56.408(12) .
Au22 Au21 Au8 107.062(15) .
Au22 Au21 Au16 108.495(15) .
Au24 Au21 Au8 106.097(15) .
Au24 Au21 Au16 61.250(13) .
Au24 Au21 Au22 60.721(13) .
P134 Au21 Au2 178.95(7) .
P134 Au21 Au8 121.65(6) .
P134 Au21 Au12 119.74(7) .
P134 Au21 Au16 123.41(6) .
P134 Au21 Au22 122.04(6) .
P134 Au21 Au24 123.80(7) .
Au2 Au22 Au7 59.916(12) .
Au2 Au22 Au12 58.060(12) .
Au2 Au22 Au18 57.818(12) .
Au2 Au22 Au21 57.845(12) .
Au2 Au22 Au24 56.492(13) .
Au7 Au22 Au12 59.720(12) .
Au7 Au22 Au18 61.174(13) .
Au7 Au22 Au21 107.471(15) .
Au7 Au22 Au24 109.406(16) .
Au18 Au22 Au12 107.378(15) .
Au18 Au22 Au21 108.249(15) .
Au18 Au22 Au24 61.266(13) .
Au21 Au22 Au12 57.950(12) .
Au21 Au22 Au24 58.981(13) .
Au24 Au22 Au12 105.137(15) .
P226 Au22 Au2 179.25(7) .
P226 Au22 Au7 120.36(7) .
P226 Au22 Au12 121.37(7) .
P226 Au22 Au18 122.93(7) .
P226 Au22 Au21 121.50(6) .
P226 Au22 Au24 123.65(7) .
Au1 Au23 Au10 59.811(12) .
Au1 Au23 Au11 57.013(12) .
Au1 Au23 Au15 58.834(12) .
Au1 Au23 Au19 57.247(12) .
Au1 Au23 Au25 56.686(12) .
Au10 Au23 Au11 106.703(15) .
Au10 Au23 Au15 60.406(13) .
Au10 Au23 Au19 61.116(13) .
Au10 Au23 Au25 109.180(16) .
Au15 Au23 Au11 57.488(12) .
Au15 Au23 Au19 107.905(15) .
Au15 Au23 Au25 106.016(15) .
Au19 Au23 Au11 106.938(15) .
Au19 Au23 Au25 60.381(13) .
Au25 Au23 Au11 59.302(12) .
P191 Au23 Au1 178.65(7) .
P191 Au23 Au10 121.09(7) .
P191 Au23 Au11 122.91(7) .
P191 Au23 Au15 122.40(7) .
P191 Au23 Au19 122.05(7) .
P191 Au23 Au25 122.01(7) .
Au2 Au24 Au16 57.483(12) .
Au2 Au24 Au18 57.376(12) .
Au2 Au24 Au20 58.113(13) .
Au2 Au24 Au21 58.794(13) .
Au2 Au24 Au22 57.964(13) .
Au16 Au24 Au18 106.664(15) .
Au20 Au24 Au16 59.593(13) .
Au20 Au24 Au18 59.895(13) .
Au20 Au24 Au22 107.385(16) .
Au21 Au24 Au16 60.101(12) .
Au21 Au24 Au18 107.434(16) .
Au21 Au24 Au20 108.365(16) .
Au21 Au24 Au22 60.297(13) .
Au22 Au24 Au16 107.276(15) .
Au22 Au24 Au18 58.932(13) .
Cl1 Au24 Au2 179.19(7) .
Cl1 Au24 Au16 121.72(6) .
Cl1 Au24 Au18 123.35(6) .
Cl1 Au24 Au20 121.78(9) .
Cl1 Au24 Au21 120.82(8) .
Cl1 Au24 Au22 122.59(8) .
Au1 Au25 Au9 57.443(12) .
Au1 Au25 Au11 58.024(12) .
Au1 Au25 Au13 57.555(12) .
Au1 Au25 Au19 57.340(12) .
Au1 Au25 Au23 57.858(12) .
Au11 Au25 Au9 59.330(12) .
Au11 Au25 Au13 106.666(15) .
Au11 Au25 Au19 107.813(15) .
Au11 Au25 Au23 61.093(13) .
Au13 Au25 Au9 58.842(12) .
Au19 Au25 Au9 105.773(15) .
Au19 Au25 Au13 58.738(12) .
Au23 Au25 Au9 107.502(15) .
Au23 Au25 Au13 106.758(15) .
Au23 Au25 Au19 59.709(12) .
Cl2 Au25 Au1 176.10(7) .
Cl2 Au25 Au9 126.24(7) .
Cl2 Au25 Au11 124.27(8) .
Cl2 Au25 Au13 122.37(8) .
Cl2 Au25 Au19 118.97(7) .
Cl2 Au25 Au23 119.76(8) .
Au3 S35 Au8 78.44(6) .
C3 S35 Au3 104.7(3) .
C3 S35 Au8 107.0(3) .
Au7 S44 Au10 79.82(6) .
C28 S44 Au7 103.6(4) .
C28 S44 Au10 101.9(3) .
Au6 S53 Au14 80.73(7) .
C154 S53 Au6 100.7(4) .
C154 S53 Au14 104.4(4) .
Au17 S54 Au5 81.04(7) .
C117 S54 Au5 104.2(4) .
C117 S54 Au17 101.7(3) .
Au12 S70 Au15 79.51(7) .
C78 S70 Au12 101.4(4) .
C78 S70 Au15 106.5(4) .
C1 P77 Au16 112.8(3) .
C1 P77 C6 101.2(5) .
C6 P77 Au16 113.0(3) .
C7 P77 Au16 112.1(3) .
C7 P77 C1 107.7(5) .
C7 P77 C6 109.5(5) .
C4 P96 Au9 113.6(3) .
C35 P96 Au9 111.2(3) .
C35 P96 C4 108.6(5) .
C35 P96 C59 105.7(5) .
C59 P96 Au9 115.0(3) .
C59 P96 C4 102.1(4) .
C8 P115 Au13 116.1(3) .
C8 P115 C12 102.6(5) .
C12 P115 Au13 113.0(3) .
C29 P115 Au13 113.6(3) .
C29 P115 C8 102.2(5) .
C29 P115 C12 108.2(5) .
C11 P134 Au21 115.2(4) .
C11 P134 C40 102.8(5) .
C16 P134 Au21 111.4(3) .
C16 P134 C11 106.7(5) .
C16 P134 C40 103.6(5) .
C40 P134 Au21 116.0(3) .
C2 P153 Au19 112.0(3) .
C18 P153 Au19 114.4(3) .
C18 P153 C2 102.6(4) .
C18 P153 C53 104.7(5) .
C53 P153 Au19 114.3(4) .
C53 P153 C2 107.9(5) .
C14 P172 Au20 115.0(3) .
C50 P172 Au20 114.5(4) .
C50 P172 C14 103.8(5) .
C50 P172 C54 106.4(6) .
C54 P172 Au20 111.7(4) .
C54 P172 C14 104.5(5) .
C47 P191 Au23 114.2(4) .
C47 P191 C74 103.3(5) .
C74 P191 Au23 115.7(4) .
C111 P191 Au23 110.5(4) .
C111 P191 C47 108.0(5) .
C111 P191 C74 104.3(5) .
C85 P207 Au11 115.9(4) .
C103 P207 Au11 111.3(4) .
C103 P207 C85 106.3(5) .
C125 P207 Au11 114.4(3) .
C125 P207 C85 103.2(5) .
C125 P207 C103 104.7(5) .
C75 P226 Au22 116.2(4) .
C134 P226 Au22 113.3(4) .
C134 P226 C75 104.9(5) .
C147 P226 Au22 112.1(3) .
C147 P226 C75 102.1(5) .
C147 P226 C134 107.2(6) .
C13 P245 Au18 114.7(3) .
C13 P245 C172 107.9(5) .
C108 P245 Au18 116.3(4) .
C108 P245 C13 101.7(5) .
C108 P245 C172 103.1(7) .
C172 P245 Au18 111.9(4) .
C27 C1 P77 123.2(8) .
C43 C1 P77 117.0(8) .
C43 C1 C27 119.8(10) .
C37 C2 P153 118.3(7) .
C37 C2 C49 119.0(9) .
C49 C2 P153 122.6(8) .
S35 C3 H3A 110.3 .
S35 C3 H3B 110.3 .
H3A C3 H3B 108.5 .
C9 C3 S35 107.2(7) .
C9 C3 H3A 110.3 .
C9 C3 H3B 110.3 .
C5 C4 P96 122.3(8) .
C5 C4 C26 119.3(9) .
C26 C4 P96 118.4(7) .
C4 C5 H5 119.9 .
C4 C5 C33 120.2(10) .
C33 C5 H5 119.9 .
C10 C6 P77 121.8(8) .
C22 C6 P77 119.8(7) .
C22 C6 C10 118.1(10) .
C30 C7 P77 116.9(8) .
C30 C7 C46 119.2(10) .
C46 C7 P77 123.9(8) .
C60 C8 P115 118.8(9) .
C110 C8 P115 121.7(9) .
C110 C8 C60 119.5(10) .
C3 C9 H9A 108.3 .
C3 C9 H9B 108.3 .
H9A C9 H9B 107.4 .
C19 C9 C3 115.8(9) .
C19 C9 H9A 108.3 .
C19 C9 H9B 108.3 .
C6 C10 H10 119.9 .
C62 C10 C6 120.3(11) .
C62 C10 H10 119.9 .
C68 C11 P134 119.1(9) .
C68 C11 C73 120.0(11) .
C73 C11 P134 120.9(10) .
C25 C12 P115 121.0(9) .
C119 C12 P115 119.0(8) .
C119 C12 C25 120.0(11) .
C21 C13 P245 119.6(8) .
C51 C13 P245 121.8(9) .
C51 C13 C21 118.7(10) .
C38 C14 P172 117.9(8) .
C96 C14 P172 123.5(9) .
C96 C14 C38 118.7(10) .
C52 C15 H15 119.3 .
C66 C15 H15 119.3 .
C66 C15 C52 121.4(11) .
C57 C16 P134 122.9(8) .
C57 C16 C69 118.9(9) .
C69 C16 P134 118.2(7) .
C37 C17 H17 119.7 .
C94 C17 H17 119.7 .
C94 C17 C37 120.6(10) .
C23 C18 P153 118.4(7) .
C79 C18 P153 124.4(8) .
C79 C18 C23 117.1(10) .
C70 C19 C9 121.6(9) .
C107 C19 C9 120.8(10) .
C107 C19 C70 117.6(10) .
C55 C20 H20 119.2 .
C55 C20 C149 121.5(12) .
C149 C20 H20 119.2 .
C13 C21 H21 120.0 .
C92 C21 C13 120.1(10) .
C92 C21 H21 120.0 .
C6 C22 H22 119.6 .
C39 C22 C6 120.8(9) .
C39 C22 H22 119.6 .
C18 C23 H23 119.4 .
C83 C23 C18 121.2(10) .
C83 C23 H23 119.4 .
C63 C24 H24 119.2 .
C142 C24 H24 119.2 .
C142 C24 C63 121.7(11) .
C12 C25 H25 121.4 .
C99 C25 C12 117.3(12) .
C99 C25 H25 121.4 .
C4 C26 H26 119.8 .
C31 C26 C4 120.5(9) .
C31 C26 H26 119.8 .
C1 C27 H27 120.4 .
C131 C27 C1 119.2(11) .
C131 C27 H27 120.4 .
S44 C28 H28A 109.3 .
S44 C28 H28B 109.3 .
H28A C28 H28B 108.0 .
C81 C28 S44 111.5(7) .
C81 C28 H28A 109.3 .
C81 C28 H28B 109.3 .
C36 C29 P115 122.4(9) .
C100 C29 P115 118.2(8) .
C100 C29 C36 118.7(10) .
C7 C30 H30 120.2 .
C58 C30 C7 119.7(10) .
C58 C30 H30 120.2 .
C26 C31 H31 120.3 .
C44 C31 C26 119.4(10) .
C44 C31 H31 120.3 .
C59 C32 H32 120.9 .
C82 C32 H32 120.9 .
C82 C32 C59 118.2(11) .
C5 C33 H33 120.0 .
C5 C33 C44 120.0(9) .
C44 C33 H33 120.0 .
C90 C35 P96 117.2(8) .
C90 C35 C105 118.2(10) .
C105 C35 P96 124.5(8) .
C29 C36 H36 120.0 .
C178 C36 C29 119.9(12) .
C178 C36 H36 120.0 .
C2 C37 C17 119.9(9) .
C2 C37 H37 120.0 .
C17 C37 H37 120.0 .
C14 C38 H38 119.5 .
C52 C38 C14 121.1(11) .
C52 C38 H38 119.5 .
C22 C39 H39 119.9 .
C22 C39 C48 120.3(10) .
C48 C39 H39 119.9 .
C84 C40 P134 120.9(9) .
C122 C40 P134 117.6(8) .
C122 C40 C84 121.5(10) .
C97 C41 C34 120.0 .
C97 C41 C153 120.6(7) .
C34 C41 C153 119.3(7) .
C41 C97 H97 120.0 .
C41 C97 C187 120.0 .
C187 C97 H97 120.0 .
C97 C187 H187 120.0 .
C209 C187 C97 120.0 .
C209 C187 H187 120.0 .
C187 C209 H209 120.0 .
C187 C209 C136 120.0 .
C136 C209 H209 120.0 .
C209 C136 H136 120.0 .
C34 C136 C209 120.0 .
C34 C136 H136 120.0 .
C41 C34 H34 120.0 .
C136 C34 C41 120.0 .
C136 C34 H34 120.0 .
C60 C42 H42 119.7 .
C71 C42 H42 119.7 .
C71 C42 C60 120.7(12) .
C1 C43 H43 120.0 .
C1 C43 C98 120.0(11) .
C98 C43 H43 120.0 .
C31 C44 C33 120.5(10) .
C31 C44 H44 119.7 .
C33 C44 H44 119.7 .
C65 C45 H45 119.9 .
C69 C45 H45 119.9 .
C69 C45 C65 120.3(10) .
C7 C46 H46 120.0 .
C89 C46 C7 120.0(10) .
C89 C46 H46 120.0 .
C56 C47 P191 118.9(8) .
C56 C47 C118 120.3(11) .
C118 C47 P191 120.9(10) .
C39 C48 H48 120.1 .
C62 C48 C39 119.7(11) .
C62 C48 H48 120.1 .
C2 C49 H49 120.0 .
C76 C49 C2 120.0(10) .
C76 C49 H49 120.0 .
C140 C50 P172 118.8(9) .
C140 C50 C175 119.1(13) .
C175 C50 P172 122.1(12) .
C13 C51 H51 119.5 .
C124 C51 C13 120.9(12) .
C124 C51 H51 119.5 .
C15 C52 C38 118.9(12) .
C15 C52 H52 120.5 .
C38 C52 H52 120.5 .
C91 C53 P153 118.4(8) .
C91 C53 C181 119.2(11) .
C181 C53 P153 122.2(9) .
C67 C54 P172 121.6(9) .
C132 C54 P172 118.1(9) .
C132 C54 C67 120.3(12) .
C20 C55 H55 120.4 .
C20 C55 C82 119.1(11) .
C82 C55 H55 120.4 .
C47 C56 H56 119.5 .
C47 C56 C102 121.1(11) .
C102 C56 H56 119.5 .
C16 C57 H57 119.4 .
C87 C57 C16 121.2(10) .
C87 C57 H57 119.4 .
C30 C58 H58 119.9 .
C95 C58 C30 120.3(11) .
C95 C58 H58 119.9 .
C32 C59 P96 119.0(8) .
C149 C59 P96 120.3(8) .
C149 C59 C32 119.8(10) .
C8 C60 H60 120.6 .
C42 C60 C8 118.7(12) .
C42 C60 H60 120.6 .
C139 C61 H61 120.9 .
C189 C61 H61 120.9 .
C189 C61 C139 118.2(11) .
C10 C62 H62 119.7 .
C48 C62 C10 120.7(10) .
C48 C62 H62 119.7 .
C24 C63 H63 120.4 .
C24 C63 C70 119.1(11) .
C70 C63 H63 120.4 .
C75 C64 H64 120.7 .
C133 C64 H64 120.7 .
C133 C64 C75 118.5(11) .
C45 C65 H65 120.2 .
C87 C65 C45 119.7(10) .
C87 C65 H65 120.2 .
C15 C66 H66 120.0 .
C15 C66 C96 120.1(12) .
C96 C66 H66 120.0 .
C54 C67 H67 120.4 .
C54 C67 C208 119.1(13) .
C208 C67 H67 120.4 .
C11 C68 H68 120.3 .
C11 C68 C166 119.3(12) .
C166 C68 H68 120.3 .
C16 C69 H69 120.0 .
C45 C69 C16 120.0(10) .
C45 C69 H69 120.0 .
C19 C70 H70 119.3 .
C63 C70 C19 121.4(11) .
C63 C70 H70 119.3 .
C42 C71 H71 120.1 .
C185 C71 C42 119.8(11) .
C185 C71 H71 120.1 .
C98 C72 H72 119.9 .
C98 C72 C131 120.3(11) .
C131 C72 H72 119.9 .
C11 C73 H73 120.2 .
C165 C73 C11 119.7(13) .
C165 C73 H73 120.2 .
C86 C74 P191 118.5(10) .
C86 C74 C158 120.0(11) .
C158 C74 P191 121.5(10) .
C64 C75 P226 116.1(8) .
C106 C75 P226 122.6(9) .
C106 C75 C64 120.7(10) .
C49 C76 H76 119.8 .
C49 C76 C94 120.3(10) .
C94 C76 H76 119.8 .
C79 C77 H77 119.5 .
C93 C77 H77 119.5 .
C93 C77 C79 121.1(11) .
S70 C78 H78A 109.2 .
S70 C78 H78B 109.2 .
H78A C78 H78B 107.9 .
C80 C78 S70 111.8(8) .
C80 C78 H78A 109.2 .
C80 C78 H78B 109.2 .
C18 C79 H79 119.3 .
C77 C79 C18 121.4(11) .
C77 C79 H79 119.3 .
C78 C80 H80A 109.4 .
C78 C80 H80B 109.4 .
C78 C80 C109 111.2(11) .
H80A C80 H80B 108.0 .
C109 C80 H80A 109.4 .
C109 C80 H80B 109.4 .
C28 C81 H81A 109.0 .
C28 C81 H81B 109.0 .
H81A C81 H81B 107.8 .
C146 C81 C28 112.8(9) .
C146 C81 H81A 109.0 .
C146 C81 H81B 109.0 .
C32 C82 C55 120.9(11) .
C32 C82 H82 119.5 .
C55 C82 H82 119.5 .
C23 C83 H83 120.5 .
C23 C83 C93 118.9(11) .
C93 C83 H83 120.5 .
C40 C84 H84 120.9 .
C144 C84 C40 118.2(12) .
C144 C84 H84 120.9 .
C135 C85 P207 120.2(9) .
C135 C85 C194 117.8(11) .
C194 C85 P207 122.0(9) .
C74 C86 H86 119.7 .
C74 C86 C199 120.6(14) .
C199 C86 H86 119.7 .
C57 C87 C65 119.9(10) .
C57 C87 H87 120.0 .
C65 C87 H87 120.0 .
C150 C88 H88 119.7 .
C150 C88 C169 120.6(13) .
C169 C88 H88 119.7 .
C46 C89 H89 119.3 .
C46 C89 C95 121.4(10) .
C95 C89 H89 119.3 .
C35 C90 H90 119.9 .
C139 C90 C35 120.1(11) .
C139 C90 H90 119.9 .
C53 C91 H91 119.3 .
C53 C91 C198 121.4(11) .
C198 C91 H91 119.3 .
C21 C92 H92 120.0 .
C138 C92 C21 120.0(11) .
C138 C92 H92 120.0 .
C77 C93 C83 120.2(10) .
C77 C93 H93 119.9 .
C83 C93 H93 119.9 .
C17 C94 C76 120.0(10) .
C17 C94 H94 120.0 .
C76 C94 H94 120.0 .
C58 C95 H95 120.3 .
C89 C95 C58 119.3(11) .
C89 C95 H95 120.3 .
C14 C96 C66 119.8(11) .
C14 C96 H96 120.1 .
C66 C96 H96 120.1 .
C43 C98 H98 119.9 .
C72 C98 C43 120.2(11) .
C72 C98 H98 119.9 .
C25 C99 H99 119.1 .
C145 C99 C25 121.8(12) .
C145 C99 H99 119.1 .
C29 C100 H100 119.5 .
C170 C100 C29 121.0(11) .
C170 C100 H100 119.5 .
C122 C101 H101 120.2 .
C180 C101 H101 120.2 .
C180 C101 C122 119.6(13) .
C56 C102 H102 120.6 .
C182 C102 C56 118.8(13) .
C182 C102 H102 120.6 .
C120 C103 P207 122.8(8) .
C196 C103 P207 118.8(9) .
C196 C103 C120 117.9(11) .
C134 C104 H104 120.5 .
C134 C104 C152 119.0(15) .
C152 C104 H104 120.5 .
C35 C105 H105 119.9 .
C189 C105 C35 120.2(11) .
C189 C105 H105 119.9 .
C75 C106 H106 120.4 .
C75 C106 C156 119.1(12) .
C156 C106 H106 120.4 .
C19 C107 H107 119.2 .
C142 C107 C19 121.6(11) .
C142 C107 H107 119.2 .
C176 C108 P245 123.3(13) .
C176 C108 C193 118.7(14) .
C193 C108 P245 117.9(10) .
C151 C109 C80 121.7(12) .
C168 C109 C80 122.4(14) .
C168 C109 C151 115.9(14) .
C8 C110 H110 120.5 .
C185 C110 C8 119.0(13) .
C185 C110 H110 120.5 .
C112 C111 P191 124.3(6) .
C112 C111 C116 120.0 .
C116 C111 P191 115.7(6) .
C111 C112 H112 120.0 .
C113 C112 C111 120.0 .
C113 C112 H112 120.0 .
C112 C113 H113 120.0 .
C112 C113 C114 120.0 .
C114 C113 H113 120.0 .
C113 C114 H114 120.0 .
C113 C114 C115 120.0 .
C115 C114 H114 120.0 .
C114 C115 H115 120.0 .
C116 C115 C114 120.0 .
C116 C115 H115 120.0 .
C111 C116 H116 120.0 .
C115 C116 C111 120.0 .
C115 C116 H116 120.0 .
S54 C117 H11A 109.3 .
S54 C117 H11B 109.3 .
H11A C117 H11B 108.0 .
C143 C117 S54 111.5(8) .
C143 C117 H11A 109.3 .
C143 C117 H11B 109.3 .
C47 C118 H118 120.7 .
C47 C118 C214 118.6(13) .
C214 C118 H118 120.7 .
C12 C119 H119 119.6 .
C141 C119 C12 120.8(11) .
C141 C119 H119 119.6 .
C103 C120 H120 120.5 .
C191 C120 C103 118.9(11) .
C191 C120 H120 120.5 .
C135 C121 H121 119.9 .
C135 C121 C148 120.3(12) .
C148 C121 H121 119.9 .
C40 C122 C101 118.8(12) .
C40 C122 H122 120.6 .
C101 C122 H122 120.6 .
C146 C123 H123 118.0 .
C195 C123 H123 118.0 .
C195 C123 C146 123.9(15) .
C51 C124 H124 120.2 .
C51 C124 C138 119.6(11) .
C138 C124 H124 120.2 .
C126 C125 P207 118.5(5) .
C126 C125 C130 120.0 .
C130 C125 P207 121.0(5) .
C125 C126 H126 120.0 .
C125 C126 C127 120.0 .
C127 C126 H126 120.0 .
C126 C127 H127 120.0 .
C128 C127 C126 120.0 .
C128 C127 H127 120.0 .
C127 C128 H128 120.0 .
C127 C128 C129 120.0 .
C129 C128 H128 120.0 .
C128 C129 H129 120.0 .
C128 C129 C130 120.0 .
C130 C129 H129 120.0 .
C125 C130 H130 120.0 .
C129 C130 C125 120.0 .
C129 C130 H130 120.0 .
C27 C131 H131 119.8 .
C72 C131 C27 120.5(11) .
C72 C131 H131 119.8 .
C54 C132 H132 120.4 .
C54 C132 C174 119.1(12) .
C174 C132 H132 120.4 .
C64 C133 H133 119.3 .
C155 C133 C64 121.4(12) .
C155 C133 H133 119.3 .
C104 C134 P226 122.4(11) .
C104 C134 C157 120.1(12) .
C157 C134 P226 117.5(9) .
C85 C135 C121 122.0(11) .
C85 C135 H135 119.0 .
C121 C135 H135 119.0 .
C147 C137 H137 119.1 .
C169 C137 H137 119.1 .
C169 C137 C147 121.8(11) .
C92 C138 C124 120.7(11) .
C92 C138 H138 119.6 .
C124 C138 H138 119.6 .
C61 C139 H139 119.0 .
C90 C139 C61 122.1(12) .
C90 C139 H139 119.0 .
C50 C140 H140 119.4 .
C50 C140 C197 121.2(14) .
C197 C140 H140 119.4 .
C119 C141 H141 119.9 .
C145 C141 C119 120.3(12) .
C145 C141 H141 119.9 .
C24 C142 C107 118.6(11) .
C24 C142 H142 120.7 .
C107 C142 H142 120.7 .
C117 C143 H14A 109.0 .
C117 C143 H14B 109.0 .
H14A C143 H14B 107.8 .
C159 C143 C117 113.1(9) .
C159 C143 H14A 109.0 .
C159 C143 H14B 109.0 .
C84 C144 H144 119.3 .
C180 C144 C84 121.3(12) .
C180 C144 H144 119.3 .
C99 C145 H145 120.1 .
C141 C145 C99 119.8(12) .
C141 C145 H145 120.1 .
C123 C146 C81 122.3(12) .
C211 C146 C81 120.1(13) .
C211 C146 C123 117.3(13) .
C137 C147 P226 119.7(8) .
C137 C147 C167 116.7(12) .
C167 C147 P226 123.6(10) .
C121 C148 H148 120.9 .
C121 C148 C177 118.2(13) .
C177 C148 H148 120.9 .
C20 C149 H149 119.8 .
C59 C149 C20 120.3(10) .
C59 C149 H149 119.8 .
C88 C150 H150 120.1 .
C88 C150 C167 119.9(12) .
C167 C150 H150 120.1 .
C109 C151 H151 119.3 .
C109 C151 C210 121.4(14) .
C210 C151 H151 119.3 .
C104 C152 H152 119.5 .
C183 C152 C104 121.0(14) .
C183 C152 H152 119.5 .
C41 C153 H15A 109.4 .
C41 C153 H15B 109.4 .
C41 C153 C154 111.1(10) .
H15A C153 H15B 108.0 .
C154 C153 H15A 109.4 .
C154 C153 H15B 109.4 .
S53 C154 H15C 109.4 .
S53 C154 H15D 109.4 .
C153 C154 S53 111.0(8) .
C153 C154 H15C 109.4 .
C153 C154 H15D 109.4 .
H15C C154 H15D 108.0 .
C133 C155 H155 120.3 .
C133 C155 C156 119.5(11) .
C156 C155 H155 120.3 .
C106 C156 C155 120.7(12) .
C106 C156 H156 119.7 .
C155 C156 H156 119.7 .
C134 C157 H157 120.4 .
C134 C157 C188 119.2(13) .
C188 C157 H157 120.4 .
C74 C158 H158 120.3 .
C74 C158 C212 119.4(15) .
C212 C158 H158 120.3 .
C160 C159 C143 121.0(8) .
C160 C159 C164 120.0 .
C164 C159 C143 119.0(8) .
C159 C160 H160 120.0 .
C159 C160 C161 120.0 .
C161 C160 H160 120.0 .
C160 C161 H161 120.0 .
C160 C161 C162 120.0 .
C162 C161 H161 120.0 .
C161 C162 H162 120.0 .
C161 C162 C163 120.0 .
C163 C162 H162 120.0 .
C162 C163 H163 120.0 .
C164 C163 C162 120.0 .
C164 C163 H163 120.0 .
C159 C164 H164 120.0 .
C163 C164 C159 120.0 .
C163 C164 H164 120.0 .
C73 C165 H165 119.4 .
C73 C165 C200 121.2(12) .
C200 C165 H165 119.4 .
C68 C166 H166 120.4 .
C200 C166 C68 119.2(13) .
C200 C166 H166 120.4 .
C147 C167 H167 119.3 .
C150 C167 C147 121.3(13) .
C150 C167 H167 119.3 .
C109 C168 H168 119.0 .
C109 C168 C201 121.9(16) .
C201 C168 H168 119.0 .
C88 C169 C137 119.7(12) .
C88 C169 H169 120.1 .
C137 C169 H169 120.1 .
C100 C170 H170 120.1 .
C100 C170 C186 119.7(12) .
C186 C170 H170 120.1 .
C172 C171 H171 120.1 .
C179 C171 H171 120.1 .
C179 C171 C172 119.8(12) .
C171 C172 P245 124.1(9) .
C173 C172 P245 117.6(9) .
C173 C172 C171 118.2(12) .
C172 C173 H173 119.3 .
C220 C173 C172 121.4(12) .
C220 C173 H173 119.3 .
C132 C174 H174 119.8 .
C205 C174 C132 120.4(13) .
C205 C174 H174 119.8 .
C50 C175 H175 120.8 .
C50 C175 C203 118.4(17) .
C203 C175 H175 120.8 .
C108 C176 H176 120.9 .
C108 C176 C215 118.2(19) .
C215 C176 H176 120.9 .
C148 C177 H177 120.0 .
C194 C177 C148 120.0(13) .
C194 C177 H177 120.0 .
C36 C178 H178 119.5 .
C36 C178 C186 120.9(12) .
C186 C178 H178 119.5 .
C171 C179 H179 119.5 .
C171 C179 C207 121.1(13) .
C207 C179 H179 119.5 .
C101 C180 H180 119.7 .
C144 C180 C101 120.6(12) .
C144 C180 H180 119.7 .
C53 C181 H181 120.2 .
C53 C181 C213 119.7(13) .
C213 C181 H181 120.2 .
C102 C182 H182 119.4 .
C214 C182 C102 121.1(13) .
C214 C182 H182 119.4 .
C152 C183 H183 120.2 .
C152 C183 C188 119.6(13) .
C188 C183 H183 120.2 .
C199 C184 H184 120.0 .
C212 C184 H184 120.0 .
C212 C184 C199 120.1(13) .
C71 C185 C110 122.3(14) .
C71 C185 H185 118.9 .
C110 C185 H185 118.9 .
C170 C186 H186 120.2 .
C178 C186 C170 119.6(12) .
C178 C186 H186 120.2 .
C157 C188 H188 119.4 .
C183 C188 C157 121.1(15) .
C183 C188 H188 119.4 .
C61 C189 H189 119.4 .
C105 C189 C61 121.2(11) .
C105 C189 H189 119.4 .
C191 C190 H190 120.3 .
C204 C190 H190 120.3 .
C204 C190 C191 119.4(12) .
C120 C191 H191 119.7 .
C190 C191 C120 120.6(12) .
C190 C191 H191 119.7 .
C198 C192 H192 119.8 .
C213 C192 H192 119.8 .
C213 C192 C198 120.4(13) .
C108 C193 H193 120.4 .
C219 C193 C108 119.1(17) .
C219 C193 H193 120.4 .
C85 C194 H194 119.2 .
C177 C194 C85 121.6(13) .
C177 C194 H194 119.2 .
C123 C195 H195 121.2 .
C123 C195 C218 117.6(18) .
C218 C195 H195 121.2 .
C103 C196 H196 119.0 .
C103 C196 C204 122.1(12) .
C204 C196 H196 119.0 .
C140 C197 H197 119.8 .
C206 C197 C140 120.4(17) .
C206 C197 H197 119.8 .
C91 C198 H198 120.7 .
C192 C198 C91 118.7(12) .
C192 C198 H198 120.7 .
C86 C199 H199 120.6 .
C184 C199 C86 118.9(14) .
C184 C199 H199 120.6 .
C165 C200 C166 120.6(12) .
C165 C200 H200 119.7 .
C166 C200 H200 119.7 .
C168 C201 H201 119.8 .
C202 C201 C168 120.4(15) .
C202 C201 H201 119.8 .
C201 C202 H202 119.5 .
C201 C202 C210 121.1(16) .
C210 C202 H202 119.5 .
C175 C203 H203 119.9 .
C206 C203 C175 120.2(15) .
C206 C203 H203 119.9 .
C190 C204 C196 120.4(13) .
C190 C204 H204 119.8 .
C196 C204 H204 119.8 .
C174 C205 H205 119.7 .
C174 C205 C208 120.5(13) .
C208 C205 H205 119.7 .
C197 C206 C203 120.5(15) .
C197 C206 H206 119.7 .
C203 C206 H206 119.7 .
C179 C207 H207 120.8 .
C179 C207 C220 118.4(15) .
C220 C207 H207 120.8 .
C67 C208 H208 119.8 .
C205 C208 C67 120.4(14) .
C205 C208 H208 119.8 .
C151 C210 H210 120.4 .
C202 C210 C151 119.2(16) .
C202 C210 H210 120.4 .
C146 C211 H211 120.7 .
C146 C211 C217 118.5(18) .
C217 C211 H211 120.7 .
C158 C212 H212 119.6 .
C184 C212 C158 120.9(16) .
C184 C212 H212 119.6 .
C181 C213 H213 119.7 .
C192 C213 C181 120.6(14) .
C192 C213 H213 119.7 .
C118 C214 H214 119.9 .
C182 C214 C118 120.1(13) .
C182 C214 H214 119.9 .
C176 C215 H215 118.8 .
C216 C215 C176 122.4(19) .
C216 C215 H215 118.8 .
C215 C216 H216 120.9 .
C215 C216 C219 118.2(19) .
C219 C216 H216 120.9 .
C211 C217 H217 119.7 .
C218 C217 C211 120.6(19) .
C218 C217 H217 119.7 .
C195 C218 C217 122.0(17) .
C195 C218 H218 119.0 .
C217 C218 H218 119.0 .
C193 C219 H219 118.5 .
C216 C219 C193 123(2) .
C216 C219 H219 118.5 .
C173 C220 C207 120.7(13) .
C173 C220 H220 119.6 .
C207 C220 H220 119.6 .
F1 Sb1 F3 88.7(3) .
F1 Sb1 F4 90.2(3) .
F1 Sb1 F6 90.0(3) .
F2 Sb1 F1 89.7(3) .
F2 Sb1 F3 177.9(3) .
F2 Sb1 F4 89.6(3) .
F2 Sb1 F6 91.8(3) .
F4 Sb1 F3 89.0(3) .
F4 Sb1 F6 178.6(3) .
F5 Sb1 F1 179.0(3) .
F5 Sb1 F2 91.1(3) .
F5 Sb1 F3 90.4(3) .
F5 Sb1 F4 89.1(3) .
F5 Sb1 F6 90.6(3) .
F6 Sb1 F3 89.7(3) .
F11 Sb2 F8 91.1(11) .
F11 Sb2 F12 90.0(11) .
F11 Sb2 F10 88.2(11) .
F11 Sb2 F9 178.5(14) .
F8 Sb2 F10 89.7(11) .
F8 Sb2 F9 89.3(11) .
F7 Sb2 F11 91.9(12) .
F7 Sb2 F8 89.2(10) .
F7 Sb2 F12 92.4(11) .
F7 Sb2 F10 178.9(13) .
F7 Sb2 F9 89.6(11) .
F12 Sb2 F8 178.1(13) .
F12 Sb2 F10 88.7(11) .
F12 Sb2 F9 89.6(11) .
F9 Sb2 F10 90.4(11) .
F18 Sb3 F17 90(2) .
F18 Sb3 F13 84.9(18) .
F14 Sb3 F18 97.9(19) .
F14 Sb3 F17 85(2) .
F14 Sb3 F13 116.3(19) .
F17 Sb3 F13 159(2) .
F15 Sb3 F18 160(3) .
F15 Sb3 F14 94(3) .
F15 Sb3 F17 75(3) .
F15 Sb3 F13 104(3) .
F104 Sb4 F121 95(2) .
F104 Sb4 F178 76(3) .
F121 Sb4 F178 97(3) .
F290 Sb4 F104 161(3) .
F290 Sb4 F121 89(3) .
F290 Sb4 F178 121(4) .
F125 Sb5 F125 180(5) 3_765

loop_
_geom_bond_atom_site_label_1
_geom_bond_atom_site_label_2
_geom_bond_distance
_geom_bond_site_symmetry_2
Au1 Au3 2.7848(5) .
Au1 Au4 2.8550(5) .
Au1 Au5 2.8048(5) .
Au1 Au6 2.7756(5) .
Au1 Au9 2.7467(5) .
Au1 Au10 2.7889(5) .
Au1 Au11 2.7461(5) .
Au1 Au13 2.7455(5) .
Au1 Au15 2.7894(5) .
Au1 Au19 2.7293(5) .
Au1 Au23 2.7440(5) .
Au1 Au25 2.7081(5) .
Au2 Au4 2.8545(5) .
Au2 Au7 2.7931(5) .
Au2 Au8 2.8037(5) .
Au2 Au12 2.7705(5) .
Au2 Au14 2.7823(5) .
Au2 Au16 2.7388(5) .
Au2 Au17 2.7831(5) .
Au2 Au18 2.7438(5) .
Au2 Au20 2.7371(5) .
Au2 Au21 2.7525(5) .
Au2 Au22 2.7453(5) .
Au2 Au24 2.7003(5) .
Au3 Au4 2.8955(5) .
Au3 Au6 2.8753(5) .
Au3 Au8 2.9974(5) .
Au3 Au9 2.8497(5) .
Au3 Au11 2.9082(5) .
Au3 Au15 2.8724(5) .
Au3 S35 2.364(2) .
Au4 Au5 2.8829(5) .
Au4 Au6 2.8706(5) .
Au4 Au7 2.8904(5) .
Au4 Au8 2.8771(5) .
Au4 Au10 2.8662(5) .
Au4 Au12 2.8730(5) .
Au4 Au14 2.8914(5) .
Au4 Au15 2.9034(5) .
Au4 Au17 2.8926(5) .
Au5 Au6 2.8667(5) .
Au5 Au10 2.8781(5) .
Au5 Au13 2.9690(5) .
Au5 Au17 3.0918(5) .
Au5 Au19 2.8555(5) .
Au5 S54 2.383(2) .
Au6 Au9 2.9285(5) .
Au6 Au13 2.8772(5) .
Au6 Au14 3.0732(5) .
Au6 S53 2.372(2) .
Au7 Au10 3.0433(5) .
Au7 Au12 2.8878(5) .
Au7 Au17 2.8886(5) .
Au7 Au18 2.9352(5) .
Au7 Au22 2.8454(5) .
Au7 S44 2.370(2) .
Au8 Au12 2.8786(5) .
Au8 Au14 2.8874(5) .
Au8 Au16 2.8120(5) .
Au8 Au21 3.0085(5) .
Au8 S35 2.377(2) .
Au9 Au11 2.9322(5) .
Au9 Au13 2.9274(5) .
Au9 Au25 2.9852(5) .
Au9 P96 2.298(2) .
Au10 Au15 2.9050(5) .
Au10 Au19 2.9443(5) .
Au10 Au23 2.8470(5) .
Au10 S44 2.374(2) .
Au11 Au15 2.8464(5) .
Au11 Au23 2.9918(5) .
Au11 Au25 2.9387(5) .
Au11 P207 2.294(2) .
Au12 Au15 3.0289(5) .
Au12 Au21 2.8520(5) .
Au12 Au22 2.9518(5) .
Au12 S70 2.367(2) .
Au13 Au19 2.9113(5) .
Au13 Au25 2.9742(5) .
Au13 P115 2.295(2) .
Au14 Au16 2.9295(5) .
Au14 Au17 2.8523(5) .
Au14 Au20 2.8623(5) .
Au14 S53 2.373(2) .
Au15 Au23 2.9260(5) .
Au15 S70 2.369(2) .
Au16 Au20 2.9296(5) .
Au16 Au21 2.9401(5) .
Au16 Au24 2.9735(5) .
Au16 P77 2.298(2) .
Au17 Au18 2.8477(5) .
Au17 Au20 2.9880(5) .
Au17 S54 2.375(2) .
Au18 Au20 2.9520(5) .
Au18 Au22 2.9215(5) .
Au18 Au24 2.9908(5) .
Au18 P245 2.295(2) .
Au19 Au23 2.9418(5) .
Au19 Au25 2.9618(5) .
Au19 P153 2.292(2) .
Au20 Au24 2.9213(6) .
Au20 P172 2.294(2) .
Au21 Au22 2.9356(5) .
Au21 Au24 2.8964(5) .
Au21 P134 2.298(2) .
Au22 Au24 2.9479(6) .
Au22 P226 2.298(2) .
Au23 Au25 2.9479(5) .
Au23 P191 2.293(2) .
Au24 Cl1 2.356(2) .
Au25 Cl2 2.360(3) .
S35 C3 1.886(10) .
S44 C28 1.848(10) .
S53 C154 1.836(11) .
S54 C117 1.838(11) .
S70 C78 1.862(11) .
P77 C1 1.816(10) .
P77 C6 1.819(10) .
P77 C7 1.816(11) .
P96 C4 1.830(11) .
P96 C35 1.814(10) .
P96 C59 1.818(10) .
P115 C8 1.820(11) .
P115 C12 1.828(11) .
P115 C29 1.814(11) .
P134 C11 1.816(11) .
P134 C16 1.811(10) .
P134 C40 1.850(10) .
P153 C2 1.814(10) .
P153 C18 1.805(10) .
P153 C53 1.808(11) .
P172 C14 1.829(11) .
P172 C50 1.818(12) .
P172 C54 1.821(12) .
P191 C47 1.841(11) .
P191 C74 1.844(11) .
P191 C111 1.798(7) .
P207 C85 1.820(12) .
P207 C103 1.820(12) .
P207 C125 1.803(6) .
P226 C75 1.837(11) .
P226 C134 1.814(12) .
P226 C147 1.805(13) .
P245 C13 1.804(10) .
P245 C108 1.796(13) .
P245 C172 1.812(13) .
C1 C27 1.396(15) .
C1 C43 1.380(15) .
C2 C37 1.388(14) .
C2 C49 1.402(13) .
C3 H3A 0.9700 .
C3 H3B 0.9700 .
C3 C9 1.512(14) .
C4 C5 1.378(13) .
C4 C26 1.396(14) .
C5 H5 0.9300 .
C5 C33 1.387(14) .
C6 C10 1.407(14) .
C6 C22 1.395(14) .
C7 C30 1.402(15) .
C7 C46 1.402(14) .
C8 C60 1.398(16) .
C8 C110 1.395(17) .
C9 H9A 0.9700 .
C9 H9B 0.9700 .
C9 C19 1.495(14) .
C10 H10 0.9300 .
C10 C62 1.384(16) .
C11 C68 1.388(17) .
C11 C73 1.413(16) .
C12 C25 1.410(15) .
C12 C119 1.402(15) .
C13 C21 1.423(15) .
C13 C51 1.397(14) .
C14 C38 1.411(15) .
C14 C96 1.365(15) .
C15 H15 0.9300 .
C15 C52 1.363(18) .
C15 C66 1.361(18) .
C16 C57 1.391(14) .
C16 C69 1.396(13) .
C17 H17 0.9300 .
C17 C37 1.394(14) .
C17 C94 1.363(15) .
C18 C23 1.411(15) .
C18 C79 1.405(14) .
C19 C70 1.403(16) .
C19 C107 1.401(15) .
C20 H20 0.9300 .
C20 C55 1.369(17) .
C20 C149 1.372(15) .
C21 H21 0.9300 .
C21 C92 1.392(15) .
C22 H22 0.9300 .
C22 C39 1.378(14) .
C23 H23 0.9300 .
C23 C83 1.394(14) .
C24 H24 0.9300 .
C24 C63 1.381(16) .
C24 C142 1.380(17) .
C25 H25 0.9300 .
C25 C99 1.407(18) .
C26 H26 0.9300 .
C26 C31 1.395(14) .
C27 H27 0.9300 .
C27 C131 1.392(15) .
C28 H28A 0.9700 .
C28 H28B 0.9700 .
C28 C81 1.538(14) .
C29 C36 1.407(14) .
C29 C100 1.387(16) .
C30 H30 0.9300 .
C30 C58 1.391(16) .
C31 H31 0.9300 .
C31 C44 1.371(15) .
C32 H32 0.9300 .
C32 C59 1.435(13) .
C32 C82 1.381(15) .
C33 H33 0.9300 .
C33 C44 1.387(15) .
C35 C90 1.382(15) .
C35 C105 1.410(14) .
C36 H36 0.9300 .
C36 C178 1.381(16) .
C37 H37 0.9300 .
C38 H38 0.9300 .
C38 C52 1.370(16) .
C39 H39 0.9300 .
C39 C48 1.387(15) .
C40 C84 1.396(15) .
C40 C122 1.382(17) .
C41 C97 1.3900 .
C41 C34 1.3900 .
C41 C153 1.512(14) .
C97 H97 0.9300 .
C97 C187 1.3900 .
C187 H187 0.9300 .
C187 C209 1.3900 .
C209 H209 0.9300 .
C209 C136 1.3900 .
C136 H136 0.9300 .
C136 C34 1.3900 .
C34 H34 0.9300 .
C42 H42 0.9300 .
C42 C60 1.395(16) .
C42 C71 1.358(19) .
C43 H43 0.9300 .
C43 C98 1.395(15) .
C44 H44 0.9300 .
C45 H45 0.9300 .
C45 C65 1.395(15) .
C45 C69 1.383(15) .
C46 H46 0.9300 .
C46 C89 1.363(16) .
C47 C56 1.359(16) .
C47 C118 1.385(16) .
C48 H48 0.9300 .
C48 C62 1.371(17) .
C49 H49 0.9300 .
C49 C76 1.377(14) .
C50 C140 1.374(19) .
C50 C175 1.377(19) .
C51 H51 0.9300 .
C51 C124 1.387(16) .
C52 H52 0.9300 .
C53 C91 1.372(16) .
C53 C181 1.392(16) .
C54 C67 1.385(17) .
C54 C132 1.381(16) .
C55 H55 0.9300 .
C55 C82 1.400(18) .
C56 H56 0.9300 .
C56 C102 1.384(16) .
C57 H57 0.9300 .
C57 C87 1.373(16) .
C58 H58 0.9300 .
C58 C95 1.387(16) .
C59 C149 1.369(15) .
C60 H60 0.9300 .
C61 H61 0.9300 .
C61 C139 1.376(18) .
C61 C189 1.375(17) .
C62 H62 0.9300 .
C63 H63 0.9300 .
C63 C70 1.383(15) .
C64 H64 0.9300 .
C64 C75 1.408(16) .
C64 C133 1.379(15) .
C65 H65 0.9300 .
C65 C87 1.383(15) .
C66 H66 0.9300 .
C66 C96 1.398(16) .
C67 H67 0.9300 .
C67 C208 1.397(19) .
C68 H68 0.9300 .
C68 C166 1.400(17) .
C69 H69 0.9300 .
C70 H70 0.9300 .
C71 H71 0.9300 .
C71 C185 1.35(2) .
C72 H72 0.9300 .
C72 C98 1.362(17) .
C72 C131 1.379(17) .
C73 H73 0.9300 .
C73 C165 1.359(17) .
C74 C86 1.354(17) .
C74 C158 1.374(18) .
C75 C106 1.370(15) .
C76 H76 0.9300 .
C76 C94 1.387(15) .
C77 H77 0.9300 .
C77 C79 1.369(15) .
C77 C93 1.364(17) .
C78 H78A 0.9700 .
C78 H78B 0.9700 .
C78 C80 1.516(15) .
C79 H79 0.9300 .
C80 H80A 0.9700 .
C80 H80B 0.9700 .
C80 C109 1.526(18) .
C81 H81A 0.9700 .
C81 H81B 0.9700 .
C81 C146 1.508(16) .
C82 H82 0.9300 .
C83 H83 0.9300 .
C83 C93 1.402(16) .
C84 H84 0.9300 .
C84 C144 1.383(16) .
C85 C135 1.376(16) .
C85 C194 1.380(17) .
C86 H86 0.9300 .
C86 C199 1.393(17) .
C87 H87 0.9300 .
C88 H88 0.9300 .
C88 C150 1.37(2) .
C88 C169 1.371(17) .
C89 H89 0.9300 .
C89 C95 1.384(17) .
C90 H90 0.9300 .
C90 C139 1.362(17) .
C91 H91 0.9300 .
C91 C198 1.399(16) .
C92 H92 0.9300 .
C92 C138 1.381(17) .
C93 H93 0.9300 .
C94 H94 0.9300 .
C95 H95 0.9300 .
C96 H96 0.9300 .
C98 H98 0.9300 .
C99 H99 0.9300 .
C99 C145 1.392(19) .
C100 H100 0.9300 .
C100 C170 1.387(16) .
C101 H101 0.9300 .
C101 C122 1.406(15) .
C101 C180 1.381(19) .
C102 H102 0.9300 .
C102 C182 1.365(19) .
C103 C120 1.445(16) .
C103 C196 1.343(16) .
C104 H104 0.9300 .
C104 C134 1.380(18) .
C104 C152 1.420(19) .
C105 H105 0.9300 .
C105 C189 1.366(16) .
C106 H106 0.9300 .
C106 C156 1.387(16) .
C107 H107 0.9300 .
C107 C142 1.393(16) .
C108 C176 1.366(19) .
C108 C193 1.43(2) .
C109 C151 1.39(2) .
C109 C168 1.383(19) .
C110 H110 0.9300 .
C110 C185 1.360(16) .
C111 C112 1.3900 .
C111 C116 1.3900 .
C112 H112 0.9300 .
C112 C113 1.3900 .
C113 H113 0.9300 .
C113 C114 1.3900 .
C114 H114 0.9300 .
C114 C115 1.3900 .
C115 H115 0.9300 .
C115 C116 1.3900 .
C116 H116 0.9300 .
C117 H11A 0.9700 .
C117 H11B 0.9700 .
C117 C143 1.540(14) .
C118 H118 0.9300 .
C118 C214 1.39(2) .
C119 H119 0.9300 .
C119 C141 1.376(15) .
C120 H120 0.9300 .
C120 C191 1.383(18) .
C121 H121 0.9300 .
C121 C135 1.377(16) .
C121 C148 1.386(19) .
C122 H122 0.9300 .
C123 H123 0.9300 .
C123 C146 1.394(19) .
C123 C195 1.346(19) .
C124 H124 0.9300 .
C124 C138 1.400(19) .
C125 C126 1.3900 .
C125 C130 1.3900 .
C126 H126 0.9300 .
C126 C127 1.3900 .
C127 H127 0.9300 .
C127 C128 1.3900 .
C128 H128 0.9300 .
C128 C129 1.3900 .
C129 H129 0.9300 .
C129 C130 1.3900 .
C130 H130 0.9300 .
C131 H131 0.9300 .
C132 H132 0.9300 .
C132 C174 1.405(18) .
C133 H133 0.9300 .
C133 C155 1.364(17) .
C134 C157 1.394(19) .
C135 H135 0.9300 .
C137 H137 0.9300 .
C137 C147 1.389(16) .
C137 C169 1.377(17) .
C138 H138 0.9300 .
C139 H139 0.9300 .
C140 H140 0.9300 .
C140 C197 1.375(17) .
C141 H141 0.9300 .
C141 C145 1.371(17) .
C142 H142 0.9300 .
C143 H14A 0.9700 .
C143 H14B 0.9700 .
C143 C159 1.479(14) .
C144 H144 0.9300 .
C144 C180 1.37(2) .
C145 H145 0.9300 .
C146 C211 1.38(2) .
C147 C167 1.409(15) .
C148 H148 0.9300 .
C148 C177 1.40(2) .
C149 H149 0.9300 .
C150 H150 0.9300 .
C150 C167 1.38(2) .
C151 H151 0.9300 .
C151 C210 1.40(2) .
C152 H152 0.9300 .
C152 C183 1.36(2) .
C153 H15A 0.9700 .
C153 H15B 0.9700 .
C153 C154 1.542(15) .
C154 H15C 0.9700 .
C154 H15D 0.9700 .
C155 H155 0.9300 .
C155 C156 1.387(19) .
C156 H156 0.9300 .
C157 H157 0.9300 .
C157 C188 1.399(17) .
C158 H158 0.9300 .
C158 C212 1.378(19) .
C159 C160 1.3900 .
C159 C164 1.3900 .
C160 H160 0.9300 .
C160 C161 1.3900 .
C161 H161 0.9300 .
C161 C162 1.3900 .
C162 H162 0.9300 .
C162 C163 1.3900 .
C163 H163 0.9300 .
C163 C164 1.3900 .
C164 H164 0.9300 .
C165 H165 0.9300 .
C165 C200 1.36(2) .
C166 H166 0.9300 .
C166 C200 1.40(2) .
C167 H167 0.9300 .
C168 H168 0.9300 .
C168 C201 1.38(2) .
C169 H169 0.9300 .
C170 H170 0.9300 .
C170 C186 1.393(17) .
C171 H171 0.9300 .
C171 C172 1.404(16) .
C171 C179 1.366(19) .
C172 C173 1.374(16) .
C173 H173 0.9300 .
C173 C220 1.36(2) .
C174 H174 0.9300 .
C174 C205 1.36(2) .
C175 H175 0.9300 .
C175 C203 1.43(2) .
C176 H176 0.9300 .
C176 C215 1.44(2) .
C177 H177 0.9300 .
C177 C194 1.379(19) .
C178 H178 0.9300 .
C178 C186 1.381(19) .
C179 H179 0.9300 .
C179 C207 1.38(2) .
C180 H180 0.9300 .
C181 H181 0.9300 .
C181 C213 1.394(19) .
C182 H182 0.9300 .
C182 C214 1.36(2) .
C183 H183 0.9300 .
C183 C188 1.37(2) .
C184 H184 0.9300 .
C184 C199 1.37(2) .
C184 C212 1.36(2) .
C185 H185 0.9300 .
C186 H186 0.9300 .
C188 H188 0.9300 .
C189 H189 0.9300 .
C190 H190 0.9300 .
C190 C191 1.377(18) .
C190 C204 1.364(19) .
C191 H191 0.9300 .
C192 H192 0.9300 .
C192 C198 1.389(19) .
C192 C213 1.37(2) .
C193 H193 0.9300 .
C193 C219 1.36(2) .
C194 H194 0.9300 .
C195 H195 0.9300 .
C195 C218 1.35(3) .
C196 H196 0.9300 .
C196 C204 1.380(19) .
C197 H197 0.9300 .
C197 C206 1.35(2) .
C198 H198 0.9300 .
C199 H199 0.9300 .
C200 H200 0.9300 .
C201 H201 0.9300 .
C201 C202 1.33(2) .
C202 H202 0.9300 .
C202 C210 1.35(2) .
C203 H203 0.9300 .
C203 C206 1.35(3) .
C204 H204 0.9300 .
C205 H205 0.9300 .
C205 C208 1.37(2) .
C206 H206 0.9300 .
C207 H207 0.9300 .
C207 C220 1.385(19) .
C208 H208 0.9300 .
C210 H210 0.9300 .
C211 H211 0.9300 .
C211 C217 1.40(2) .
C212 H212 0.9300 .
C213 H213 0.9300 .
C214 H214 0.9300 .
C215 H215 0.9300 .
C215 C216 1.33(3) .
C216 H216 0.9300 .
C216 C219 1.36(3) .
C217 H217 0.9300 .
C217 C218 1.35(3) .
C218 H218 0.9300 .
C219 H219 0.9300 .
C220 H220 0.9300 .
Sb1 F1 1.878(6) .
Sb1 F2 1.876(6) .
Sb1 F3 1.881(7) .
Sb1 F4 1.878(7) .
Sb1 F5 1.874(7) .
Sb1 F6 1.881(7) .
Sb2 F11 1.68(2) .
Sb2 F8 1.69(2) .
Sb2 F7 1.68(2) .
Sb2 F12 1.68(2) .
Sb2 F10 1.70(2) .
Sb2 F9 1.69(2) .
Sb3 F18 1.81(4) .
Sb3 F14 1.71(4) .
Sb3 F17 1.97(6) .
Sb3 F15 1.44(7) .
Sb3 F13 2.02(5) .
Sb4 F104 1.79(5) .
Sb4 F121 2.13(7) .
Sb4 F178 2.24(11) .
Sb4 F290 1.64(6) .
Sb5 F125 1.89(8) 3_765
Sb5 F125 1.89(8) .

loop_
_geom_torsion_atom_site_label_1
_geom_torsion_atom_site_label_2
_geom_torsion_atom_site_label_3
_geom_torsion_atom_site_label_4
_geom_torsion
Au3 S35 C3 C9 -132.4(7)
Au5 S54 C117 C143 -114.8(8)
Au6 S53 C154 C153 -171.6(8)
Au7 S44 C28 C81 111.4(7)
Au8 S35 C3 C9 145.5(6)
Au9 P96 C4 C5 174.7(7)
Au9 P96 C4 C26 -3.4(9)
Au9 P96 C35 C90 -37.2(10)
Au9 P96 C35 C105 144.3(9)
Au9 P96 C59 C32 156.3(7)
Au9 P96 C59 C149 -34.2(10)
Au10 S44 C28 C81 -166.4(7)
Au11 P207 C85 C135 12.3(11)
Au11 P207 C85 C194 -168.9(10)
Au11 P207 C103 C120 101.4(10)
Au11 P207 C103 C196 -70.5(11)
Au11 P207 C125 C126 -32.5(7)
Au11 P207 C125 C130 155.3(5)
Au12 S70 C78 C80 172.2(8)
Au13 P115 C8 C60 -69.1(9)
Au13 P115 C8 C110 111.6(10)
Au13 P115 C12 C25 162.8(8)
Au13 P115 C12 C119 -16.4(9)
Au13 P115 C29 C36 161.9(8)
Au13 P115 C29 C100 -27.2(9)
Au14 S53 C154 C153 105.3(8)
Au15 S70 C78 C80 -105.5(8)
Au16 P77 C1 C27 -105.7(8)
Au16 P77 C1 C43 73.9(8)
Au16 P77 C6 C10 -168.5(8)
Au16 P77 C6 C22 4.9(9)
Au16 P77 C7 C30 11.9(10)
Au16 P77 C7 C46 -167.8(8)
Au17 S54 C117 C143 161.6(7)
Au18 P245 C13 C21 13.4(11)
Au18 P245 C13 C51 -166.6(9)
Au18 P245 C108 C176 -130.0(10)
Au18 P245 C108 C193 52.2(12)
Au18 P245 C172 C171 -140.4(12)
Au18 P245 C172 C173 37.3(14)
Au19 P153 C2 C37 -26.6(9)
Au19 P153 C2 C49 154.4(8)
Au19 P153 C18 C23 -48.5(9)
Au19 P153 C18 C79 132.3(8)
Au19 P153 C53 C91 -24.4(11)
Au19 P153 C53 C181 161.2(11)
Au20 P172 C14 C38 56.3(9)
Au20 P172 C14 C96 -123.6(9)
Au20 P172 C50 C140 21.7(10)
Au20 P172 C50 C175 -160.0(10)
Au20 P172 C54 C67 -153.3(11)
Au20 P172 C54 C132 27.0(11)
Au21 P134 C11 C68 23.7(11)
Au21 P134 C11 C73 -159.9(8)
Au21 P134 C16 C57 -152.1(8)
Au21 P134 C16 C69 30.2(9)
Au21 P134 C40 C84 -118.8(8)
Au21 P134 C40 C122 62.4(9)
Au22 P226 C75 C64 43.6(11)
Au22 P226 C75 C106 -145.0(10)
Au22 P226 C134 C104 -157.6(9)
Au22 P226 C134 C157 24.6(11)
Au22 P226 C147 C137 21.2(10)
Au22 P226 C147 C167 -157.0(10)
Au23 P191 C47 C56 -19.0(11)
Au23 P191 C47 C118 161.7(10)
Au23 P191 C74 C86 -63.0(11)
Au23 P191 C74 C158 117.0(10)
Au23 P191 C111 C112 139.5(6)
Au23 P191 C111 C116 -42.1(6)
S35 C3 C9 C19 -171.4(8)
S44 C28 C81 C146 65.0(11)
S54 C117 C143 C159 -65.2(11)
S70 C78 C80 C109 -60.9(12)
P77 C1 C27 C131 178.6(8)
P77 C1 C43 C98 -177.8(9)
P77 C6 C10 C62 176.0(9)
P77 C6 C22 C39 -175.2(8)
P77 C7 C30 C58 178.5(10)
P77 C7 C46 C89 179.3(9)
P96 C4 C5 C33 179.3(8)
P96 C4 C26 C31 179.8(8)
P96 C35 C90 C139 -176.7(12)
P96 C35 C105 C189 177.7(10)
P96 C59 C149 C20 -171.0(9)
P115 C8 C60 C42 -178.7(8)
P115 C8 C110 C185 176.8(11)
P115 C12 C25 C99 179.0(9)
P115 C12 C119 C141 -179.7(8)
P115 C29 C36 C178 170.3(9)
P115 C29 C100 C170 -171.2(8)
P134 C11 C68 C166 176.6(10)
P134 C11 C73 C165 -175.7(10)
P134 C16 C57 C87 178.8(8)
P134 C16 C69 C45 179.7(8)
P134 C40 C84 C144 -178.0(8)
P134 C40 C122 C101 178.6(9)
P153 C2 C37 C17 -178.7(8)
P153 C2 C49 C76 177.3(8)
P153 C18 C23 C83 -176.9(8)
P153 C18 C79 C77 176.6(8)
P153 C53 C91 C198 -174.1(10)
P153 C53 C181 C213 172.1(13)
P172 C14 C38 C52 178.4(9)
P172 C14 C96 C66 -177.7(9)
P172 C50 C140 C197 175.6(9)
P172 C50 C175 C203 -174.0(11)
P172 C54 C67 C208 -178.9(12)
P172 C54 C132 C174 178.2(10)
P191 C47 C56 C102 -179.1(9)
P191 C47 C118 C214 179.5(12)
P191 C74 C86 C199 -175.7(11)
P191 C74 C158 C212 175.6(12)
P191 C111 C112 C113 178.4(8)
P191 C111 C116 C115 -178.5(7)
P207 C85 C135 C121 176.7(10)
P207 C85 C194 C177 -175.6(13)
P207 C103 C120 C191 -175.8(10)
P207 C103 C196 C204 175.9(13)
P207 C125 C126 C127 -172.3(8)
P207 C125 C130 C129 172.1(8)
P226 C75 C106 C156 -166.1(12)
P226 C134 C157 C188 174.8(10)
P226 C147 C167 C150 179.9(12)
P245 C13 C21 C92 -179.6(9)
P245 C13 C51 C124 -179.8(11)
P245 C108 C176 C215 -178.5(12)
P245 C108 C193 C219 177.3(14)
P245 C172 C173 C220 177.9(16)
C1 P77 C6 C10 -47.6(10)
C1 P77 C6 C22 125.8(9)
C1 P77 C7 C30 -112.7(9)
C1 P77 C7 C46 67.6(10)
C1 C27 C131 C72 0.7(17)
C1 C43 C98 C72 -2.3(19)
C2 P153 C18 C23 73.1(8)
C2 P153 C18 C79 -106.1(9)
C2 P153 C53 C91 -149.7(9)
C2 P153 C53 C181 35.9(13)
C2 C49 C76 C94 1.4(17)
C3 C9 C19 C70 -58.9(14)
C3 C9 C19 C107 124.0(11)
C4 P96 C35 C90 -162.9(9)
C4 P96 C35 C105 18.6(11)
C4 P96 C59 C32 -80.2(9)
C4 P96 C59 C149 89.2(9)
C4 C5 C33 C44 1.6(16)
C4 C26 C31 C44 0.3(16)
C5 C4 C26 C31 1.7(15)
C5 C33 C44 C31 0.4(17)
C6 P77 C1 C27 133.3(9)
C6 P77 C1 C43 -47.1(9)
C6 P77 C7 C30 138.1(9)
C6 P77 C7 C46 -41.6(11)
C6 C10 C62 C48 -0.8(19)
C6 C22 C39 C48 -1.0(16)
C7 P77 C1 C27 18.5(10)
C7 P77 C1 C43 -161.9(8)
C7 P77 C6 C10 65.9(10)
C7 P77 C6 C22 -120.7(9)
C7 C30 C58 C95 4(2)
C7 C46 C89 C95 0.7(17)
C8 P115 C12 C25 37.0(10)
C8 P115 C12 C119 -142.1(8)
C8 P115 C29 C36 -72.3(10)
C8 P115 C29 C100 98.6(8)
C8 C110 C185 C71 3(2)
C9 C19 C70 C63 -177.2(10)
C9 C19 C107 C142 176.9(11)
C10 C6 C22 C39 -1.6(16)
C11 P134 C16 C57 81.4(9)
C11 P134 C16 C69 -96.4(9)
C11 P134 C40 C84 7.8(9)
C11 P134 C40 C122 -171.0(8)
C11 C68 C166 C200 -1.1(19)
C11 C73 C165 C200 -1(2)
C12 P115 C8 C60 54.6(9)
C12 P115 C8 C110 -124.7(10)
C12 P115 C29 C36 35.6(10)
C12 P115 C29 C100 -153.6(8)
C12 C25 C99 C145 1.7(18)
C12 C119 C141 C145 -0.1(16)
C13 P245 C108 C176 104.6(12)
C13 P245 C108 C193 -73.2(11)
C13 P245 C172 C171 -13.3(14)
C13 P245 C172 C173 164.4(12)
C13 C21 C92 C138 -2.2(17)
C13 C51 C124 C138 1(2)
C14 P172 C50 C140 -104.5(9)
C14 P172 C50 C175 73.8(12)
C14 P172 C54 C67 -28.3(13)
C14 P172 C54 C132 152.0(10)
C14 C38 C52 C15 -0.1(17)
C15 C66 C96 C14 -1.4(18)
C16 P134 C11 C68 147.9(9)
C16 P134 C11 C73 -35.7(11)
C16 P134 C40 C84 118.7(8)
C16 P134 C40 C122 -60.0(9)
C16 C57 C87 C65 3.5(17)
C18 P153 C2 C37 -149.8(8)
C18 P153 C2 C49 31.3(9)
C18 P153 C53 C91 101.5(10)
C18 P153 C53 C181 -72.9(12)
C18 C23 C83 C93 -0.9(16)
C19 C107 C142 C24 -0.6(18)
C20 C55 C82 C32 -1.8(18)
C21 C13 C51 C124 0.2(19)
C21 C92 C138 C124 3.4(18)
C22 C6 C10 C62 2.5(17)
C22 C39 C48 C62 2.7(17)
C23 C18 C79 C77 -2.6(15)
C23 C83 C93 C77 -0.4(16)
C24 C63 C70 C19 1.3(17)
C25 C12 C119 C141 1.1(16)
C25 C99 C145 C141 -0.8(19)
C26 C4 C5 C33 -2.6(15)
C26 C31 C44 C33 -1.3(17)
C27 C1 C43 C98 1.8(16)
C28 C81 C146 C123 -99.9(13)
C28 C81 C146 C211 73.6(15)
C29 P115 C8 C60 166.7(8)
C29 P115 C8 C110 -12.5(11)
C29 P115 C12 C25 -70.5(10)
C29 P115 C12 C119 110.4(8)
C29 C36 C178 C186 0.9(18)
C29 C100 C170 C186 0.0(17)
C30 C7 C46 C89 -0.4(17)
C30 C58 C95 C89 -3(2)
C32 C59 C149 C20 -1.6(17)
C35 P96 C4 C5 -61.0(10)
C35 P96 C4 C26 120.9(8)
C35 P96 C59 C32 33.3(9)
C35 P96 C59 C149 -157.2(9)
C35 C90 C139 C61 -3(2)
C35 C105 C189 C61 1(2)
C36 C29 C100 C170 0.0(15)
C36 C178 C186 C170 -1.0(18)
C37 C2 C49 C76 -1.7(16)
C37 C17 C94 C76 -1.7(18)
C38 C14 C96 C66 2.4(16)
C39 C48 C62 C10 -1.8(18)
C40 P134 C11 C68 -103.4(10)
C40 P134 C11 C73 73.0(10)
C40 P134 C16 C57 -26.6(9)
C40 P134 C16 C69 155.6(8)
C40 C84 C144 C180 0.3(17)
C41 C97 C187 C209 0.0
C41 C153 C154 S53 63.1(11)
C97 C41 C34 C136 0.0
C97 C41 C153 C154 68.0(10)
C97 C187 C209 C136 0.0
C187 C209 C136 C34 0.0
C209 C136 C34 C41 0.0
C34 C41 C97 C187 0.0
C34 C41 C153 C154 -109.3(9)
C42 C71 C185 C110 -2(2)
C43 C1 C27 C131 -1.0(16)
C45 C65 C87 C57 -1.8(17)
C46 C7 C30 C58 -1.8(18)
C46 C89 C95 C58 1.3(19)
C47 P191 C74 C86 62.6(11)
C47 P191 C74 C158 -117.4(11)
C47 P191 C111 C112 13.9(8)
C47 P191 C111 C116 -167.6(6)
C47 C56 C102 C182 0.3(19)
C47 C118 C214 C182 -1(3)
C49 C2 C37 C17 0.3(15)
C49 C76 C94 C17 0.3(18)
C50 P172 C14 C38 -177.8(9)
C50 P172 C14 C96 2.3(11)
C50 P172 C54 C67 81.2(12)
C50 P172 C54 C132 -98.6(10)
C50 C140 C197 C206 -1.1(19)
C50 C175 C203 C206 -2(2)
C51 C13 C21 C92 0.4(17)
C51 C124 C138 C92 -3(2)
C52 C15 C66 C96 -0.4(19)
C53 P153 C2 C37 100.0(9)
C53 P153 C2 C49 -79.0(10)
C53 P153 C18 C23 -174.3(8)
C53 P153 C18 C79 6.5(10)
C53 C91 C198 C192 1(2)
C53 C181 C213 C192 3(3)
C54 P172 C14 C38 -66.5(9)
C54 P172 C14 C96 113.6(10)
C54 P172 C50 C140 145.6(9)
C54 P172 C50 C175 -36.2(12)
C54 C67 C208 C205 2(3)
C54 C132 C174 C205 0(2)
C55 C20 C149 C59 0.5(19)
C56 C47 C118 C214 0(2)
C56 C102 C182 C214 -1(2)
C57 C16 C69 C45 1.8(15)
C59 P96 C4 C5 50.3(9)
C59 P96 C4 C26 -127.8(8)
C59 P96 C35 C90 88.2(10)
C59 P96 C35 C105 -90.3(10)
C59 C32 C82 C55 0.7(17)
C60 C8 C110 C185 -2.4(19)
C60 C42 C71 C185 0(2)
C63 C24 C142 C107 2.0(19)
C64 C75 C106 C156 5(2)
C64 C133 C155 C156 1(2)
C65 C45 C69 C16 -0.2(16)
C66 C15 C52 C38 1.1(18)
C67 C54 C132 C174 -2(2)
C68 C11 C73 C165 0.6(18)
C68 C166 C200 C165 1(2)
C69 C16 C57 C87 -3.4(15)
C69 C45 C65 C87 0.2(17)
C70 C19 C107 C142 -0.3(17)
C71 C42 C60 C8 0.6(17)
C73 C11 C68 C166 0.2(18)
C73 C165 C200 C166 0(2)
C74 P191 C47 C56 -145.4(9)
C74 P191 C47 C118 35.3(12)
C74 P191 C111 C112 -95.6(7)
C74 P191 C111 C116 82.9(6)
C74 C86 C199 C184 -3(2)
C74 C158 C212 C184 3(3)
C75 P226 C134 C104 74.7(12)
C75 P226 C134 C157 -103.1(10)
C75 P226 C147 C137 146.2(9)
C75 P226 C147 C167 -31.9(12)
C75 C64 C133 C155 0(2)
C75 C106 C156 C155 -4(2)
C78 C80 C109 C151 -69.6(15)
C78 C80 C109 C168 111.2(14)
C79 C18 C23 C83 2.3(15)
C79 C77 C93 C83 0.2(16)
C80 C109 C151 C210 -177.5(13)
C80 C109 C168 C201 178.1(13)
C81 C146 C211 C217 -178.6(15)
C82 C32 C59 P96 170.5(8)
C82 C32 C59 C149 1.0(16)
C84 C40 C122 C101 -0.2(16)
C84 C144 C180 C101 -2.0(19)
C85 P207 C103 C120 -25.7(11)
C85 P207 C103 C196 162.4(11)
C85 P207 C125 C126 94.3(7)
C85 P207 C125 C130 -77.9(7)
C86 C74 C158 C212 -4(2)
C88 C150 C167 C147 -1(2)
C90 C35 C105 C189 -0.8(18)
C91 C53 C181 C213 -2(2)
C93 C77 C79 C18 1.4(16)
C94 C17 C37 C2 1.4(17)
C96 C14 C38 C52 -1.7(16)
C98 C72 C131 C27 -1.1(18)
C100 C29 C36 C178 -0.4(16)
C100 C170 C186 C178 0.5(18)
C102 C182 C214 C118 2(3)
C103 P207 C85 C135 136.6(10)
C103 P207 C85 C194 -44.6(13)
C103 P207 C125 C126 -154.6(6)
C103 P207 C125 C130 33.2(7)
C103 C120 C191 C190 -2(2)
C103 C196 C204 C190 3(3)
C104 C134 C157 C188 -3.0(18)
C104 C152 C183 C188 2(2)
C105 C35 C90 C139 2(2)
C107 C19 C70 C63 0.0(16)
C108 P245 C13 C21 139.8(10)
C108 P245 C13 C51 -40.2(12)
C108 P245 C172 C171 93.8(13)
C108 P245 C172 C173 -88.5(13)
C108 C176 C215 C216 5(3)
C108 C193 C219 C216 -2(3)
C109 C151 C210 C202 0(2)
C109 C168 C201 C202 -2(3)
C110 C8 C60 C42 0.6(17)
C111 P191 C47 C56 104.4(10)
C111 P191 C47 C118 -74.9(12)
C111 P191 C74 C86 175.5(10)
C111 P191 C74 C158 -4.5(12)
C111 C112 C113 C114 0.0
C112 C111 C116 C115 0.0
C112 C113 C114 C115 0.0
C113 C114 C115 C116 0.0
C114 C115 C116 C111 0.0
C116 C111 C112 C113 0.0
C117 C143 C159 C160 100.1(10)
C117 C143 C159 C164 -76.9(10)
C118 C47 C56 C102 0.2(19)
C119 C12 C25 C99 -1.9(16)
C119 C141 C145 C99 0.0(18)
C120 C103 C196 C204 4(2)
C121 C148 C177 C194 -4(2)
C122 C40 C84 C144 0.7(15)
C122 C101 C180 C144 2.5(19)
C123 C146 C211 C217 -5(2)
C123 C195 C218 C217 -1(3)
C125 P207 C85 C135 -113.5(10)
C125 P207 C85 C194 65.3(12)
C125 P207 C103 C120 -134.5(10)
C125 P207 C103 C196 53.6(12)
C125 C126 C127 C128 0.0
C126 C125 C130 C129 0.0
C126 C127 C128 C129 0.0
C127 C128 C129 C130 0.0
C128 C129 C130 C125 0.0
C130 C125 C126 C127 0.0
C131 C72 C98 C43 1.9(19)
C132 C54 C67 C208 1(2)
C132 C174 C205 C208 3(3)
C133 C64 C75 P226 168.5(10)
C133 C64 C75 C106 -3.1(19)
C133 C155 C156 C106 1(2)
C134 P226 C75 C64 169.5(10)
C134 P226 C75 C106 -19.1(13)
C134 P226 C147 C137 -103.8(10)
C134 P226 C147 C167 78.1(12)
C134 C104 C152 C183 -2(2)
C134 C157 C188 C183 3(2)
C135 C85 C194 C177 3(2)
C135 C121 C148 C177 5(2)
C137 C147 C167 C150 2(2)
C139 C61 C189 C105 -2(2)
C140 C50 C175 C203 4(2)
C140 C197 C206 C203 3(2)
C142 C24 C63 C70 -2.3(18)
C143 C159 C160 C161 -176.9(9)
C143 C159 C164 C163 177.0(8)
C146 C123 C195 C218 0(2)
C146 C211 C217 C218 4(3)
C147 P226 C75 C64 -78.7(10)
C147 P226 C75 C106 92.6(12)
C147 P226 C134 C104 -33.4(12)
C147 P226 C134 C157 148.8(9)
C147 C137 C169 C88 0.7(19)
C148 C121 C135 C85 -2(2)
C148 C177 C194 C85 0(3)
C149 C20 C55 C82 1.2(19)
C150 C88 C169 C137 0(2)
C151 C109 C168 C201 -1(2)
C152 C104 C134 P226 -174.9(10)
C152 C104 C134 C157 2.8(19)
C152 C183 C188 C157 -2(2)
C153 C41 C97 C187 -177.3(8)
C153 C41 C34 C136 177.3(8)
C158 C74 C86 C199 4(2)
C159 C160 C161 C162 0.0
C160 C159 C164 C163 0.0
C160 C161 C162 C163 0.0
C161 C162 C163 C164 0.0
C162 C163 C164 C159 0.0
C164 C159 C160 C161 0.0
C168 C109 C151 C210 2(2)
C168 C201 C202 C210 4(3)
C169 C88 C150 C167 0(2)
C169 C137 C147 P226 -179.9(9)
C169 C137 C147 C167 -1.6(18)
C171 C172 C173 C220 -4(3)
C171 C179 C207 C220 4(3)
C172 P245 C13 C21 -112.1(10)
C172 P245 C13 C51 67.9(12)
C172 P245 C108 C176 -7.1(12)
C172 P245 C108 C193 175.1(11)
C172 C171 C179 C207 -7(3)
C172 C173 C220 C207 2(3)
C174 C205 C208 C67 -4(3)
C175 C50 C140 C197 -2.7(18)
C175 C203 C206 C197 -1(2)
C176 C108 C193 C219 -1(2)
C176 C215 C216 C219 -7(3)
C179 C171 C172 P245 -175.6(14)
C179 C171 C172 C173 7(2)
C179 C207 C220 C173 -1(3)
C180 C101 C122 C40 -1.4(18)
C181 C53 C91 C198 0.5(19)
C189 C61 C139 C90 3(2)
C191 C190 C204 C196 -9(3)
C193 C108 C176 C215 -1(2)
C194 C85 C135 C121 -2.1(19)
C195 C123 C146 C81 176.7(11)
C195 C123 C146 C211 3.0(19)
C196 C103 C120 C191 -3.8(19)
C198 C192 C213 C181 -1(3)
C199 C184 C212 C158 -2(3)
C201 C202 C210 C151 -3(3)
C204 C190 C191 C120 8(2)
C211 C217 C218 C195 -1(3)
C212 C184 C199 C86 1(3)
C213 C192 C198 C91 0(3)
C215 C216 C219 C193 6(3)
